data_4086020
loop_
_publ_author_name
'Kilpatrick, Alexander F. R.'
'Green, Jennifer C.'
'Cloke, F Geoffrey N'

_publ_section_title
;
 The Reductive Activation of CO2 Across a Ti=Ti Double Bond: Synthetic,
 Structural, and Mechanistic Studies.
;
_journal_issue 20
_journal_name_full Organometallics
_journal_page_first 4816
_journal_page_last 4829
_journal_paper_doi 10.1021/acs.organomet.5b00315
_journal_volume 34
_journal_year 2015
_chemical_formula_moiety 'C53 H92 S2 Si4 Ti2'
_chemical_formula_sum 'C53 H92 S2 Si4 Ti2'
_chemical_formula_weight 1001.54
_space_group_crystal_system triclinic
_space_group_IT_number 2
_space_group_name_Hall '-P 1'
_space_group_name_H-M_alt 'P -1'
_symmetry_space_group_name_Hall '-P 1'
_symmetry_space_group_name_H-M 'P -1'
_atom_sites_solution_hydrogens geom
_atom_sites_solution_primary iterative
_audit_creation_date 2015-01-28
_audit_creation_method
;
Olex2 1.2
(compiled 2014.09.19 svn.r3010 for OlexSys, GUI svn.r4874)
;
_cell_angle_alpha 78.989(3)
_cell_angle_beta 84.856(3)
_cell_angle_gamma 80.530(3)
_cell_formula_units_Z 10
_cell_length_a 15.0818(11)
_cell_length_b 21.0193(15)
_cell_length_c 46.066(3)
_cell_measurement_reflns_used 100000
_cell_measurement_temperature 100
_cell_measurement_theta_max 27.5
_cell_measurement_theta_min 2.5
_cell_volume 14113.5(17)
_computing_cell_refinement
;
CrystalClear-SM Expert 3.1 b27 (Rigaku, 20112)
;
_computing_data_collection
;
CrystalClear-SM Expert 3.1 b27 (Rigaku, 20112)
;
_computing_data_reduction
;
CrystalClear-SM Expert 3.1 b27 (Rigaku, 20112)
;
_computing_molecular_graphics 'Olex2 (Dolomanov et al., 2009)'
_computing_publication_material
;
Olex2 (Dolomanov et al., 2009) and WinGX (Farrugia, 2012) publication routines
;
_computing_structure_refinement 'ShelXL (Sheldrick, 2008)'
_computing_structure_solution 'olex2.solve (Bourhis et al., 2013)'
_diffrn_ambient_temperature 100.0
_diffrn_detector_area_resol_mean 28.5714
_diffrn_measured_fraction_theta_full 0.995
_diffrn_measured_fraction_theta_max 0.990
_diffrn_measurement_device_type 'AFC12 (Right): Kappa 3 circle'
_diffrn_measurement_method 'profile data from \w-scans'
_diffrn_radiation_type MoK\a
_diffrn_radiation_wavelength 0.71073
_diffrn_reflns_av_R_equivalents 0.0801
_diffrn_reflns_av_unetI/netI 0.0547
_diffrn_reflns_laue_measured_fraction_full 0.995
_diffrn_reflns_laue_measured_fraction_max 0.990
_diffrn_reflns_limit_h_max 19
_diffrn_reflns_limit_h_min -19
_diffrn_reflns_limit_k_max 27
_diffrn_reflns_limit_k_min -25
_diffrn_reflns_limit_l_max 59
_diffrn_reflns_limit_l_min -55
_diffrn_reflns_number 203553
_diffrn_reflns_point_group_measured_fraction_full 0.995
_diffrn_reflns_point_group_measured_fraction_max 0.990
_diffrn_reflns_theta_full 26.000
_diffrn_reflns_theta_max 27.485
_diffrn_reflns_theta_min 2.923
_exptl_absorpt_coefficient_mu 0.474
_exptl_absorpt_correction_T_max 1.000
_exptl_absorpt_correction_T_min 0.555
_exptl_absorpt_correction_type multi-scan
_exptl_absorpt_process_details
;
Multi-Scan (Blessing, 1995)
;
_exptl_crystal_colour red
_exptl_crystal_colour_primary red
_exptl_crystal_density_diffrn 1.178
_exptl_crystal_density_method 'not measured'
_exptl_crystal_description block
_exptl_crystal_F_000 5420
_exptl_crystal_preparation 'synthesis as described'
_exptl_crystal_recrystallization_method 'from SiMe4 solution at -35 C'
_exptl_crystal_size_max 0.15
_exptl_crystal_size_mid 0.12
_exptl_crystal_size_min 0.09
_refine_diff_density_max 2.072
_refine_diff_density_min -0.757
_refine_diff_density_rms 0.124
_refine_ls_extinction_method none
_refine_ls_goodness_of_fit_ref 1.032
_refine_ls_hydrogen_treatment constr
_refine_ls_matrix_type full
_refine_ls_number_parameters 2866
_refine_ls_number_reflns 64120
_refine_ls_number_restraints 4107
_refine_ls_restrained_S_all 1.003
_refine_ls_R_factor_all 0.0906
_refine_ls_R_factor_gt 0.0738
_refine_ls_shift/su_max 0.002
_refine_ls_shift/su_mean 0.000
_refine_ls_structure_factor_coef Fsqd
_refine_ls_weighting_details 'w=1/[\s^2^(Fo^2^)+(0.1162P)^2^+14.1840P] where P=(Fo^2^+2Fc^2^)/3'
_refine_ls_weighting_scheme calc
_refine_ls_wR_factor_gt 0.1913
_refine_ls_wR_factor_ref 0.2073
_reflns_Friedel_coverage 0.000
_reflns_number_gt 50081
_reflns_number_total 64120
_reflns_threshold_expression 'I > 2\s(I)'
_cod_data_source_file om5b00315_si_003.cif
_cod_data_source_block Compound8.SiMe4
_cod_depositor_comments
;Adding full bibliography for 4086017--4086022.cif.

 Adding full bibliography for 4086017--4086022.cif.
;
_cod_database_code 4086020
_shelx_space_group_comment
;
The symmetry employed for this shelxl refinement is uniquely defined
by the following loop, which should always be used as a source of
symmetry information in preference to the above space-group names.
They are only intended as comments.
;
_shelx_estimated_absorpt_t_max 0.959
_shelx_estimated_absorpt_t_min 0.932
_olex2_refinement_description
;
1. Others
 Fixed Uiso: H2D(0.033) H3D(0.034) H6D(0.035) H7D(0.035) H9D(0.04) H10A(0.055)
 H10B(0.055) H10C(0.055) H11A(0.061) H11B(0.061) H11C(0.061) H12D(0.04)
 H13A(0.055) H13B(0.055) H13C(0.055) H14A(0.06) H14B(0.06) H14C(0.06)
 H15D(0.039) H16A(0.054) H16B(0.054) H16C(0.054) H17A(0.058) H17B(0.058)
 H17C(0.058) H18D(0.046) H19A(0.072) H19B(0.072) H19C(0.072) H20A(0.076)
 H20B(0.076) H20C(0.076) H21D(0.043) H22A(0.062) H22B(0.062) H22C(0.062)
 H23A(0.074) H23B(0.074) H23C(0.074) H24D(0.04) H25A(0.058) H25B(0.058)
 H25C(0.058) H26A(0.064) H26B(0.064) H26C(0.064) H28D(0.034) H29D(0.033)
 H32D(0.035) H33D(0.035) H35D(0.036) H36A(0.055) H36B(0.055) H36C(0.055)
 H37A(0.051) H37B(0.051) H37C(0.051) H38D(0.04) H39A(0.061) H39B(0.061)
 H39C(0.061) H40A(0.05) H40B(0.05) H40C(0.05) H41D(0.039) H42A(0.06) H42B(0.06)
 H42C(0.06) H43A(0.059) H43B(0.059) H43C(0.059) H44D(0.047) H45A(0.093)
 H45B(0.093) H45C(0.093) H46A(0.08) H46B(0.08) H46C(0.08) H47D(0.049)
 H48A(0.081) H48B(0.081) H48C(0.081) H49A(0.062) H49B(0.062) H49C(0.062)
 H50D(0.053) H51A(0.086) H51B(0.086) H51C(0.086) H52A(0.082) H52B(0.082)
 H52C(0.082) H2B(0.03) H3B(0.029) H6B(0.031) H7B(0.031) H9B(0.069) H10D(0.074)
 H10E(0.074) H10F(0.074) H11D(0.117) H11E(0.117) H11F(0.117) H12B(0.061)
 H13D(0.104) H13E(0.104) H13F(0.104) H14D(0.065) H14E(0.065) H14F(0.065)
 H15B(0.082) H16D(0.161) H16E(0.161) H16F(0.161) H17D(0.131) H17E(0.131)
 H17F(0.131) H18B(0.035) H19D(0.06) H19E(0.06) H19F(0.06) H20D(0.053)
 H20E(0.053) H20F(0.053) H21B(0.036) H22D(0.063) H22E(0.063) H22F(0.063)
 H23D(0.055) H23E(0.055) H23F(0.055) H24B(0.036) H25D(0.058) H25E(0.058)
 H25F(0.058) H26D(0.068) H26E(0.068) H26F(0.068) H28B(0.029) H29B(0.028)
 H32B(0.029) H33B(0.029) H35B(0.034) H36D(0.054) H36E(0.054) H36F(0.054)
 H37D(0.052) H37E(0.052) H37F(0.052) H38B(0.034) H39D(0.049) H39E(0.049)
 H39F(0.049) H40D(0.051) H40E(0.051) H40F(0.051) H41B(0.037) H42D(0.061)
 H42E(0.061) H42F(0.061) H43D(0.048) H43E(0.048) H43F(0.048) H44B(0.042)
 H45D(0.06) H45E(0.06) H45F(0.06) H46D(0.08) H46E(0.08) H46F(0.08) H47B(0.037)
 H48D(0.06) H48E(0.06) H48F(0.06) H49D(0.067) H49E(0.067) H49F(0.067)
 H50B(0.037) H51D(0.05) H51E(0.05) H51F(0.05) H52D(0.062) H52E(0.062)
 H52F(0.062) H2C(0.033) H3C(0.032) H6C(0.034) H7C(0.033) H9C(0.037) H10G(0.054)
 H10H(0.054) H10I(0.054) H11G(0.056) H11H(0.056) H11I(0.056) H12C(0.041)
 H13G(0.063) H13H(0.063) H13I(0.063) H14G(0.055) H14H(0.055) H14I(0.055)
 H15C(0.038) H16G(0.06) H16H(0.06) H16I(0.06) H17G(0.062) H17H(0.062)
 H17I(0.062) H18C(0.044) H19G(0.06) H19H(0.06) H19I(0.06) H20G(0.083)
 H20H(0.083) H20I(0.083) H21C(0.052) H22G(0.075) H22H(0.075) H22I(0.075)
 H23G(0.098) H23H(0.098) H23I(0.098) H24C(0.043) H25G(0.066) H25H(0.066)
 H25I(0.066) H26G(0.085) H26H(0.085) H26I(0.085) H28C(0.032) H29C(0.036)
 H32C(0.031) H33C(0.031) H35C(0.04) H36G(0.066) H36H(0.066) H36I(0.066)
 H37G(0.06) H37H(0.06) H37I(0.06) H38C(0.043) H39G(0.067) H39H(0.067)
 H39I(0.067) H40G(0.074) H40H(0.074) H40I(0.074) H41C(0.048) H42G(0.079)
 H42H(0.079) H42I(0.079) H43G(0.077) H43H(0.077) H43I(0.077) H44C(0.04)
 H45G(0.072) H45H(0.072) H45I(0.072) H46G(0.062) H46H(0.062) H46I(0.062)
 H47C(0.039) H48G(0.065) H48H(0.065) H48I(0.065) H49G(0.056) H49H(0.056)
 H49I(0.056) H50C(0.04) H51G(0.065) H51H(0.065) H51I(0.065) H52G(0.06)
 H52H(0.06) H52I(0.06) H2A(0.032) H3A(0.03) H6A(0.03) H7A(0.03) H9A(0.047)
 H10J(0.081) H10K(0.081) H10L(0.081) H11J(0.091) H11K(0.091) H11L(0.091)
 H12A(0.037) H13J(0.07) H13K(0.07) H13L(0.07) H14J(0.05) H14K(0.05) H14L(0.05)
 H15A(0.041) H16J(0.065) H16K(0.065) H16L(0.065) H17J(0.074) H17K(0.074)
 H17L(0.074) H18A(0.043) H19J(0.062) H19K(0.062) H19L(0.062) H20J(0.072)
 H20K(0.072) H20L(0.072) H21A(0.04) H22J(0.064) H22K(0.064) H22L(0.064)
 H23J(0.074) H23K(0.074) H23L(0.074) H24A(0.043) H25J(0.077) H25K(0.077)
 H25L(0.077) H26J(0.06) H26K(0.06) H26L(0.06) H28A(0.031) H29A(0.032)
 H32A(0.03) H33A(0.029) H35A(0.04) H36J(0.053) H36K(0.053) H36L(0.053)
 H37J(0.063) H37K(0.063) H37L(0.063) H38A(0.039) H39J(0.066) H39K(0.066)
 H39L(0.066) H40J(0.059) H40K(0.059) H40L(0.059) H41A(0.036) H42J(0.07)
 H42K(0.07) H42L(0.07) H43J(0.057) H43K(0.057) H43L(0.057) H44A(0.036)
 H45J(0.056) H45K(0.056) H45L(0.056) H46J(0.063) H46K(0.063) H46L(0.063)
 H47A(0.039) H48J(0.058) H48K(0.058) H48L(0.058) H49J(0.056) H49K(0.056)
 H49L(0.056) H50A(0.034) H51J(0.051) H51K(0.051) H51L(0.051) H52J(0.055)
 H52K(0.055) H52L(0.055) H2E(0.033) H3E(0.031) H6E(0.033) H7E(0.033) H9E(0.034)
 H10M(0.054) H10N(0.054) H10O(0.054) H11M(0.055) H11N(0.055) H11O(0.055)
 H12E(0.032) H13M(0.056) H13N(0.056) H13O(0.056) H14M(0.049) H14N(0.049)
 H14O(0.049) H15E(0.041) H16M(0.059) H16N(0.059) H16O(0.059) H17M(0.06)
 H17N(0.06) H17O(0.06) H18E(0.037) H19M(0.064) H19N(0.064) H19O(0.064)
 H20M(0.058) H20N(0.058) H20O(0.058) H21E(0.043) H22M(0.061) H22N(0.061)
 H22O(0.061) H23M(0.067) H23N(0.067) H23O(0.067) H24E(0.041) H25M(0.066)
 H25N(0.066) H25O(0.066) H26M(0.06) H26N(0.06) H26O(0.06) H28E(0.031)
 H29E(0.033) H32E(0.034) H33E(0.034) H35E(0.046) H36M(0.088) H36N(0.088)
 H36O(0.088) H37M(0.058) H37N(0.058) H37O(0.058) H38E(0.045) H39M(0.081)
 H39N(0.081) H39O(0.081) H40M(0.077) H40N(0.077) H40O(0.077) H41E(0.041)
 H42M(0.068) H42N(0.068) H42O(0.068) H43M(0.068) H43N(0.068) H43O(0.068)
 H44E(0.048) H45M(0.077) H45N(0.077) H45O(0.077) H46M(0.066) H46N(0.066)
 H46O(0.066) H47E(0.044) H48M(0.069) H48N(0.069) H48O(0.069) H49M(0.083)
 H49N(0.083) H49O(0.083) H50E(0.045) H51M(0.064) H51N(0.064) H51O(0.064)
 H52M(0.078) H52N(0.078) H52O(0.078)
 Fixed X: H2D(0.0811) H3D(0.1541) H6D(0.1078) H7D(0.1494) H9D(-0.161) H10A(-
 0.0779) H10B(-0.1792) H10C(-0.0969) H11A(-0.14) H11B(-0.1894) H11C(-0.084)
 H12D(0.0586) H13A(0.0416) H13B(0.0857) H13C(0.1336) H14A(-0.0987) H14B(-
 0.0516) H14C(-0.1047) H15D(-0.0251) H16A(0.0706) H16B(0.0464) H16C(0.1155)
 H17A(-0.157) H17B(-0.1148) H17C(-0.1015) H18D(0.1956) H19A(0.0364)
 H19B(0.0795) H19C(0.0352) H20A(0.1848) H20B(0.2205) H20C(0.2756) H21D(0.059)
 H22A(-0.0521) H22B(-0.084) H22C(-0.0152) H23A(0.0655) H23B(-0.0364)
 H23C(0.0007) H24D(0.3096) H25A(0.2153) H25B(0.3202) H25C(0.2837) H26A(0.2333)
 H26B(0.304) H26C(0.1986) H28D(0.4137) H29D(0.3196) H32D(0.4324) H33D(0.3659)
 H35D(0.5147) H36A(0.6626) H36B(0.6215) H36C(0.6043) H37A(0.4509) H37B(0.3882)
 H37C(0.4384) H38D(0.5213) H39A(0.6778) H39B(0.6937) H39C(0.6638) H40A(0.5557)
 H40B(0.4614) H40C(0.5449) H41D(0.6909) H42A(0.5864) H42B(0.6527) H42C(0.6928)
 H43A(0.6295) H43B(0.5745) H43C(0.6822) H44D(0.258) H45A(0.1924) H45B(0.2881)
 H45C(0.2457) H46A(0.4264) H46B(0.4169) H46C(0.372) H47D(0.1621) H48A(0.2711)
 H48B(0.2115) H48C(0.1636) H49A(0.2138) H49B(0.2604) H49C(0.1532) H50D(0.4179)
 H51A(0.4546) H51B(0.3862) H51C(0.4913) H52A(0.5042) H52B(0.5267) H52C(0.5621)
 H2B(0.5265) H3B(0.5927) H6B(0.5547) H7B(0.591) H9B(0.4324) H10D(0.5724)
 H10E(0.5298) H10F(0.5074) H11D(0.3548) H11E(0.3007) H11F(0.349) H12B(0.536)
 H13D(0.3691) H13E(0.3799) H13F(0.433) H14D(0.5928) H14E(0.4969) H14F(0.5554)
 H15B(0.2962) H16D(0.3588) H16E(0.3164) H16F(0.2555) H17D(0.3632) H17E(0.3686)
 H17F(0.2728) H18B(0.7453) H19D(0.6317) H19E(0.6678) H19F(0.7373) H20D(0.7244)
 H20E(0.6547) H20F(0.7587) H21B(0.4953) H22D(0.4353) H22E(0.4996) H22F(0.3982)
 H23D(0.4234) H23E(0.3842) H23F(0.3534) H24B(0.6368) H25D(0.4602) H25E(0.4796)
 H25F(0.5123) H26D(0.692) H26E(0.5921) H26F(0.6314) H28B(0.8562) H29B(0.759)
 H32B(0.8833) H33B(0.8141) H35B(1.1346) H36D(1.0361) H36E(1.0959) H36F(1.1431)
 H37D(1.0713) H37E(1.0251) H37F(1.1325) H38B(0.9575) H39D(0.8919) H39E(0.8303)
 H39F(0.8817) H40D(1.1052) H40E(1.0618) H40F(1.0465) H41B(0.9559) H42D(1.1115)
 H42E(1.1317) H42F(1.0971) H43D(1.0009) H43E(0.9011) H43F(0.9751) H44B(0.8639)
 H45D(0.9432) H45E(0.9492) H45F(0.9991) H46D(0.8697) H46E(0.8107) H46F(0.9182)
 H47B(0.6809) H48D(0.837) H48E(0.8364) H48F(0.7778) H49D(0.6098) H49E(0.6984)
 H49F(0.6426) H50B(0.5976) H51D(0.6598) H51E(0.711) H51F(0.6034) H52D(0.6989)
 H52E(0.6422) H52F(0.5916) H2C(-0.2912) H3C(-0.1941) H6C(-0.3117) H7C(-0.2431)
 H9C(-0.5665) H10G(-0.4586) H10H(-0.5089) H10I(-0.5663) H11G(-0.5197) H11H(-
 0.4682) H11I(-0.5756) H12C(-0.3885) H13G(-0.5616) H13H(-0.545) H13I(-0.5295)
 H14G(-0.329) H14H(-0.4284) H14I(-0.4011) H15C(-0.3923) H16G(-0.2646) H16H(-
 0.3248) H16I(-0.3198) H17G(-0.4979) H17H(-0.5399) H17I(-0.4827) H18C(-0.0289)
 H19G(-0.1402) H19H(-0.0922) H19I(-0.0327) H20G(-0.0649) H20H(-0.1211) H20I(-
 0.0145) H21C(-0.2947) H22G(-0.3788) H22H(-0.3751) H22I(-0.4299) H23G(-0.241)
 H23H(-0.2961) H23I(-0.3487) H24C(-0.1141) H25G(-0.2703) H25H(-0.2734) H25I(-
 0.2144) H26G(-0.1339) H26H(-0.0438) H26I(-0.0803) H28C(-0.0216) H29C(0.0139)
 H32C(-0.0261) H33C(0.0421) H35C(0.0353) H36G(0.2034) H36H(0.1368) H36I(0.1879)
 H37G(-0.0209) H37H(0.0123) H37I(0.0733) H38C(0.143) H39G(0.0024) H39H(0.071)
 H39I(0.0438) H40G(0.2175) H40H(0.2334) H40I(0.2738) H41C(0.2751) H42G(0.2135)
 H42H(0.2942) H42I(0.1921) H43G(0.2116) H43H(0.3154) H43I(0.26) H44C(-0.0738)
 H45G(-0.1318) H45H(-0.075) H45I(-0.0325) H46G(0.1) H46H(0.0489) H46I(0.0854)
 H47C(-0.1819) H48G(-0.0717) H48H(-0.1772) H48I(-0.1067) H49G(-0.1567) H49H(-
 0.1947) H49I(-0.0897) H50C(0.0693) H51G(0.1264) H51H(0.1639) H51I(0.0618)
 H52G(0.1436) H52H(0.2125) H52I(0.177) H2A(-0.0243) H3A(0.0793) H6A(-0.0249)
 H7A(0.0518) H9A(-0.1404) H10J(-0.0958) H10K(-0.0869) H10L(-0.024) H11J(-
 0.2921) H11K(-0.2493) H11L(-0.2691) H12A(-0.1142) H13J(-0.2694) H13K(-0.2506)
 H13L(-0.291) H14J(-0.1544) H14K(-0.1304) H14L(-0.0563) H15A(-0.2965) H16J(-
 0.1872) H16K(-0.2915) H16L(-0.262) H17J(-0.2276) H17K(-0.2767) H17L(-0.1697)
 H18A(0.0067) H19J(-0.0881) H19K(-0.1401) H19L(-0.1075) H20J(-0.0253) H20K(-
 0.0602) H20L(0.0452) H21A(0.1518) H22J(-0.0099) H22K(0.0397) H22L(-0.0067)
 H23J(0.2282) H23K(0.176) H23L(0.1361) H24A(0.2594) H25J(0.1672) H25K(0.2743)
 H25L(0.2179) H26J(0.2091) H26K(0.2705) H26L(0.1634) H28A(0.2334) H29A(0.2815)
 H32A(0.2552) H33A(0.3338) H35A(0.0767) H36J(0.0942) H36K(0.0462) H36L(0.1507)
 H37J(0.1733) H37K(0.0683) H37L(0.1419) H38A(0.3162) H39J(0.3926) H39K(0.4079)
 H39L(0.3116) H40J(0.4003) H40K(0.464) H40L(0.4428) H41A(0.2071) H42J(0.1342)
 H42K(0.1965) H42L(0.2294) H43J(0.3755) H43K(0.3349) H43L(0.364) H44A(0.413)
 H45J(0.2747) H45K(0.3385) H45L(0.3205) H46J(0.4974) H46K(0.5005) H46L(0.55)
 H47A(0.3651) H48J(0.5337) H48K(0.4878) H48L(0.5212) H49J(0.2925) H49K(0.3459)
 H49L(0.3871) H50A(0.5684) H51J(0.5202) H51K(0.5945) H51L(0.4909) H52J(0.4764)
 H52K(0.5836) H52L(0.5232) H2E(0.7497) H3E(0.6695) H6E(0.6882) H7E(0.6376)
 H9E(0.983) H10M(0.9023) H10N(0.9327) H10O(1.0063) H11M(0.938) H11N(0.8873)
 H11O(0.9948) H12E(0.825) H13M(0.9624) H13N(0.9081) H13O(0.9126) H14M(0.7351)
 H14N(0.6863) H14O(0.7484) H15E(0.7873) H16M(0.9455) H16N(0.9496) H16O(0.9097)
 H17M(0.7963) H17N(0.705) H17O(0.7624) H18E(0.6138) H19M(0.6412) H19N(0.5448)
 H19O(0.6087) H20M(0.7706) H20N(0.7844) H20O(0.7428) H21E(0.4846) H22M(0.556)
 H22N(0.5022) H22O(0.4517) H23M(0.5524) H23N(0.5824) H23O(0.4778) H24E(0.7244)
 H25M(0.7195) H25N(0.7993) H25O(0.8165) H26M(0.851) H26N(0.8089) H26O(0.8726)
 H28E(0.3862) H29E(0.4904) H32E(0.3916) H33E(0.4729) H35E(0.2881) H36M(0.1297)
 H36N(0.1509) H36O(0.1183) H37M(0.2598) H37N(0.2787) H37O(0.355) H38E(0.2665)
 H39M(0.1152) H39N(0.1579) H39O(0.1416) H40M(0.3139) H40N(0.3192) H40O(0.3844)
 H41E(0.1138) H42M(0.227) H42N(0.1217) H42O(0.1547) H43M(0.1817) H43N(0.1325)
 H43O(0.2397) H44E(0.6843) H45M(0.6028) H45N(0.7088) H45O(0.654) H46M(0.6268)
 H46N(0.6915) H46O(0.5845) H47E(0.5728) H48M(0.419) H48N(0.4654) H48O(0.4154)
 H49M(0.6602) H49N(0.6101) H49O(0.5733) H50E(0.4333) H51M(0.335) H51N(0.2865)
 H51O(0.318) H52M(0.4109) H52N(0.3735) H52O(0.4797)
 Fixed Y: H2D(0.3482) H3D(0.39) H6D(0.1464) H7D(0.1927) H9D(0.2527)
 H10A(0.3673) H10B(0.3652) H10C(0.3397) H11A(0.2346) H11B(0.3082) H11C(0.2944)
 H12D(0.1612) H13A(0.3001) H13B(0.2461) H13C(0.2536) H14A(0.17) H14B(0.1943)
 H14C(0.2467) H15D(0.1429) H16A(0.0678) H16B(0.0394) H16C(0.0912) H17A(0.1457)
 H17B(0.0716) H17C(0.1007) H18D(0.4162) H19A(0.4337) H19B(0.5) H19C(0.4795)
 H20A(0.4809) H20B(0.5084) H20C(0.4448) H21D(0.2881) H22A(0.3667) H22B(0.3135)
 H22C(0.2905) H23A(0.3843) H23B(0.3716) H23C(0.4261) H24D(0.3242) H25A(0.2257)
 H25B(0.2279) H25C(0.2153) H26A(0.396) H26B(0.338) H26C(0.3338) H28D(0.2526)
 H29D(0.3511) H32D(0.1967) H33D(0.3028) H35D(0.1662) H36A(0.1063) H36B(0.0407)
 H36C(0.0759) H37A(0.0476) H37B(0.1169) H37C(0.0804) H38D(0.0395) H39A(0.0346)
 H39B(0.0684) H39C(-0.0028) H40A(0.1163) H40B(0.0935) H40C(0.0405) H41D(0.1654)
 H42A(0.2532) H42B(0.1882) H42C(0.2494) H43A(0.2326) H43B(0.2826) H43C(0.274)
 H44D(0.4559) H45A(0.551) H45B(0.5752) H45C(0.57) H46A(0.504) H46B(0.4317)
 H46C(0.4941) H47D(0.4583) H48A(0.5214) H48B(0.5566) H48C(0.5297) H49A(0.3597)
 H49B(0.4014) H49C(0.413) H50D(0.4301) H51A(0.5335) H51B(0.5439) H51C(0.5205)
 H52A(0.3573) H52B(0.4184) H52C(0.4082) H2B(0.1597) H3B(0.2017) H6B(-0.0446)
 H7B(0.0016) H9B(-0.0509) H10D(-0.0966) H10E(-0.1222) H10F(-0.1512) H11D(-
 0.0892) H11E(-0.0526) H11F(-0.1268) H12B(-0.0288) H13D(0.0451) H13E(-0.0308)
 H13F(-0.0081) H14D(0.0736) H14E(0.1115) H14F(0.0614) H15B(0.0486) H16D(0.1142)
 H16E(0.0477) H16F(0.1138) H17D(0.1378) H17E(0.1729) H17F(0.1638) H18B(0.1341)
 H19D(0.1357) H19E(0.1996) H19F(0.1395) H20D(0.0246) H20E(0.0303) H20F(0.0342)
 H21B(0.0929) H22D(0.2304) H22E(0.1879) H22F(0.1747) H23D(0.0982) H23E(0.1735)
 H23F(0.1176) H24B(0.2308) H25D(0.28) H25E(0.2379) H25F(0.308) H26D(0.2631)
 H26E(0.2873) H26F(0.3244) H28B(0.0598) H29B(0.1596) H32B(0.0187) H33B(0.1267)
 H35B(-0.0292) H36D(0.0619) H36E(-0.0058) H36F(0.0521) H37D(0.0402)
 H37E(0.0919) H37F(0.0774) H38B(-0.0268) H39D(-0.1439) H39E(-0.0744) H39F(-
 0.1128) H40D(-0.0879) H40E(-0.153) H40F(-0.1155) H41B(-0.1491) H42D(-0.1604)
 H42E(-0.1253) H42F(-0.195) H43D(-0.0774) H43E(-0.0892) H43F(-0.1498)
 H44B(0.2534) H45D(0.1909) H45E(0.2573) H45F(0.2441) H46D(0.3645) H46E(0.3673)
 H46F(0.3516) H47B(0.2676) H48D(0.3299) H48E(0.2553) H48F(0.3135) H49D(0.3592)
 H49E(0.3931) H49F(0.3796) H50B(0.2676) H51D(0.1742) H51E(0.219) H51F(0.2278)
 H52D(0.3398) H52E(0.3711) H52F(0.3447) H2C(0.1303) H3C(0.0295) H6C(0.1679)
 H7C(0.0594) H9C(0.2205) H10G(0.1003) H10H(0.1533) H10I(0.1141) H11G(0.1929)
 H11H(0.1238) H11I(0.1398) H12C(0.339) H13G(0.3104) H13H(0.3499) H13I(0.3807)
 H14G(0.2765) H14H(0.2656) H14I(0.3376) H15C(0.2217) H16G(0.268) H16H(0.3365)
 H16I(0.3106) H17G(0.3461) H17H(0.281) H17I(0.312) H18C(-0.0788) H19G(-0.0351)
 H19H(0.0118) H19I(-0.0419) H20G(-0.1843) H20H(-0.156) H20I(-0.1566) H21C(-
 0.0631) H22G(-0.0717) H22H(-0.0043) H22I(-0.0579) H23G(-0.177) H23H(-0.1783)
 H23I(-0.1628) H24C(-0.0826) H25G(-0.0673) H25H(-0.1416) H25I(-0.1264) H26G(-
 0.2074) H26H(-0.175) H26I(-0.1949) H28C(0.1842) H29C(0.2303) H32C(-0.0152)
 H33C(0.0259) H35C(0.2116) H36G(0.1395) H36H(0.1891) H36I(0.2163) H37G(0.1111)
 H37H(0.1247) H37I(0.0735) H38C(0.2313) H39G(0.2835) H39H(0.3357) H39I(0.3061)
 H40G(0.2764) H40H(0.3021) H40I(0.2286) H41C(0.1249) H42G(0.0417) H42H(0.012)
 H42I(0.0098) H43G(0.0702) H43H(0.064) H43I(0.1342) H44C(-0.0433) H45G(-0.0744)
 H45H(-0.1365) H45I(-0.1024) H46G(-0.0969) H46H(-0.1211) H46I(-0.0521)
 H47C(0.0546) H48G(0.0505) H48H(0.0466) H48I(-0.0129) H49G(0.1632) H49H(0.154)
 H49I(0.1562) H50C(0.0906) H51G(-0.0474) H51H(0.0072) H51I(-0.005) H52G(0.089)
 H52H(0.0623) H52I(0.012) H2A(0.5197) H3A(0.4298) H6A(0.604) H7A(0.5054)
 H9A(0.5863) H10J(0.7149) H10K(0.6633) H10L(0.6494) H11J(0.63) H11K(0.6581)
 H11L(0.7033) H12A(0.7407) H13J(0.7558) H13K(0.7999) H13L(0.7333) H14J(0.6961)
 H14K(0.7676) H14L(0.7043) H15A(0.6092) H16J(0.5646) H16K(0.5574) H16L(0.6287)
 H17J(0.5155) H17K(0.4932) H17L(0.4905) H18A(0.3785) H19J(0.4393) H19K(0.3907)
 H19L(0.372) H20J(0.2638) H20K(0.2832) H20L(0.2622) H21A(0.335) H22J(0.2826)
 H22K(0.2872) H22L(0.3526) H23J(0.2479) H23K(0.2206) H23L(0.2197) H24A(0.3512)
 H25J(0.294) H25K(0.2877) H25L(0.2539) H26J(0.4538) H26K(0.4061) H26L(0.4177)
 H28A(0.5801) H29A(0.6418) H32A(0.4064) H33A(0.4628) H35A(0.433) H36J(0.5433)
 H36K(0.5202) H36L(0.5274) H37J(0.4092) H37K(0.4063) H37L(0.3526) H38A(0.4707)
 H39J(0.3366) H39K(0.383) H39L(0.3605) H40J(0.4924) H40K(0.4599) H40L(0.4166)
 H41A(0.3626) H42J(0.3138) H42K(0.2601) H42L(0.2796) H43J(0.307) H43K(0.2863)
 H43L(0.3574) H44A(0.6635) H45J(0.7131) H45K(0.7682) H45L(0.7398) H46J(0.7183)
 H46K(0.7418) H46L(0.6706) H47A(0.6554) H48J(0.5719) H48K(0.6218) H48L(0.6492)
 H49J(0.5629) H49K(0.578) H49L(0.5194) H50A(0.5643) H51J(0.4798) H51K(0.4523)
 H51L(0.4458) H52J(0.5092) H52K(0.5038) H52L(0.5737) H2E(0.2795) H3E(0.2228)
 H6E(0.4593) H7E(0.3976) H9E(0.3789) H10M(0.2616) H10N(0.2934) H10O(0.2665)
 H11M(0.3916) H11N(0.3288) H11O(0.32) H12E(0.4798) H13M(0.4879) H13N(0.5364)
 H13O(0.5585) H14M(0.5565) H14N(0.528) H14O(0.5836) H15E(0.4747) H16M(0.4601)
 H16N(0.3844) H16O(0.4403) H17M(0.3396) H17N(0.3876) H17O(0.3999) H18E(0.1765)
 H19M(0.0983) H19N(0.1291) H19O(0.0745) H20M(0.1729) H20N(0.1245) H20O(0.1011)
 H21E(0.2498) H22M(0.348) H22N(0.3615) H22O(0.3404) H23M(0.1739) H23N(0.2332)
 H23O(0.2282) H24E(0.2894) H25M(0.1798) H25N(0.1544) H25O(0.2015) H26M(0.2333)
 H26N(0.3093) H26O(0.2775) H28E(0.3364) H29E(0.2448) H32E(0.4168) H33E(0.3182)
 H35E(0.5561) H36M(0.5623) H36N(0.6089) H36O(0.5401) H37M(0.5051) H37N(0.5782)
 H37O(0.5172) H38E(0.4061) H39M(0.4521) H39N(0.4786) H39O(0.5244) H40M(0.5343)
 H40N(0.4863) H40O(0.4679) H41E(0.4221) H42M(0.3692) H42N(0.3648) H42O(0.4346)
 H43M(0.3322) H43N(0.3065) H43O(0.3028) H44E(0.1726) H45M(0.1046) H45N(0.1041)
 H45O(0.0696) H46M(0.2703) H46N(0.2222) H46O(0.2287) H47E(0.1534) H48M(0.0924)
 H48N(0.0984) H48O(0.1627) H49M(0.0688) H49N(0.0399) H49O(0.0343) H50E(0.1883)
 H51M(0.2456) H51N(0.1972) H51O(0.1762) H52M(0.0718) H52N(0.0899) H52O(0.0734)
 Fixed Z: H2D(0.4586) H3D(0.4964) H6D(0.5444) H7D(0.5861) H9D(0.472)
 H10A(0.4675) H10B(0.4604) H10C(0.439) H11A(0.5222) H11B(0.5128) H11C(0.5182)
 H12D(0.4335) H13A(0.413) H13B(0.3936) H13C(0.4221) H14A(0.4303) H14B(0.3985)
 H14C(0.4173) H15D(0.5186) H16A(0.4771) H16B(0.5111) H16C(0.5026) H17A(0.494)
 H17B(0.5067) H17C(0.4721) H18D(0.5411) H19A(0.5425) H19B(0.5339) H19C(0.5666)
 H20A(0.5901) H20B(0.5571) H20C(0.576) H21D(0.6206) H22A(0.5762) H22B(0.6031)
 H22C(0.5772) H23A(0.639) H23B(0.6394) H23C(0.6142) H24D(0.5966) H25A(0.6318)
 H25B(0.6336) H25C(0.6039) H26A(0.629) H26B(0.6454) H26C(0.6498) H28D(0.5667)
 H29D(0.5389) H32D(0.4605) H33D(0.4307) H35D(0.5891) H36A(0.5872) H36B(0.5874)
 H36C(0.6157) H37A(0.5847) H37B(0.5846) H37C(0.6137) H38D(0.5339) H39A(0.5419)
 H39B(0.508) H39C(0.5158) H40A(0.477) H40B(0.4896) H40C(0.482) H41D(0.5334)
 H42A(0.4893) H42B(0.484) H42C(0.4908) H43A(0.5676) H43B(0.5423) H43C(0.5407)
 H44D(0.5007) H45A(0.4714) H45B(0.463) H45C(0.4963) H46A(0.4881) H46B(0.5055)
 H46C(0.5196) H47D(0.4422) H48A(0.3949) H48B(0.4195) H48C(0.3957) H49A(0.4237)
 H49B(0.3954) H49C(0.4011) H50D(0.4106) H51A(0.4378) H51B(0.4121) H51C(0.4054)
 H52A(0.4466) H52B(0.4592) H52C(0.4264) H2B(0.852) H3B(0.8912) H6B(0.9366)
 H7B(0.9791) H9B(0.9091) H10D(0.893) H10E(0.8676) H10F(0.9017) H11D(0.8618)
 H11E(0.8869) H11F(0.8954) H12B(0.8249) H13D(0.8038) H13E(0.8186) H13F(0.7877)
 H14D(0.8145) H14E(0.804) H14F(0.7849) H15B(0.8625) H16D(0.9023) H16E(0.9115)
 H16F(0.8969) H17D(0.826) H17E(0.8536) H17F(0.8439) H18B(0.9922) H19D(1.0455)
 H19E(1.0268) H19F(1.0424) H20D(0.9966) H20E(1.0246) H20F(1.0271) H21B(1.0148)
 H22D(1.0096) H22E(1.0343) H22F(1.0342) H23D(0.9704) H23E(0.9708) H23F(0.9966)
 H24B(0.9397) H25D(0.9605) H25E(0.9344) H25F(0.9301) H26D(0.9793) H26E(0.9916)
 H26F(0.9607) H28B(0.9622) H29B(0.9367) H32B(0.8537) H33B(0.826) H35B(0.9266)
 H36D(0.882) H36E(0.8769) H36F(0.8837) H37D(0.9603) H37E(0.9337) H37F(0.9345)
 H38B(0.982) H39D(0.9769) H39E(0.9777) H39F(1.0063) H40D(0.9796) H40E(0.981)
 H40F(1.0086) H41B(0.9255) H42D(0.9346) H42E(0.9012) H42F(0.9076) H43D(0.8684)
 H43E(0.8806) H43F(0.8745) H44B(0.8123) H45D(0.8533) H45E(0.8646) H45F(0.8337)
 H46D(0.8391) H46E(0.8116) H46F(0.808) H47B(0.8989) H48D(0.8908) H48E(0.9068)
 H48F(0.9211) H49D(0.8673) H49E(0.8646) H49F(0.8958) H50B(0.8389) H51D(0.8186)
 H51E(0.7926) H51F(0.795) H52D(0.7921) H52E(0.8183) H52F(0.795) H2C(0.6419)
 H3C(0.6667) H6C(0.7508) H7C(0.7776) H9C(0.6793) H10G(0.6697) H10H(0.6444)
 H10I(0.6707) H11G(0.7286) H11H(0.7219) H11I(0.7215) H12C(0.6804) H13G(0.706)
 H13H(0.6732) H13I(0.7012) H14G(0.7245) H14H(0.7376) H14I(0.7313) H15C(0.6227)
 H16G(0.6262) H16H(0.6298) H16I(0.5991) H17G(0.6264) H17H(0.6264) H17I(0.5978)
 H18C(0.7639) H19G(0.8117) H19H(0.7857) H19I(0.8084) H20G(0.7838) H20H(0.8109)
 H20I(0.8068) H21C(0.7913) H22G(0.7394) H22H(0.7503) H22I(0.7701) H23G(0.7948)
 H23H(0.7668) H23I(0.797) H24C(0.7048) H25G(0.6973) H25H(0.7133) H25I(0.6828)
 H26G(0.7393) H26H(0.7358) H26I(0.7077) H28C(0.6245) H29C(0.6674) H32C(0.7121)
 H33C(0.7516) H35C(0.7789) H36G(0.7995) H36H(0.8168) H36I(0.7861) H37G(0.7878)
 H37H(0.8178) H37I(0.8) H38C(0.695) H39G(0.7095) H39H(0.7024) H39I(0.736)
 H40G(0.7408) H40H(0.706) H40I(0.7203) H41C(0.7458) H42G(0.7804) H42H(0.7595)
 H42I(0.7534) H43G(0.7006) H43H(0.7073) H43I(0.6948) H44C(0.6647) H45G(0.625)
 H45H(0.6444) H45I(0.6134) H46G(0.6434) H46H(0.6746) H46I(0.6684) H47C(0.6125)
 H48G(0.5589) H48H(0.5631) H48I(0.5786) H49G(0.6077) H49H(0.5777) H49I(0.5792)
 H50C(0.5887) H51G(0.5948) H51H(0.5697) H51I(0.5701) H52G(0.6313) H52H(0.6063)
 H52I(0.6338) H2A(0.8465) H3A(0.8758) H6A(0.9458) H7A(0.9785) H9A(0.8279)
 H10J(0.8127) H10K(0.7908) H10L(0.8182) H11J(0.8305) H11K(0.7985) H11L(0.8234)
 H12A(0.8644) H13J(0.8572) H13K(0.8801) H13L(0.892) H14J(0.9262) H14K(0.9127)
 H14L(0.9109) H15A(0.8846) H16J(0.9344) H16K(0.9354) H16L(0.9301) H17J(0.8654)
 H17K(0.8972) H17L(0.894) H18A(1.0055) H19J(0.968) H19K(0.992) H19L(0.9602)
 H20J(0.9851) H20K(1.0166) H20L(1.0093) H21A(0.9159) H22J(0.935) H22K(0.9026)
 H22L(0.9142) H23J(0.9481) H23K(0.9255) H23L(0.9589) H24A(0.9686) H25J(1.0217)
 H25K(1.0162) H25L(0.9972) H26J(0.9834) H26K(1.0077) H26L(1.0134) H28A(0.8167)
 H29A(0.8521) H32A(0.915) H33A(0.9464) H35A(0.8234) H36J(0.8082) H36K(0.7833)
 H36L(0.7787) H37J(0.7691) H37K(0.7769) H37L(0.7945) H38A(0.7855) H39J(0.8019)
 H39K(0.7706) H39L(0.7803) H40J(0.8222) H40K(0.7976) H40L(0.8293) H41A(0.876)
 H42J(0.8454) H42K(0.8673) H42L(0.8332) H43J(0.8517) H43K(0.8848) H43L(0.8743)
 H44A(0.8734) H45J(0.8905) H45K(0.8805) H45L(0.915) H46J(0.9139) H46K(0.8787)
 H46L(0.8927) H47A(0.9606) H48J(0.9706) H48K(0.9918) H48L(0.9584) H49J(0.9768)
 H49K(1.0026) H49L(0.9854) H50A(0.9154) H51J(0.9543) H51K(0.9309) H51L(0.9291)
 H52J(0.877) H52K(0.8767) H52L(0.8674) H2E(0.3499) H3E(0.3195) H6E(0.2565)
 H7E(0.2214) H9E(0.3171) H10M(0.3295) H10N(0.3552) H10O(0.3315) H11M(0.2687)
 H11N(0.2776) H11O(0.2774) H12E(0.2752) H13M(0.2951) H13N(0.3157) H13O(0.2804)
 H14M(0.3171) H14N(0.2941) H14O(0.2824) H15E(0.3617) H16M(0.3585) H16N(0.3734)
 H16O(0.3923) H17M(0.3879) H17N(0.3793) H17O(0.4047) H18E(0.2792) H19M(0.2343)
 H19N(0.2471) H19O(0.2681) H20M(0.2783) H20N(0.2548) H20O(0.2876) H21E(0.2274)
 H22M(0.1837) H22N(0.214) H22O(0.1891) H23M(0.1965) H23N(0.1723) H23O(0.1798)
 H24E(0.1898) H25M(0.1836) H25N(0.2056) H25O(0.1746) H26M(0.2336) H26N(0.227)
 H26O(0.2022) H28E(0.2542) H29E(0.2822) H32E(0.3538) H33E(0.3853) H35E(0.2753)
 H36M(0.2719) H36N(0.2933) H36O(0.3071) H37M(0.3369) H37N(0.324) H37O(0.3203)
 H38E(0.2358) H39M(0.2402) H39N(0.2079) H39O(0.2325) H40M(0.2231) H40N(0.1997)
 H40O(0.2266) H41E(0.2942) H42M(0.3427) H42N(0.3441) H42O(0.3406) H43M(0.2718)
 H43N(0.3031) H43O(0.3001) H44E(0.373) H45M(0.4261) H45N(0.4192) H45O(0.4)
 H46M(0.3912) H46N(0.4143) H46O(0.4204) H47E(0.3204) H48M(0.3414) H48N(0.3086)
 H48O(0.3204) H49M(0.3508) H49N(0.3281) H49O(0.3621) H50E(0.4118) H51M(0.3738)
 H51N(0.3991) H51O(0.3677) H52M(0.3913) H52N(0.4228) H52O(0.4155)
;
_shelx_shelxl_version_number 2014/7
_olex2_submission_special_instructions 'No special instructions were received'

loop_
_space_group_symop_operation_xyz
'x, y, z'
'-x, -y, -z'

loop_
_atom_site_label
_atom_site_type_symbol
_atom_site_fract_x
_atom_site_fract_y
_atom_site_fract_z
_atom_site_U_iso_or_equiv
_atom_site_adp_type
_atom_site_occupancy
_atom_site_site_symmetry_order
_atom_site_calc_flag
_atom_site_refinement_flags_posn
C1D C 0.0848(2) 0.25577(14) 0.48750(7) 0.0273(6) Uani 1 1 d .
C2D C 0.09707(19) 0.32347(14) 0.47736(7) 0.0271(6) Uani 1 1 d .
H2D H 0.0811 0.3482 0.4586 0.033 Uiso 1 1 calc R
C3D C 0.1356(2) 0.34819(15) 0.49876(7) 0.0285(6) Uani 1 1 d .
H3D H 0.1541 0.3900 0.4964 0.034 Uiso 1 1 calc R
C4D C 0.14174(19) 0.29753(14) 0.52515(7) 0.0282(6) Uani 1 1 d .
C5D C 0.11259(19) 0.24089(14) 0.51747(7) 0.0273(6) Uani 1 1 d .
C6D C 0.1189(2) 0.18997(14) 0.54333(7) 0.0289(6) Uani 1 1 d .
H6D H 0.1078 0.1464 0.5444 0.035 Uiso 1 1 calc R
C7D C 0.1443(2) 0.21584(14) 0.56636(7) 0.0292(6) Uani 1 1 d .
H7D H 0.1494 0.1927 0.5861 0.035 Uiso 1 1 calc R
C8D C 0.1621(2) 0.28301(15) 0.55646(7) 0.0283(6) Uani 1 1 d .
C9D C -0.1120(2) 0.27314(15) 0.47819(8) 0.0336(7) Uani 1 1 d .
H9D H -0.1610 0.2527 0.4720 0.040 Uiso 1 1 calc R
C10D C -0.1170(2) 0.34264(16) 0.45957(8) 0.0367(7) Uani 1 1 d .
H10A H -0.0779 0.3673 0.4675 0.055 Uiso 1 1 calc GR
H10B H -0.1792 0.3652 0.4604 0.055 Uiso 1 1 calc GR
H10C H -0.0969 0.3397 0.4390 0.055 Uiso 1 1 calc GR
C11D C -0.1333(2) 0.27801(17) 0.51077(8) 0.0404(8) Uani 1 1 d .
H11A H -0.1400 0.2346 0.5222 0.061 Uiso 1 1 calc GR
H11B H -0.1894 0.3082 0.5128 0.061 Uiso 1 1 calc GR
H11C H -0.0840 0.2944 0.5182 0.061 Uiso 1 1 calc GR
C12D C 0.0213(2) 0.20528(16) 0.43329(7) 0.0335(7) Uani 1 1 d .
H12D H 0.0586 0.1612 0.4335 0.040 Uiso 1 1 calc R
C13D C 0.0755(2) 0.25595(17) 0.41371(7) 0.0369(7) Uani 1 1 d .
H13A H 0.0416 0.3001 0.4130 0.055 Uiso 1 1 calc GR
H13B H 0.0857 0.2461 0.3936 0.055 Uiso 1 1 calc GR
H13C H 0.1336 0.2536 0.4221 0.055 Uiso 1 1 calc GR
C14D C -0.0665(2) 0.20393(17) 0.41849(8) 0.0401(8) Uani 1 1 d .
H14A H -0.0987 0.1700 0.4303 0.060 Uiso 1 1 calc GR
H14B H -0.0516 0.1943 0.3985 0.060 Uiso 1 1 calc GR
H14C H -0.1047 0.2467 0.4173 0.060 Uiso 1 1 calc GR
C15D C -0.0178(2) 0.13460(15) 0.49775(7) 0.0325(6) Uani 1 1 d .
H15D H -0.0251 0.1429 0.5186 0.039 Uiso 1 1 calc R
C16D C 0.0608(2) 0.07814(16) 0.49710(8) 0.0363(7) Uani 1 1 d .
H16A H 0.0706 0.0678 0.4771 0.054 Uiso 1 1 calc GR
H16B H 0.0464 0.0394 0.5111 0.054 Uiso 1 1 calc GR
H16C H 0.1155 0.0912 0.5026 0.054 Uiso 1 1 calc GR
C17D C -0.1059(2) 0.11099(16) 0.49210(8) 0.0387(7) Uani 1 1 d .
H17A H -0.1570 0.1457 0.4940 0.058 Uiso 1 1 calc GR
H17B H -0.1148 0.0716 0.5067 0.058 Uiso 1 1 calc GR
H17C H -0.1015 0.1007 0.4721 0.058 Uiso 1 1 calc GR
C18D C 0.1612(2) 0.42520(16) 0.55986(8) 0.0384(7) Uani 1 1 d .
H18D H 0.1956 0.4162 0.5411 0.046 Uiso 1 1 calc R
C19D C 0.0698(3) 0.46303(18) 0.54980(9) 0.0477(9) Uani 1 1 d .
H19A H 0.0364 0.4337 0.5425 0.072 Uiso 1 1 calc GR
H19B H 0.0795 0.5000 0.5339 0.072 Uiso 1 1 calc GR
H19C H 0.0352 0.4795 0.5666 0.072 Uiso 1 1 calc GR
C20D C 0.2154(3) 0.46871(18) 0.57183(10) 0.0504(9) Uani 1 1 d .
H20A H 0.1848 0.4809 0.5901 0.076 Uiso 1 1 calc GR
H20B H 0.2205 0.5084 0.5571 0.076 Uiso 1 1 calc GR
H20C H 0.2756 0.4448 0.5760 0.076 Uiso 1 1 calc GR
C21D C 0.0467(2) 0.33087(17) 0.60672(7) 0.0354(7) Uani 1 1 d .
H21D H 0.0590 0.2881 0.6206 0.043 Uiso 1 1 calc R
C22D C -0.0335(2) 0.32483(18) 0.58919(8) 0.0415(8) Uani 1 1 d .
H22A H -0.0521 0.3667 0.5762 0.062 Uiso 1 1 calc GR
H22B H -0.0840 0.3135 0.6031 0.062 Uiso 1 1 calc GR
H22C H -0.0152 0.2905 0.5772 0.062 Uiso 1 1 calc GR
C23D C 0.0163(3) 0.3830(2) 0.62666(9) 0.0494(9) Uani 1 1 d .
H23A H 0.0655 0.3843 0.6390 0.074 Uiso 1 1 calc GR
H23B H -0.0364 0.3716 0.6394 0.074 Uiso 1 1 calc GR
H23C H 0.0007 0.4261 0.6142 0.074 Uiso 1 1 calc GR
C24D C 0.2540(2) 0.31342(16) 0.60882(7) 0.0335(7) Uani 1 1 d .
H24D H 0.3096 0.3242 0.5966 0.040 Uiso 1 1 calc R
C25D C 0.2697(2) 0.23873(17) 0.62061(8) 0.0387(7) Uani 1 1 d .
H25A H 0.2153 0.2257 0.6318 0.058 Uiso 1 1 calc GR
H25B H 0.3202 0.2279 0.6336 0.058 Uiso 1 1 calc GR
H25C H 0.2837 0.2153 0.6039 0.058 Uiso 1 1 calc GR
C26D C 0.2468(2) 0.34852(19) 0.63569(8) 0.0429(8) Uani 1 1 d .
H26A H 0.2333 0.3960 0.6290 0.064 Uiso 1 1 calc GR
H26B H 0.3040 0.3380 0.6454 0.064 Uiso 1 1 calc GR
H26C H 0.1986 0.3338 0.6498 0.064 Uiso 1 1 calc GR
C27D C 0.4343(2) 0.21087(14) 0.52785(7) 0.0282(6) Uani 1 1 d .
C28D C 0.4021(2) 0.25843(14) 0.54640(7) 0.0283(6) Uani 1 1 d .
H28D H 0.4137 0.2526 0.5667 0.034 Uiso 1 1 calc R
C29D C 0.35112(19) 0.31496(14) 0.53075(7) 0.0276(6) Uani 1 1 d .
H29D H 0.3196 0.3511 0.5389 0.033 Uiso 1 1 calc R
C30D C 0.35552(19) 0.30796(14) 0.50015(7) 0.0276(6) Uani 1 1 d .
C31D C 0.40509(19) 0.24278(14) 0.49871(7) 0.0277(6) Uani 1 1 d .
C32D C 0.4080(2) 0.23520(15) 0.46816(7) 0.0289(6) Uani 1 1 d .
H32D H 0.4324 0.1967 0.4605 0.035 Uiso 1 1 calc R
C33D C 0.3685(2) 0.29472(14) 0.45164(7) 0.0288(6) Uani 1 1 d .
H33D H 0.3659 0.3028 0.4307 0.035 Uiso 1 1 calc R
C34D C 0.3324(2) 0.34229(15) 0.47028(7) 0.0292(6) Uani 1 1 d .
C35D C 0.5247(2) 0.12450(15) 0.58104(7) 0.0301(6) Uani 1 1 d .
H35D H 0.5147 0.1662 0.5891 0.036 Uiso 1 1 calc R
C36D C 0.6112(2) 0.08305(16) 0.59401(8) 0.0363(7) Uani 1 1 d .
H36A H 0.6626 0.1063 0.5872 0.055 Uiso 1 1 calc GR
H36B H 0.6215 0.0407 0.5874 0.055 Uiso 1 1 calc GR
H36C H 0.6043 0.0759 0.6157 0.055 Uiso 1 1 calc GR
C37D C 0.4432(2) 0.08914(16) 0.59199(7) 0.0341(7) Uani 1 1 d .
H37A H 0.4509 0.0476 0.5847 0.051 Uiso 1 1 calc GR
H37B H 0.3882 0.1169 0.5846 0.051 Uiso 1 1 calc GR
H37C H 0.4384 0.0804 0.6137 0.051 Uiso 1 1 calc GR
C38D C 0.5567(2) 0.07197(15) 0.52141(7) 0.0330(7) Uani 1 1 d .
H38D H 0.5213 0.0395 0.5339 0.040 Uiso 1 1 calc R
C39D C 0.6573(2) 0.04008(17) 0.52181(8) 0.0405(8) Uani 1 1 d .
H39A H 0.6778 0.0346 0.5419 0.061 Uiso 1 1 calc GR
H39B H 0.6937 0.0684 0.5080 0.061 Uiso 1 1 calc GR
H39C H 0.6638 -0.0028 0.5158 0.061 Uiso 1 1 calc GR
C40D C 0.5270(2) 0.08142(15) 0.48963(7) 0.0331(7) Uani 1 1 d .
H40A H 0.5557 0.1163 0.4770 0.050 Uiso 1 1 calc GR
H40B H 0.4614 0.0935 0.4896 0.050 Uiso 1 1 calc GR
H40C H 0.5449 0.0405 0.4820 0.050 Uiso 1 1 calc GR
C41D C 0.6344(2) 0.19655(16) 0.52855(7) 0.0324(6) Uani 1 1 d .
H41D H 0.6909 0.1654 0.5334 0.039 Uiso 1 1 calc R
C42D C 0.6423(2) 0.22436(18) 0.49513(8) 0.0403(8) Uani 1 1 d .
H42A H 0.5864 0.2532 0.4893 0.060 Uiso 1 1 calc GR
H42B H 0.6527 0.1882 0.4840 0.060 Uiso 1 1 calc GR
H42C H 0.6928 0.2494 0.4908 0.060 Uiso 1 1 calc GR
C43D C 0.6297(2) 0.25132(17) 0.54637(8) 0.0393(7) Uani 1 1 d .
H43A H 0.6295 0.2326 0.5676 0.059 Uiso 1 1 calc GR
H43B H 0.5745 0.2826 0.5423 0.059 Uiso 1 1 calc GR
H43C H 0.6822 0.2740 0.5407 0.059 Uiso 1 1 calc GR
C44D C 0.2989(2) 0.47953(16) 0.48566(8) 0.0392(7) Uani 1 1 d .
H44D H 0.2580 0.4559 0.5007 0.047 Uiso 1 1 calc R
C45D C 0.2521(4) 0.55027(19) 0.47845(10) 0.0617(12) Uani 1 1 d .
H45A H 0.1924 0.5510 0.4714 0.093 Uiso 1 1 calc GR
H45B H 0.2881 0.5752 0.4630 0.093 Uiso 1 1 calc GR
H45C H 0.2457 0.5700 0.4963 0.093 Uiso 1 1 calc GR
C46D C 0.3866(3) 0.4771(2) 0.50112(9) 0.0532(10) Uani 1 1 d .
H46A H 0.4264 0.5040 0.4881 0.080 Uiso 1 1 calc GR
H46B H 0.4169 0.4317 0.5055 0.080 Uiso 1 1 calc GR
H46C H 0.3720 0.4941 0.5196 0.080 Uiso 1 1 calc GR
C47D C 0.2179(2) 0.45497(17) 0.42876(8) 0.0407(8) Uani 1 1 d .
H47D H 0.1621 0.4583 0.4422 0.049 Uiso 1 1 calc R
C48D C 0.2158(3) 0.52172(19) 0.40781(10) 0.0539(10) Uani 1 1 d .
H48A H 0.2711 0.5214 0.3949 0.081 Uiso 1 1 calc GR
H48B H 0.2115 0.5566 0.4195 0.081 Uiso 1 1 calc GR
H48C H 0.1636 0.5297 0.3957 0.081 Uiso 1 1 calc GR
C49D C 0.2107(2) 0.40258(18) 0.41062(8) 0.0416(8) Uani 1 1 d .
H49A H 0.2138 0.3597 0.4237 0.062 Uiso 1 1 calc GR
H49B H 0.2604 0.4014 0.3954 0.062 Uiso 1 1 calc GR
H49C H 0.1532 0.4130 0.4011 0.062 Uiso 1 1 calc GR
C50D C 0.4259(2) 0.44489(18) 0.42945(9) 0.0444(8) Uani 1 1 d .
H50D H 0.4179 0.4301 0.4106 0.053 Uiso 1 1 calc R
C51D C 0.4409(3) 0.5173(2) 0.42035(11) 0.0574(11) Uani 1 1 d .
H51A H 0.4546 0.5335 0.4378 0.086 Uiso 1 1 calc GR
H51B H 0.3862 0.5439 0.4121 0.086 Uiso 1 1 calc GR
H51C H 0.4913 0.5205 0.4054 0.086 Uiso 1 1 calc GR
C52D C 0.5125(2) 0.4035(2) 0.44149(11) 0.0546(11) Uani 1 1 d .
H52A H 0.5042 0.3573 0.4466 0.082 Uiso 1 1 calc GR
H52B H 0.5267 0.4184 0.4592 0.082 Uiso 1 1 calc GR
H52C H 0.5621 0.4082 0.4264 0.082 Uiso 1 1 calc GR
C53D C 0.2730(2) 0.15360(15) 0.50063(7) 0.0301(6) Uani 1 1 d .
Si1D Si -0.00175(6) 0.21594(4) 0.47317(2) 0.02838(17) Uani 1 1 d .
Si2D Si 0.15630(6) 0.34004(4) 0.58345(2) 0.02844(17) Uani 1 1 d .
Si3D Si 0.53609(5) 0.14810(4) 0.53891(2) 0.02723(17) Uani 1 1 d .
Si4D Si 0.31865(6) 0.43233(4) 0.45380(2) 0.03164(19) Uani 1 1 d .
S1D S 0.25038(5) 0.15318(4) 0.46620(2) 0.03147(16) Uani 1 1 d .
S2D S 0.30438(5) 0.09941(4) 0.53054(2) 0.03103(16) Uani 1 1 d .
Ti1D Ti 0.24264(4) 0.26140(3) 0.48184(2) 0.02631(11) Uani 1 1 d .
Ti2D Ti 0.27517(4) 0.21898(3) 0.53368(2) 0.02628(11) Uani 1 1 d .
C1B C 0.53315(18) 0.06599(14) 0.87985(6) 0.0255(6) Uani 1 1 d .
C2B C 0.54211(18) 0.13447(14) 0.87074(7) 0.0251(6) Uani 1 1 d .
H2B H 0.5265 0.1597 0.8520 0.030 Uiso 1 1 calc R
C3B C 0.57673(18) 0.15920(14) 0.89294(6) 0.0239(5) Uani 1 1 d .
H3B H 0.5927 0.2017 0.8912 0.029 Uiso 1 1 calc R
C4B C 0.58349(17) 0.10794(13) 0.91885(6) 0.0220(5) Uani 1 1 d .
C5B C 0.55857(18) 0.05059(14) 0.91022(6) 0.0239(5) Uani 1 1 d .
C6B C 0.56432(19) -0.00076(14) 0.93587(6) 0.0258(6) Uani 1 1 d .
H6B H 0.5547 -0.0446 0.9366 0.031 Uiso 1 1 calc R
C7B C 0.58649(19) 0.02522(14) 0.95945(6) 0.0256(6) Uani 1 1 d .
H7B H 0.5910 0.0016 0.9791 0.031 Uiso 1 1 calc R
C8B C 0.60186(18) 0.09277(14) 0.95034(6) 0.0243(5) Uani 1 1 d .
C9B C 0.4403(3) -0.0596(2) 0.88832(11) 0.0578(10) Uani 1 1 d .
H9B H 0.4324 -0.0509 0.9091 0.069 Uiso 1 1 calc R
C10B C 0.5192(3) -0.11183(19) 0.88759(9) 0.0493(9) Uani 1 1 d .
H10D H 0.5724 -0.0966 0.8930 0.074 Uiso 1 1 calc GR
H10E H 0.5298 -0.1222 0.8676 0.074 Uiso 1 1 calc GR
H10F H 0.5074 -0.1512 0.9017 0.074 Uiso 1 1 calc GR
C11B C 0.3532(4) -0.0843(3) 0.88255(13) 0.0781(15) Uani 1 1 d .
H11D H 0.3548 -0.0892 0.8618 0.117 Uiso 1 1 calc GR
H11E H 0.3007 -0.0526 0.8869 0.117 Uiso 1 1 calc GR
H11F H 0.3490 -0.1268 0.8954 0.117 Uiso 1 1 calc GR
C12B C 0.4916(3) 0.0124(2) 0.82368(9) 0.0512(9) Uani 1 1 d .
H12B H 0.5360 -0.0288 0.8249 0.061 Uiso 1 1 calc R
C13B C 0.4110(3) 0.0039(3) 0.80691(11) 0.0695(14) Uani 1 1 d .
H13D H 0.3691 0.0451 0.8038 0.104 Uiso 1 1 calc GR
H13E H 0.3799 -0.0308 0.8186 0.104 Uiso 1 1 calc GR
H13F H 0.4330 -0.0081 0.7877 0.104 Uiso 1 1 calc GR
C14B C 0.5386(3) 0.07021(19) 0.80501(8) 0.0431(8) Uani 1 1 d .
H14D H 0.5928 0.0736 0.8145 0.065 Uiso 1 1 calc GR
H14E H 0.4969 0.1115 0.8040 0.065 Uiso 1 1 calc GR
H14F H 0.5554 0.0614 0.7849 0.065 Uiso 1 1 calc GR
C15B C 0.3421(2) 0.0729(2) 0.86789(12) 0.0681(14) Uani 1 1 d .
H15B H 0.2962 0.0486 0.8625 0.082 Uiso 1 1 calc R
C16B C 0.3161(3) 0.0884(4) 0.89698(14) 0.107(2) Uani 1 1 d .
H16D H 0.3588 0.1142 0.9023 0.161 Uiso 1 1 calc GR
H16E H 0.3164 0.0477 0.9115 0.161 Uiso 1 1 calc GR
H16F H 0.2555 0.1138 0.8969 0.161 Uiso 1 1 calc GR
C17B C 0.3361(3) 0.1439(3) 0.84563(16) 0.0870(17) Uani 1 1 d .
H17D H 0.3632 0.1378 0.8260 0.131 Uiso 1 1 calc GR
H17E H 0.3686 0.1729 0.8536 0.131 Uiso 1 1 calc GR
H17F H 0.2728 0.1638 0.8439 0.131 Uiso 1 1 calc GR
C18B C 0.6901(2) 0.12086(15) 1.00396(7) 0.0294(6) Uani 1 1 d .
H18B H 0.7453 0.1341 0.9922 0.035 Uiso 1 1 calc R
C19B C 0.6809(2) 0.15177(19) 1.03225(7) 0.0402(8) Uani 1 1 d .
H19D H 0.6317 0.1357 1.0455 0.060 Uiso 1 1 calc GR
H19E H 0.6678 0.1996 1.0268 0.060 Uiso 1 1 calc GR
H19F H 0.7373 0.1395 1.0424 0.060 Uiso 1 1 calc GR
C20B C 0.7087(2) 0.04563(16) 1.01399(7) 0.0351(7) Uani 1 1 d .
H20D H 0.7244 0.0246 0.9966 0.053 Uiso 1 1 calc GR
H20E H 0.6547 0.0303 1.0246 0.053 Uiso 1 1 calc GR
H20F H 0.7587 0.0342 1.0271 0.053 Uiso 1 1 calc GR
C21B C 0.4827(2) 0.13622(15) 1.00128(7) 0.0299(6) Uani 1 1 d .
H21B H 0.4953 0.0929 1.0148 0.036 Uiso 1 1 calc R
C22B C 0.4510(2) 0.18696(19) 1.02170(8) 0.0417(8) Uani 1 1 d .
H22D H 0.4353 0.2304 1.0096 0.063 Uiso 1 1 calc GR
H22E H 0.4996 0.1879 1.0343 0.063 Uiso 1 1 calc GR
H22F H 0.3982 0.1747 1.0342 0.063 Uiso 1 1 calc GR
C23B C 0.4037(2) 0.13088(17) 0.98312(8) 0.0368(7) Uani 1 1 d .
H23D H 0.4234 0.0982 0.9704 0.055 Uiso 1 1 calc GR
H23E H 0.3842 0.1735 0.9708 0.055 Uiso 1 1 calc GR
H23F H 0.3534 0.1176 0.9966 0.055 Uiso 1 1 calc GR
C24B C 0.5937(2) 0.23515(14) 0.95727(7) 0.0297(6) Uani 1 1 d .
H24B H 0.6368 0.2308 0.9397 0.036 Uiso 1 1 calc R
C25B C 0.5032(2) 0.26826(16) 0.94440(8) 0.0389(7) Uani 1 1 d .
H25D H 0.4602 0.2800 0.9605 0.058 Uiso 1 1 calc GR
H25E H 0.4796 0.2379 0.9344 0.058 Uiso 1 1 calc GR
H25F H 0.5123 0.3080 0.9301 0.058 Uiso 1 1 calc GR
C26B C 0.6307(3) 0.28174(17) 0.97372(9) 0.0455(9) Uani 1 1 d .
H26D H 0.6920 0.2631 0.9793 0.068 Uiso 1 1 calc GR
H26E H 0.5921 0.2873 0.9916 0.068 Uiso 1 1 calc GR
H26F H 0.6314 0.3244 0.9607 0.068 Uiso 1 1 calc GR
C27B C 0.87827(19) 0.02325(13) 0.92171(6) 0.0239(5) Uani 1 1 d .
C28B C 0.84442(18) 0.06804(14) 0.94176(6) 0.0242(5) Uani 1 1 d .
H28B H 0.8562 0.0598 0.9622 0.029 Uiso 1 1 calc R
C29B C 0.79186(18) 0.12541(13) 0.92749(6) 0.0230(5) Uani 1 1 d .
H29B H 0.7590 0.1596 0.9367 0.028 Uiso 1 1 calc R
C30B C 0.79739(18) 0.12236(13) 0.89627(6) 0.0222(5) Uani 1 1 d .
C31B C 0.84956(17) 0.05889(13) 0.89318(6) 0.0222(5) Uani 1 1 d .
C32B C 0.85607(18) 0.05540(14) 0.86230(6) 0.0243(5) Uani 1 1 d .
H32B H 0.8833 0.0187 0.8537 0.029 Uiso 1 1 calc R
C33B C 0.81510(18) 0.11575(14) 0.84700(6) 0.0244(5) Uani 1 1 d .
H33B H 0.8141 0.1267 0.8260 0.029 Uiso 1 1 calc R
C34B C 0.77432(18) 0.15959(13) 0.86697(6) 0.0229(5) Uani 1 1 d .
C35B C 1.07951(19) 0.00316(15) 0.92138(7) 0.0283(6) Uani 1 1 d .
H35B H 1.1346 -0.0292 0.9266 0.034 Uiso 1 1 calc R
C36B C 1.0896(2) 0.03030(18) 0.88797(7) 0.0358(7) Uani 1 1 d .
H36D H 1.0361 0.0619 0.8820 0.054 Uiso 1 1 calc GR
H36E H 1.0959 -0.0058 0.8769 0.054 Uiso 1 1 calc GR
H36F H 1.1431 0.0521 0.8837 0.054 Uiso 1 1 calc GR
C37B C 1.0769(2) 0.05809(16) 0.93907(8) 0.0343(7) Uani 1 1 d .
H37D H 1.0713 0.0402 0.9603 0.052 Uiso 1 1 calc GR
H37E H 1.0251 0.0919 0.9337 0.052 Uiso 1 1 calc GR
H37F H 1.1325 0.0774 0.9345 0.052 Uiso 1 1 calc GR
C38B C 0.9672(2) -0.06806(14) 0.97363(7) 0.0280(6) Uani 1 1 d .
H38B H 0.9575 -0.0268 0.9820 0.034 Uiso 1 1 calc R
C39B C 0.8854(2) -0.10295(16) 0.98463(7) 0.0328(7) Uani 1 1 d .
H39D H 0.8919 -0.1439 0.9769 0.049 Uiso 1 1 calc GR
H39E H 0.8303 -0.0744 0.9777 0.049 Uiso 1 1 calc GR
H39F H 0.8817 -0.1128 1.0063 0.049 Uiso 1 1 calc GR
C40B C 1.0530(2) -0.10994(16) 0.98692(7) 0.0341(7) Uani 1 1 d .
H40D H 1.1052 -0.0879 0.9796 0.051 Uiso 1 1 calc GR
H40E H 1.0618 -0.1530 0.9810 0.051 Uiso 1 1 calc GR
H40F H 1.0465 -0.1155 1.0086 0.051 Uiso 1 1 calc GR
C41B C 0.9936(2) -0.11783(15) 0.91324(7) 0.0308(6) Uani 1 1 d .
H41B H 0.9559 -0.1491 0.9255 0.037 Uiso 1 1 calc R
C42B C 1.0926(2) -0.15286(17) 0.91426(8) 0.0407(8) Uani 1 1 d .
H42D H 1.1115 -0.1604 0.9346 0.061 Uiso 1 1 calc GR
H42E H 1.1317 -0.1253 0.9012 0.061 Uiso 1 1 calc GR
H42F H 1.0971 -0.1950 0.9076 0.061 Uiso 1 1 calc GR
C43B C 0.9651(2) -0.10765(15) 0.88133(7) 0.0317(6) Uani 1 1 d .
H43D H 1.0009 -0.0774 0.8684 0.048 Uiso 1 1 calc GR
H43E H 0.9011 -0.0892 0.8806 0.048 Uiso 1 1 calc GR
H43F H 0.9751 -0.1498 0.8745 0.048 Uiso 1 1 calc GR
C44B C 0.8605(2) 0.27133(16) 0.83107(8) 0.0350(7) Uani 1 1 d .
H44B H 0.8639 0.2534 0.8123 0.042 Uiso 1 1 calc R
C45B C 0.9457(2) 0.23789(18) 0.84713(8) 0.0403(8) Uani 1 1 d .
H45D H 0.9432 0.1909 0.8533 0.060 Uiso 1 1 calc GR
H45E H 0.9492 0.2573 0.8646 0.060 Uiso 1 1 calc GR
H45F H 0.9991 0.2441 0.8337 0.060 Uiso 1 1 calc GR
C46B C 0.8652(3) 0.34547(19) 0.82157(10) 0.0536(10) Uani 1 1 d .
H46D H 0.8697 0.3645 0.8391 0.080 Uiso 1 1 calc GR
H46E H 0.8107 0.3673 0.8116 0.080 Uiso 1 1 calc GR
H46F H 0.9182 0.3516 0.8080 0.080 Uiso 1 1 calc GR
C47B C 0.7200(2) 0.29509(15) 0.88486(7) 0.0311(6) Uani 1 1 d .
H47B H 0.6809 0.2676 0.8989 0.037 Uiso 1 1 calc R
C48B C 0.8000(2) 0.29877(18) 0.90247(8) 0.0401(8) Uani 1 1 d .
H48D H 0.8370 0.3299 0.8908 0.060 Uiso 1 1 calc GR
H48E H 0.8364 0.2553 0.9068 0.060 Uiso 1 1 calc GR
H48F H 0.7778 0.3135 0.9211 0.060 Uiso 1 1 calc GR
C49B C 0.6625(3) 0.36288(17) 0.87747(9) 0.0444(8) Uani 1 1 d .
H49D H 0.6098 0.3592 0.8673 0.067 Uiso 1 1 calc GR
H49E H 0.6984 0.3931 0.8646 0.067 Uiso 1 1 calc GR
H49F H 0.6426 0.3796 0.8958 0.067 Uiso 1 1 calc GR
C50B C 0.6546(2) 0.26885(15) 0.82610(7) 0.0308(6) Uani 1 1 d .
H50B H 0.5976 0.2676 0.8389 0.037 Uiso 1 1 calc R
C51B C 0.6575(2) 0.21789(16) 0.80632(7) 0.0335(7) Uani 1 1 d .
H51D H 0.6598 0.1742 0.8186 0.050 Uiso 1 1 calc GR
H51E H 0.7110 0.2190 0.7926 0.050 Uiso 1 1 calc GR
H51F H 0.6034 0.2278 0.7950 0.050 Uiso 1 1 calc GR
C52B C 0.6460(3) 0.33741(17) 0.80605(8) 0.0414(8) Uani 1 1 d .
H52D H 0.6989 0.3398 0.7921 0.062 Uiso 1 1 calc GR
H52E H 0.6422 0.3711 0.8183 0.062 Uiso 1 1 calc GR
H52F H 0.5916 0.3447 0.7950 0.062 Uiso 1 1 calc GR
C53B C 0.72252(19) -0.03229(14) 0.89265(7) 0.0264(6) Uani 1 1 d .
Si1B Si 0.45519(6) 0.02486(5) 0.86241(2) 0.03304(19) Uani 1 1 d .
Si2B Si 0.59272(5) 0.14809(4) 0.97843(2) 0.02401(16) Uani 1 1 d .
Si3B Si 0.97823(5) -0.04240(4) 0.93163(2) 0.02408(16) Uani 1 1 d .
Si4B Si 0.75139(5) 0.25048(4) 0.85224(2) 0.02543(16) Uani 1 1 d .
S1B S 0.70555(5) -0.03144(4) 0.85754(2) 0.02833(15) Uani 1 1 d .
S2B S 0.75097(5) -0.08780(3) 0.92257(2) 0.02803(15) Uani 1 1 d .
Ti1B Ti 0.68934(3) 0.07558(2) 0.87536(2) 0.02171(10) Uani 1 1 d .
Ti2B Ti 0.71851(3) 0.03091(2) 0.92724(2) 0.02170(10) Uani 1 1 d .
C1C C -0.31034(19) 0.16565(14) 0.68262(7) 0.0267(6) Uani 1 1 d .
C2C C -0.27843(19) 0.12148(14) 0.66225(7) 0.0274(6) Uani 1 1 d .
H2C H -0.2912 0.1303 0.6419 0.033 Uiso 1 1 calc R
C3C C -0.22595(19) 0.06357(14) 0.67615(7) 0.0263(6) Uani 1 1 d .
H3C H -0.1941 0.0295 0.6667 0.032 Uiso 1 1 calc R
C4C C -0.22951(19) 0.06560(14) 0.70741(7) 0.0258(6) Uani 1 1 d .
C5C C -0.28041(18) 0.12880(14) 0.71094(7) 0.0255(6) Uani 1 1 d .
C6C C -0.28547(19) 0.13144(15) 0.74194(7) 0.0281(6) Uani 1 1 d .
H6C H -0.3117 0.1679 0.7508 0.034 Uiso 1 1 calc R
C7C C -0.24486(19) 0.07083(14) 0.75671(7) 0.0272(6) Uani 1 1 d .
H7C H -0.2431 0.0594 0.7776 0.033 Uiso 1 1 calc R
C8C C -0.20565(19) 0.02733(14) 0.73651(7) 0.0262(6) Uani 1 1 d .
C9C C -0.5114(2) 0.18756(16) 0.68383(7) 0.0308(6) Uani 1 1 d .
H9C H -0.5665 0.2205 0.6793 0.037 Uiso 1 1 calc R
C10C C -0.5113(2) 0.13399(17) 0.66550(8) 0.0362(7) Uani 1 1 d .
H10G H -0.4586 0.1003 0.6697 0.054 Uiso 1 1 calc GR
H10H H -0.5089 0.1533 0.6444 0.054 Uiso 1 1 calc GR
H10I H -0.5663 0.1141 0.6707 0.054 Uiso 1 1 calc GR
C11C C -0.5195(2) 0.15839(18) 0.71693(8) 0.0374(7) Uani 1 1 d .
H11G H -0.5197 0.1929 0.7286 0.056 Uiso 1 1 calc GR
H11H H -0.4682 0.1238 0.7219 0.056 Uiso 1 1 calc GR
H11I H -0.5756 0.1398 0.7215 0.056 Uiso 1 1 calc GR
C12C C -0.4242(2) 0.30655(15) 0.69284(8) 0.0343(7) Uani 1 1 d .
H12C H -0.3885 0.3390 0.6804 0.041 Uiso 1 1 calc R
C13C C -0.5244(2) 0.34000(17) 0.69334(9) 0.0422(8) Uani 1 1 d .
H13G H -0.5616 0.3104 0.7060 0.063 Uiso 1 1 calc GR
H13H H -0.5450 0.3499 0.6732 0.063 Uiso 1 1 calc GR
H13I H -0.5295 0.3807 0.7012 0.063 Uiso 1 1 calc GR
C14C C -0.3929(2) 0.29557(16) 0.72440(8) 0.0367(7) Uani 1 1 d .
H14G H -0.3290 0.2765 0.7245 0.055 Uiso 1 1 calc GR
H14H H -0.4284 0.2656 0.7376 0.055 Uiso 1 1 calc GR
H14I H -0.4011 0.3376 0.7313 0.055 Uiso 1 1 calc GR
C15C C -0.4017(2) 0.26196(16) 0.63183(7) 0.0317(6) Uani 1 1 d .
H15C H -0.3923 0.2217 0.6227 0.038 Uiso 1 1 calc R
C16C C -0.3203(2) 0.29747(18) 0.62073(8) 0.0401(8) Uani 1 1 d .
H16G H -0.2646 0.2680 0.6262 0.060 Uiso 1 1 calc GR
H16H H -0.3248 0.3365 0.6298 0.060 Uiso 1 1 calc GR
H16I H -0.3198 0.3106 0.5991 0.060 Uiso 1 1 calc GR
C17C C -0.4884(2) 0.30411(18) 0.61948(8) 0.0415(8) Uani 1 1 d .
H17G H -0.4979 0.3461 0.6264 0.062 Uiso 1 1 calc GR
H17H H -0.5399 0.2810 0.6264 0.062 Uiso 1 1 calc GR
H17I H -0.4827 0.3120 0.5978 0.062 Uiso 1 1 calc GR
C18C C -0.0849(2) -0.08240(17) 0.77714(7) 0.0371(7) Uani 1 1 d .
H18C H -0.0289 -0.0788 0.7639 0.044 Uiso 1 1 calc R
C19C C -0.0877(2) -0.03240(18) 0.79759(8) 0.0402(8) Uani 1 1 d .
H19G H -0.1402 -0.0351 0.8117 0.060 Uiso 1 1 calc GR
H19H H -0.0922 0.0118 0.7857 0.060 Uiso 1 1 calc GR
H19I H -0.0327 -0.0419 0.8084 0.060 Uiso 1 1 calc GR
C20C C -0.0700(3) -0.1510(2) 0.79640(10) 0.0551(10) Uani 1 1 d .
H20G H -0.0649 -0.1843 0.7838 0.083 Uiso 1 1 calc GR
H20H H -0.1211 -0.1560 0.8109 0.083 Uiso 1 1 calc GR
H20I H -0.0145 -0.1566 0.8068 0.083 Uiso 1 1 calc GR
C21C C -0.2915(2) -0.08294(19) 0.77309(8) 0.0433(8) Uani 1 1 d .
H21C H -0.2947 -0.0631 0.7913 0.052 Uiso 1 1 calc R
C22C C -0.3765(2) -0.0513(2) 0.75675(10) 0.0500(9) Uani 1 1 d .
H22G H -0.3788 -0.0717 0.7394 0.075 Uiso 1 1 calc GR
H22H H -0.3751 -0.0043 0.7503 0.075 Uiso 1 1 calc GR
H22I H -0.4299 -0.0579 0.7701 0.075 Uiso 1 1 calc GR
C23C C -0.2946(3) -0.1571(2) 0.78391(11) 0.0656(12) Uani 1 1 d .
H23G H -0.2410 -0.1770 0.7948 0.098 Uiso 1 1 calc GR
H23H H -0.2961 -0.1783 0.7668 0.098 Uiso 1 1 calc GR
H23I H -0.3487 -0.1628 0.7970 0.098 Uiso 1 1 calc GR
C24C C -0.1537(2) -0.10937(16) 0.71896(7) 0.0355(7) Uani 1 1 d .
H24C H -0.1141 -0.0826 0.7048 0.043 Uiso 1 1 calc R
C25C C -0.2354(3) -0.11135(19) 0.70150(8) 0.0442(8) Uani 1 1 d .
H25G H -0.2703 -0.0673 0.6973 0.066 Uiso 1 1 calc GR
H25H H -0.2734 -0.1416 0.7133 0.066 Uiso 1 1 calc GR
H25I H -0.2144 -0.1264 0.6828 0.066 Uiso 1 1 calc GR
C26C C -0.0979(3) -0.17787(19) 0.72609(10) 0.0566(11) Uani 1 1 d .
H26G H -0.1339 -0.2074 0.7393 0.085 Uiso 1 1 calc GR
H26H H -0.0438 -0.1750 0.7358 0.085 Uiso 1 1 calc GR
H26I H -0.0803 -0.1949 0.7077 0.085 Uiso 1 1 calc GR
C27C C -0.03521(19) 0.09346(14) 0.65349(7) 0.0258(6) Uani 1 1 d .
C28C C -0.01797(19) 0.16070(14) 0.64422(7) 0.0270(6) Uani 1 1 d .
H28C H -0.0216 0.1842 0.6245 0.032 Uiso 1 1 calc R
C29C C 0.0046(2) 0.18644(14) 0.66801(7) 0.0297(6) Uani 1 1 d .
H29C H 0.0139 0.2303 0.6674 0.036 Uiso 1 1 calc R
C30C C 0.01134(18) 0.13512(14) 0.69341(7) 0.0257(6) Uani 1 1 d .
C31C C -0.01561(18) 0.07830(14) 0.68489(6) 0.0247(5) Uani 1 1 d .
C32C C -0.00931(18) 0.02708(14) 0.71047(6) 0.0255(6) Uani 1 1 d .
H32C H -0.0261 -0.0152 0.7121 0.031 Uiso 1 1 calc R
C33C C 0.02660(19) 0.05132(14) 0.73286(7) 0.0261(6) Uani 1 1 d .
H33C H 0.0421 0.0259 0.7516 0.031 Uiso 1 1 calc R
C34C C 0.03673(19) 0.11949(14) 0.72370(7) 0.0269(6) Uani 1 1 d .
C35C C 0.0796(2) 0.17032(17) 0.78016(7) 0.0337(7) Uani 1 1 d .
H35C H 0.0353 0.2116 0.7789 0.040 Uiso 1 1 calc R
C36C C 0.1592(2) 0.1796(2) 0.79722(9) 0.0439(8) Uani 1 1 d .
H36G H 0.2034 0.1395 0.7995 0.066 Uiso 1 1 calc GR
H36H H 0.1368 0.1891 0.8168 0.066 Uiso 1 1 calc GR
H36I H 0.1879 0.2163 0.7861 0.066 Uiso 1 1 calc GR
C37C C 0.0318(2) 0.11488(19) 0.79807(8) 0.0401(8) Uani 1 1 d .
H37G H -0.0209 0.1111 0.7878 0.060 Uiso 1 1 calc GR
H37H H 0.0123 0.1247 0.8178 0.060 Uiso 1 1 calc GR
H37I H 0.0733 0.0735 0.8000 0.060 Uiso 1 1 calc GR
C38C C 0.1354(2) 0.24043(16) 0.71566(8) 0.0362(7) Uani 1 1 d .
H38C H 0.1430 0.2313 0.6950 0.043 Uiso 1 1 calc R
C39C C 0.0560(3) 0.29650(17) 0.71592(9) 0.0449(8) Uani 1 1 d .
H39G H 0.0024 0.2835 0.7095 0.067 Uiso 1 1 calc GR
H39H H 0.0710 0.3357 0.7024 0.067 Uiso 1 1 calc GR
H39I H 0.0438 0.3061 0.7360 0.067 Uiso 1 1 calc GR
C40C C 0.2230(3) 0.2640(2) 0.72122(10) 0.0491(9) Uani 1 1 d .
H40G H 0.2175 0.2764 0.7408 0.074 Uiso 1 1 calc GR
H40H H 0.2334 0.3021 0.7060 0.074 Uiso 1 1 calc GR
H40I H 0.2738 0.2286 0.7203 0.074 Uiso 1 1 calc GR
C41C C 0.2285(2) 0.10223(18) 0.73964(9) 0.0401(8) Uani 1 1 d .
H41C H 0.2751 0.1249 0.7458 0.048 Uiso 1 1 calc R
C42C C 0.2324(3) 0.0354(2) 0.76006(10) 0.0530(10) Uani 1 1 d .
H42G H 0.2135 0.0417 0.7804 0.079 Uiso 1 1 calc GR
H42H H 0.2942 0.0120 0.7595 0.079 Uiso 1 1 calc GR
H42I H 0.1921 0.0098 0.7534 0.079 Uiso 1 1 calc GR
C43C C 0.2564(2) 0.0917(2) 0.70766(10) 0.0512(10) Uani 1 1 d .
H43G H 0.2116 0.0702 0.7006 0.077 Uiso 1 1 calc GR
H43H H 0.3154 0.0640 0.7073 0.077 Uiso 1 1 calc GR
H43I H 0.2600 0.1342 0.6948 0.077 Uiso 1 1 calc GR
C44C C -0.0318(2) -0.04854(15) 0.64697(7) 0.0332(7) Uani 1 1 d .
H44C H -0.0738 -0.0433 0.6647 0.040 Uiso 1 1 calc R
C45C C -0.0714(3) -0.09464(18) 0.63101(9) 0.0480(9) Uani 1 1 d .
H45G H -0.1318 -0.0744 0.6250 0.072 Uiso 1 1 calc GR
H45H H -0.0750 -0.1365 0.6444 0.072 Uiso 1 1 calc GR
H45I H -0.0325 -0.1024 0.6134 0.072 Uiso 1 1 calc GR
C46C C 0.0589(2) -0.08277(17) 0.65949(8) 0.0412(8) Uani 1 1 d .
H46G H 0.1000 -0.0969 0.6434 0.062 Uiso 1 1 calc GR
H46H H 0.0489 -0.1211 0.6746 0.062 Uiso 1 1 calc GR
H46I H 0.0854 -0.0521 0.6684 0.062 Uiso 1 1 calc GR
C47C C -0.1267(2) 0.06675(16) 0.60049(7) 0.0321(6) Uani 1 1 d .
H47C H -0.1819 0.0546 0.6125 0.039 Uiso 1 1 calc R
C48C C -0.1200(3) 0.03485(19) 0.57276(8) 0.0434(8) Uani 1 1 d .
H48G H -0.0717 0.0505 0.5589 0.065 Uiso 1 1 calc GR
H48H H -0.1772 0.0466 0.5631 0.065 Uiso 1 1 calc GR
H48I H -0.1067 -0.0129 0.5786 0.065 Uiso 1 1 calc GR
C49C C -0.1435(2) 0.14193(16) 0.59034(8) 0.0376(7) Uani 1 1 d .
H49G H -0.1567 0.1632 0.6077 0.056 Uiso 1 1 calc GR
H49H H -0.1947 0.1540 0.5777 0.056 Uiso 1 1 calc GR
H49I H -0.0897 0.1562 0.5792 0.056 Uiso 1 1 calc GR
C50C C 0.0814(2) 0.04770(16) 0.60254(7) 0.0333(7) Uani 1 1 d .
H50C H 0.0693 0.0906 0.5887 0.040 Uiso 1 1 calc R
C51C C 0.1111(3) -0.00410(18) 0.58246(8) 0.0431(8) Uani 1 1 d .
H51G H 0.1264 -0.0474 0.5948 0.065 Uiso 1 1 calc GR
H51H H 0.1639 0.0072 0.5697 0.065 Uiso 1 1 calc GR
H51I H 0.0618 -0.0050 0.5701 0.065 Uiso 1 1 calc GR
C52C C 0.1608(2) 0.05326(17) 0.62005(8) 0.0398(8) Uani 1 1 d .
H52G H 0.1436 0.0890 0.6313 0.060 Uiso 1 1 calc GR
H52H H 0.2125 0.0623 0.6063 0.060 Uiso 1 1 calc GR
H52I H 0.1770 0.0120 0.6338 0.060 Uiso 1 1 calc GR
C53C C -0.15140(19) 0.21894(15) 0.71094(7) 0.0302(6) Uani 1 1 d .
Si1C Si -0.40977(5) 0.23249(4) 0.67363(2) 0.02799(17) Uani 1 1 d .
Si2C Si -0.18285(6) -0.06374(4) 0.75120(2) 0.02871(17) Uani 1 1 d .
Si3C Si 0.11676(5) 0.15943(4) 0.74088(2) 0.02984(18) Uani 1 1 d .
Si4C Si -0.02866(5) 0.03801(4) 0.62559(2) 0.02648(17) Uani 1 1 d .
S1C S -0.18037(5) 0.27450(4) 0.68113(2) 0.03196(16) Uani 1 1 d .
S2C S -0.13389(5) 0.21804(4) 0.74608(2) 0.03142(16) Uani 1 1 d .
Ti1C Ti -0.14998(3) 0.15607(2) 0.67648(2) 0.02441(11) Uani 1 1 d .
Ti2C Ti -0.11967(3) 0.11096(3) 0.72824(2) 0.02432(11) Uani 1 1 d .
C1A C -0.03860(18) 0.57242(14) 0.88220(6) 0.0245(5) Uani 1 1 d .
C2A C -0.00822(19) 0.51956(14) 0.86599(6) 0.0263(6) Uani 1 1 d .
H2A H -0.0243 0.5197 0.8465 0.032 Uiso 1 1 calc R
C3A C 0.04805(19) 0.46776(14) 0.88260(6) 0.0250(5) Uani 1 1 d .
H3A H 0.0793 0.4298 0.8758 0.030 Uiso 1 1 calc R
C4A C 0.04963(18) 0.48281(14) 0.91157(6) 0.0251(5) Uani 1 1 d .
C5A C -0.00203(18) 0.54787(13) 0.91104(6) 0.0229(5) Uani 1 1 d .
C6A C -0.00008(18) 0.56355(14) 0.93992(6) 0.0251(6) Uani 1 1 d .
H6A H -0.0249 0.6040 0.9458 0.030 Uiso 1 1 calc R
C7A C 0.04499(18) 0.50833(14) 0.95795(6) 0.0246(5) Uani 1 1 d .
H7A H 0.0518 0.5054 0.9785 0.030 Uiso 1 1 calc R
C8A C 0.07990(18) 0.45643(14) 0.94146(6) 0.0244(5) Uani 1 1 d .
C9A C -0.1543(2) 0.63293(17) 0.83078(7) 0.0395(8) Uani 1 1 d .
H9A H -0.1404 0.5863 0.8279 0.047 Uiso 1 1 calc R
C10A C -0.0840(3) 0.6683(2) 0.81140(8) 0.0538(10) Uani 1 1 d .
H10J H -0.0958 0.7149 0.8127 0.081 Uiso 1 1 calc GR
H10K H -0.0869 0.6633 0.7908 0.081 Uiso 1 1 calc GR
H10L H -0.0240 0.6494 0.8182 0.081 Uiso 1 1 calc GR
C11A C -0.2500(3) 0.6584(2) 0.81980(10) 0.0606(12) Uani 1 1 d .
H11J H -0.2921 0.6300 0.8305 0.091 Uiso 1 1 calc GR
H11K H -0.2493 0.6581 0.7985 0.091 Uiso 1 1 calc GR
H11L H -0.2691 0.7033 0.8234 0.091 Uiso 1 1 calc GR
C12A C -0.1535(2) 0.71689(15) 0.87998(7) 0.0312(6) Uani 1 1 d .
H12A H -0.1142 0.7407 0.8644 0.037 Uiso 1 1 calc R
C13A C -0.2499(2) 0.75496(18) 0.87704(9) 0.0467(9) Uani 1 1 d .
H13J H -0.2694 0.7558 0.8572 0.070 Uiso 1 1 calc GR
H13K H -0.2506 0.7999 0.8801 0.070 Uiso 1 1 calc GR
H13L H -0.2910 0.7333 0.8920 0.070 Uiso 1 1 calc GR
C14A C -0.1207(2) 0.72167(16) 0.91020(7) 0.0333(7) Uani 1 1 d .
H14J H -0.1544 0.6961 0.9262 0.050 Uiso 1 1 calc GR
H14K H -0.1304 0.7676 0.9127 0.050 Uiso 1 1 calc GR
H14L H -0.0563 0.7043 0.9109 0.050 Uiso 1 1 calc GR
C15A C -0.2381(2) 0.58563(16) 0.89255(8) 0.0343(7) Uani 1 1 d .
H15A H -0.2965 0.6092 0.8846 0.041 Uiso 1 1 calc R
C16A C -0.2453(2) 0.58392(19) 0.92617(8) 0.0430(8) Uani 1 1 d .
H16J H -0.1872 0.5646 0.9344 0.065 Uiso 1 1 calc GR
H16K H -0.2915 0.5574 0.9354 0.065 Uiso 1 1 calc GR
H16L H -0.2620 0.6287 0.9301 0.065 Uiso 1 1 calc GR
C17A C -0.2270(2) 0.51472(18) 0.88676(10) 0.0491(9) Uani 1 1 d .
H17J H -0.2276 0.5155 0.8654 0.074 Uiso 1 1 calc GR
H17K H -0.2767 0.4932 0.8972 0.074 Uiso 1 1 calc GR
H17L H -0.1697 0.4905 0.8940 0.074 Uiso 1 1 calc GR
C18A C -0.0021(2) 0.35813(16) 0.98820(7) 0.0355(7) Uani 1 1 d .
H18A H 0.0067 0.3785 1.0055 0.043 Uiso 1 1 calc R
C19A C -0.0927(2) 0.39322(18) 0.97597(9) 0.0415(8) Uani 1 1 d .
H19J H -0.0881 0.4393 0.9680 0.062 Uiso 1 1 calc GR
H19K H -0.1401 0.3907 0.9920 0.062 Uiso 1 1 calc GR
H19L H -0.1075 0.3720 0.9602 0.062 Uiso 1 1 calc GR
C20A C -0.0115(3) 0.28503(17) 1.00098(9) 0.0477(9) Uani 1 1 d .
H20J H -0.0253 0.2638 0.9851 0.072 Uiso 1 1 calc GR
H20K H -0.0602 0.2832 1.0166 0.072 Uiso 1 1 calc GR
H20L H 0.0452 0.2622 1.0093 0.072 Uiso 1 1 calc GR
C21A C 0.1151(2) 0.31313(15) 0.93289(7) 0.0335(7) Uani 1 1 d .
H21A H 0.1518 0.3350 0.9159 0.040 Uiso 1 1 calc R
C22A C 0.0265(3) 0.30846(18) 0.92000(8) 0.0427(8) Uani 1 1 d .
H22J H -0.0099 0.2826 0.9350 0.064 Uiso 1 1 calc GR
H22K H 0.0397 0.2872 0.9026 0.064 Uiso 1 1 calc GR
H22L H -0.0067 0.3526 0.9142 0.064 Uiso 1 1 calc GR
C23A C 0.1687(3) 0.24401(17) 0.94219(9) 0.0491(10) Uani 1 1 d .
H23J H 0.2282 0.2479 0.9481 0.074 Uiso 1 1 calc GR
H23K H 0.1760 0.2206 0.9255 0.074 Uiso 1 1 calc GR
H23L H 0.1361 0.2197 0.9589 0.074 Uiso 1 1 calc GR
C24A C 0.2065(2) 0.35493(17) 0.98323(7) 0.0361(7) Uani 1 1 d .
H24A H 0.2594 0.3512 0.9686 0.043 Uiso 1 1 calc R
C25A C 0.2174(3) 0.2919(2) 1.00671(8) 0.0510(10) Uani 1 1 d .
H25J H 0.1672 0.2940 1.0217 0.077 Uiso 1 1 calc GR
H25K H 0.2743 0.2877 1.0162 0.077 Uiso 1 1 calc GR
H25L H 0.2179 0.2539 0.9972 0.077 Uiso 1 1 calc GR
C26A C 0.2129(2) 0.41350(19) 0.99832(7) 0.0399(8) Uani 1 1 d .
H26J H 0.2091 0.4538 0.9834 0.060 Uiso 1 1 calc GR
H26K H 0.2705 0.4061 1.0077 0.060 Uiso 1 1 calc GR
H26L H 0.1634 0.4177 1.0134 0.060 Uiso 1 1 calc GR
C27A C 0.23113(18) 0.49680(14) 0.85123(6) 0.0255(6) Uani 1 1 d .
C28A C 0.24353(19) 0.56258(14) 0.83693(6) 0.0259(6) Uani 1 1 d .
H28A H 0.2334 0.5801 0.8167 0.031 Uiso 1 1 calc R
C29A C 0.27235(18) 0.59724(14) 0.85652(6) 0.0266(6) Uani 1 1 d .
H29A H 0.2815 0.6418 0.8521 0.032 Uiso 1 1 calc R
C30A C 0.28562(18) 0.55412(14) 0.88423(6) 0.0234(5) Uani 1 1 d .
C31A C 0.25764(18) 0.49250(13) 0.88143(6) 0.0231(5) Uani 1 1 d .
C32A C 0.27119(18) 0.44909(14) 0.90953(6) 0.0246(5) Uani 1 1 d .
H32A H 0.2552 0.4064 0.9150 0.030 Uiso 1 1 calc R
C33A C 0.31296(18) 0.48222(14) 0.92738(6) 0.0239(5) Uani 1 1 d .
H33A H 0.3338 0.4628 0.9464 0.029 Uiso 1 1 calc R
C34A C 0.32003(18) 0.54877(14) 0.91330(6) 0.0244(5) Uani 1 1 d .
C35A C 0.1270(2) 0.44298(16) 0.80838(7) 0.0334(7) Uani 1 1 d .
H35A H 0.0767 0.4330 0.8234 0.040 Uiso 1 1 calc R
C36A C 0.1023(2) 0.51501(17) 0.79328(7) 0.0356(7) Uani 1 1 d .
H36J H 0.0942 0.5433 0.8082 0.053 Uiso 1 1 calc GR
H36K H 0.0462 0.5202 0.7833 0.053 Uiso 1 1 calc GR
H36L H 0.1507 0.5274 0.7787 0.053 Uiso 1 1 calc GR
C37A C 0.1277(3) 0.39871(19) 0.78511(8) 0.0422(8) Uani 1 1 d .
H37J H 0.1733 0.4092 0.7691 0.063 Uiso 1 1 calc GR
H37K H 0.0683 0.4063 0.7769 0.063 Uiso 1 1 calc GR
H37L H 0.1419 0.3526 0.7945 0.063 Uiso 1 1 calc GR
C38A C 0.3355(2) 0.43399(16) 0.80199(7) 0.0328(7) Uani 1 1 d .
H38A H 0.3162 0.4707 0.7855 0.039 Uiso 1 1 calc R
C39A C 0.3646(3) 0.37296(19) 0.78738(8) 0.0441(8) Uani 1 1 d .
H39J H 0.3926 0.3366 0.8019 0.066 Uiso 1 1 calc GR
H39K H 0.4079 0.3830 0.7706 0.066 Uiso 1 1 calc GR
H39L H 0.3116 0.3605 0.7803 0.066 Uiso 1 1 calc GR
C40A C 0.4181(2) 0.45239(18) 0.81385(8) 0.0392(7) Uani 1 1 d .
H40J H 0.4003 0.4924 0.8222 0.059 Uiso 1 1 calc GR
H40K H 0.4640 0.4599 0.7976 0.059 Uiso 1 1 calc GR
H40L H 0.4428 0.4166 0.8293 0.059 Uiso 1 1 calc GR
C41A C 0.2421(2) 0.35019(15) 0.85795(7) 0.0304(6) Uani 1 1 d .
H41A H 0.2071 0.3626 0.8760 0.036 Uiso 1 1 calc R
C42A C 0.1964(3) 0.29603(18) 0.85029(9) 0.0468(9) Uani 1 1 d .
H42J H 0.1342 0.3138 0.8454 0.070 Uiso 1 1 calc GR
H42K H 0.1965 0.2601 0.8673 0.070 Uiso 1 1 calc GR
H42L H 0.2294 0.2796 0.8332 0.070 Uiso 1 1 calc GR
C43A C 0.3379(2) 0.32273(17) 0.86810(7) 0.0381(7) Uani 1 1 d .
H43J H 0.3755 0.3070 0.8517 0.057 Uiso 1 1 calc GR
H43K H 0.3349 0.2863 0.8848 0.057 Uiso 1 1 calc GR
H43L H 0.3640 0.3574 0.8743 0.057 Uiso 1 1 calc GR
C44A C 0.4107(2) 0.67526(14) 0.89350(7) 0.0298(6) Uani 1 1 d .
H44A H 0.4130 0.6635 0.8734 0.036 Uiso 1 1 calc R
C45A C 0.3287(2) 0.72895(16) 0.89502(8) 0.0372(7) Uani 1 1 d .
H45J H 0.2747 0.7131 0.8905 0.056 Uiso 1 1 calc GR
H45K H 0.3385 0.7682 0.8805 0.056 Uiso 1 1 calc GR
H45L H 0.3205 0.7398 0.9150 0.056 Uiso 1 1 calc GR
C46A C 0.4976(2) 0.70412(17) 0.89485(9) 0.0422(8) Uani 1 1 d .
H46J H 0.4974 0.7183 0.9139 0.063 Uiso 1 1 calc GR
H46K H 0.5005 0.7418 0.8787 0.063 Uiso 1 1 calc GR
H46L H 0.5500 0.6706 0.8927 0.063 Uiso 1 1 calc GR
C47A C 0.4009(2) 0.61083(16) 0.96077(7) 0.0322(6) Uani 1 1 d .
H47A H 0.3651 0.6554 0.9606 0.039 Uiso 1 1 calc R
C48A C 0.4945(2) 0.61371(18) 0.97136(8) 0.0384(7) Uani 1 1 d .
H48J H 0.5337 0.5719 0.9706 0.058 Uiso 1 1 calc GR
H48K H 0.4878 0.6218 0.9918 0.058 Uiso 1 1 calc GR
H48L H 0.5212 0.6492 0.9584 0.058 Uiso 1 1 calc GR
C49A C 0.3522(2) 0.56356(18) 0.98345(7) 0.0374(7) Uani 1 1 d .
H49J H 0.2925 0.5629 0.9768 0.056 Uiso 1 1 calc GR
H49K H 0.3459 0.5780 1.0026 0.056 Uiso 1 1 calc GR
H49L H 0.3871 0.5194 0.9854 0.056 Uiso 1 1 calc GR
C50A C 0.51804(19) 0.54074(15) 0.91281(7) 0.0280(6) Uani 1 1 d .
H50A H 0.5684 0.5643 0.9154 0.034 Uiso 1 1 calc R
C51A C 0.5322(2) 0.47350(16) 0.93366(7) 0.0341(7) Uani 1 1 d .
H51J H 0.5202 0.4798 0.9543 0.051 Uiso 1 1 calc GR
H51K H 0.5945 0.4523 0.9309 0.051 Uiso 1 1 calc GR
H51L H 0.4909 0.4458 0.9291 0.051 Uiso 1 1 calc GR
C52A C 0.5261(2) 0.53101(17) 0.88059(7) 0.0368(7) Uani 1 1 d .
H52J H 0.4764 0.5092 0.8770 0.055 Uiso 1 1 calc GR
H52K H 0.5836 0.5038 0.8767 0.055 Uiso 1 1 calc GR
H52L H 0.5232 0.5737 0.8674 0.055 Uiso 1 1 calc GR
C53A C 0.12591(19) 0.64231(14) 0.90029(7) 0.0268(6) Uani 1 1 d .
Si1A Si -0.14511(5) 0.63061(4) 0.87189(2) 0.02683(17) Uani 1 1 d .
Si2A Si 0.10087(6) 0.36872(4) 0.96139(2) 0.02734(17) Uani 1 1 d .
Si3A Si 0.23371(6) 0.42910(4) 0.82966(2) 0.02659(17) Uani 1 1 d .
Si4A Si 0.40825(5) 0.59557(4) 0.92119(2) 0.02502(16) Uani 1 1 d .
S1A S 0.08832(5) 0.68826(4) 0.86897(2) 0.02843(15) Uani 1 1 d .
S2A S 0.15284(5) 0.65300(4) 0.93302(2) 0.02845(15) Uani 1 1 d .
Ti1A Ti 0.12007(3) 0.56623(2) 0.87227(2) 0.02252(11) Uani 1 1 d .
Ti2A Ti 0.16384(3) 0.53886(2) 0.92359(2) 0.02209(10) Uani 1 1 d .
C1E C 0.73291(18) 0.36559(14) 0.31694(6) 0.0257(6) Uani 1 1 d .
C2E C 0.72734(19) 0.29885(14) 0.33112(7) 0.0271(6) Uani 1 1 d .
H2E H 0.7497 0.2795 0.3499 0.033 Uiso 1 1 calc R
C3E C 0.68480(18) 0.26571(14) 0.31374(6) 0.0260(6) Uani 1 1 d .
H3E H 0.6695 0.2228 0.3195 0.031 Uiso 1 1 calc R
C4E C 0.66871(18) 0.30861(14) 0.28576(6) 0.0251(5) Uani 1 1 d .
C5E C 0.69561(18) 0.37082(14) 0.28837(6) 0.0245(5) Uani 1 1 d .
C6E C 0.67981(19) 0.41459(14) 0.26084(6) 0.0273(6) Uani 1 1 d .
H6E H 0.6882 0.4593 0.2565 0.033 Uiso 1 1 calc R
C7E C 0.64981(19) 0.37981(14) 0.24150(7) 0.0274(6) Uani 1 1 d .
H7E H 0.6376 0.3976 0.2214 0.033 Uiso 1 1 calc R
C8E C 0.63962(19) 0.31315(14) 0.25584(6) 0.0256(6) Uani 1 1 d .
C9E C 0.93164(19) 0.35649(15) 0.31425(7) 0.0279(6) Uani 1 1 d .
H9E H 0.9830 0.3789 0.3171 0.034 Uiso 1 1 calc R
C10E C 0.9444(2) 0.28825(16) 0.33446(8) 0.0357(7) Uani 1 1 d .
H10M H 0.9023 0.2616 0.3295 0.054 Uiso 1 1 calc GR
H10N H 0.9327 0.2934 0.3552 0.054 Uiso 1 1 calc GR
H10O H 1.0063 0.2665 0.3315 0.054 Uiso 1 1 calc GR
C11E C 0.9386(2) 0.34849(17) 0.28148(7) 0.0364(7) Uani 1 1 d .
H11M H 0.9380 0.3916 0.2687 0.055 Uiso 1 1 calc GR
H11N H 0.8873 0.3288 0.2776 0.055 Uiso 1 1 calc GR
H11O H 0.9948 0.3200 0.2774 0.055 Uiso 1 1 calc GR
C12E C 0.82306(19) 0.49153(14) 0.29530(7) 0.0271(6) Uani 1 1 d .
H12E H 0.8250 0.4798 0.2752 0.032 Uiso 1 1 calc R
C13E C 0.9094(2) 0.52130(16) 0.29673(8) 0.0372(7) Uani 1 1 d .
H13M H 0.9624 0.4879 0.2951 0.056 Uiso 1 1 calc GR
H13N H 0.9081 0.5364 0.3157 0.056 Uiso 1 1 calc GR
H13O H 0.9126 0.5585 0.2804 0.056 Uiso 1 1 calc GR
C14E C 0.7408(2) 0.54472(15) 0.29740(7) 0.0328(7) Uani 1 1 d .
H14M H 0.7351 0.5565 0.3171 0.049 Uiso 1 1 calc GR
H14N H 0.6863 0.5280 0.2941 0.049 Uiso 1 1 calc GR
H14O H 0.7484 0.5836 0.2824 0.049 Uiso 1 1 calc GR
C15E C 0.8194(2) 0.42892(17) 0.36237(7) 0.0339(7) Uani 1 1 d .
H15E H 0.7873 0.4747 0.3617 0.041 Uiso 1 1 calc R
C16E C 0.9148(2) 0.42839(19) 0.37257(8) 0.0393(7) Uani 1 1 d .
H16M H 0.9455 0.4601 0.3585 0.059 Uiso 1 1 calc GR
H16N H 0.9496 0.3844 0.3734 0.059 Uiso 1 1 calc GR
H16O H 0.9097 0.4403 0.3923 0.059 Uiso 1 1 calc GR
C17E C 0.7659(2) 0.38503(18) 0.38567(8) 0.0398(8) Uani 1 1 d .
H17M H 0.7963 0.3396 0.3879 0.060 Uiso 1 1 calc GR
H17N H 0.7050 0.3876 0.3793 0.060 Uiso 1 1 calc GR
H17O H 0.7624 0.3999 0.4047 0.060 Uiso 1 1 calc GR
C18E C 0.6502(2) 0.16593(15) 0.26099(7) 0.0311(6) Uani 1 1 d .
H18E H 0.6138 0.1765 0.2792 0.037 Uiso 1 1 calc R
C19E C 0.6074(3) 0.11211(17) 0.25179(8) 0.0428(8) Uani 1 1 d .
H19M H 0.6412 0.0983 0.2343 0.064 Uiso 1 1 calc GR
H19N H 0.5448 0.1291 0.2471 0.064 Uiso 1 1 calc GR
H19O H 0.6087 0.0745 0.2681 0.064 Uiso 1 1 calc GR
C20E C 0.7457(2) 0.13861(17) 0.27136(8) 0.0387(7) Uani 1 1 d .
H20M H 0.7706 0.1729 0.2783 0.058 Uiso 1 1 calc GR
H20N H 0.7844 0.1245 0.2548 0.058 Uiso 1 1 calc GR
H20O H 0.7428 0.1011 0.2876 0.058 Uiso 1 1 calc GR
C21E C 0.5346(2) 0.26169(18) 0.21261(7) 0.0361(7) Uani 1 1 d .
H21E H 0.4846 0.2498 0.2274 0.043 Uiso 1 1 calc R
C22E C 0.5088(2) 0.33457(18) 0.19859(8) 0.0406(8) Uani 1 1 d .
H22M H 0.5560 0.3480 0.1837 0.061 Uiso 1 1 calc GR
H22N H 0.5022 0.3615 0.2140 0.061 Uiso 1 1 calc GR
H22O H 0.4517 0.3404 0.1891 0.061 Uiso 1 1 calc GR
C23E C 0.5370(3) 0.2205(2) 0.18805(8) 0.0445(8) Uani 1 1 d .
H23M H 0.5524 0.1739 0.1965 0.067 Uiso 1 1 calc GR
H23N H 0.5824 0.2332 0.1723 0.067 Uiso 1 1 calc GR
H23O H 0.4778 0.2282 0.1798 0.067 Uiso 1 1 calc GR
C24E C 0.7435(2) 0.25209(17) 0.20614(7) 0.0342(7) Uani 1 1 d .
H24E H 0.7244 0.2894 0.1898 0.041 Uiso 1 1 calc R
C25E C 0.7724(3) 0.19139(19) 0.19109(8) 0.0439(8) Uani 1 1 d .
H25M H 0.7195 0.1798 0.1836 0.066 Uiso 1 1 calc GR
H25N H 0.7993 0.1544 0.2056 0.066 Uiso 1 1 calc GR
H25O H 0.8165 0.2015 0.1746 0.066 Uiso 1 1 calc GR
C26E C 0.8266(2) 0.26968(18) 0.21835(8) 0.0398(8) Uani 1 1 d .
H26M H 0.8510 0.2333 0.2336 0.060 Uiso 1 1 calc GR
H26N H 0.8089 0.3093 0.2270 0.060 Uiso 1 1 calc GR
H26O H 0.8726 0.2775 0.2022 0.060 Uiso 1 1 calc GR
C27E C 0.37186(19) 0.38620(14) 0.29025(7) 0.0269(6) Uani 1 1 d .
C28E C 0.40264(19) 0.33510(13) 0.27377(6) 0.0254(6) Uani 1 1 d .
H28E H 0.3862 0.3364 0.2542 0.031 Uiso 1 1 calc R
C29E C 0.45981(19) 0.28246(14) 0.28942(7) 0.0271(6) Uani 1 1 d .
H29E H 0.4904 0.2448 0.2822 0.033 Uiso 1 1 calc R
C30E C 0.46267(17) 0.29762(13) 0.31949(7) 0.0236(5) Uani 1 1 d .
C31E C 0.41136(18) 0.36159(14) 0.31858(7) 0.0260(6) Uani 1 1 d .
C32E C 0.41630(19) 0.37674(15) 0.34756(7) 0.0281(6) Uani 1 1 d .
H32E H 0.3916 0.4168 0.3538 0.034 Uiso 1 1 calc R
C33E C 0.46413(19) 0.32159(14) 0.36490(7) 0.0282(6) Uani 1 1 d .
H33E H 0.4729 0.3182 0.3853 0.034 Uiso 1 1 calc R
C34E C 0.49861(19) 0.27027(14) 0.34783(7) 0.0275(6) Uani 1 1 d .
C35E C 0.2535(2) 0.52921(16) 0.29118(8) 0.0382(7) Uani 1 1 d .
H35E H 0.2881 0.5561 0.2753 0.046 Uiso 1 1 calc R
C36E C 0.1539(3) 0.5633(2) 0.29085(12) 0.0586(12) Uani 1 1 d .
H36M H 0.1297 0.5623 0.2719 0.088 Uiso 1 1 calc GR
H36N H 0.1509 0.6089 0.2933 0.088 Uiso 1 1 calc GR
H36O H 0.1183 0.5401 0.3071 0.088 Uiso 1 1 calc GR
C37E C 0.2900(2) 0.53276(16) 0.32078(8) 0.0387(7) Uani 1 1 d .
H37M H 0.2598 0.5051 0.3369 0.058 Uiso 1 1 calc GR
H37N H 0.2787 0.5782 0.3240 0.058 Uiso 1 1 calc GR
H37O H 0.3550 0.5172 0.3203 0.058 Uiso 1 1 calc GR
C38E C 0.2535(2) 0.45195(16) 0.23975(8) 0.0372(7) Uani 1 1 d .
H38E H 0.2665 0.4061 0.2358 0.045 Uiso 1 1 calc R
C39E C 0.1584(3) 0.4792(2) 0.22914(10) 0.0541(10) Uani 1 1 d .
H39M H 0.1152 0.4521 0.2402 0.081 Uiso 1 1 calc GR
H39N H 0.1579 0.4786 0.2079 0.081 Uiso 1 1 calc GR
H39O H 0.1416 0.5244 0.2325 0.081 Uiso 1 1 calc GR
C40E C 0.3241(3) 0.4884(2) 0.22058(9) 0.0513(9) Uani 1 1 d .
H40M H 0.3139 0.5343 0.2231 0.077 Uiso 1 1 calc GR
H40N H 0.3192 0.4863 0.1997 0.077 Uiso 1 1 calc GR
H40O H 0.3844 0.4679 0.2266 0.077 Uiso 1 1 calc GR
C41E C 0.1729(2) 0.39747(16) 0.30118(8) 0.0344(7) Uani 1 1 d .
H41E H 0.1138 0.4221 0.2942 0.041 Uiso 1 1 calc R
C42E C 0.1687(2) 0.3909(2) 0.33525(8) 0.0451(8) Uani 1 1 d .
H42M H 0.2270 0.3692 0.3427 0.068 Uiso 1 1 calc GR
H42N H 0.1217 0.3648 0.3441 0.068 Uiso 1 1 calc GR
H42O H 0.1547 0.4346 0.3406 0.068 Uiso 1 1 calc GR
C43E C 0.1826(2) 0.32844(17) 0.29333(10) 0.0452(9) Uani 1 1 d .
H43M H 0.1817 0.3322 0.2718 0.068 Uiso 1 1 calc GR
H43N H 0.1325 0.3065 0.3031 0.068 Uiso 1 1 calc GR
H43O H 0.2397 0.3028 0.3001 0.068 Uiso 1 1 calc GR
C44E C 0.6325(2) 0.17174(18) 0.38816(8) 0.0398(8) Uani 1 1 d .
H44E H 0.6843 0.1726 0.3730 0.048 Uiso 1 1 calc R
C45E C 0.6513(3) 0.10649(19) 0.41042(8) 0.0514(10) Uani 1 1 d .
H45M H 0.6028 0.1046 0.4261 0.077 Uiso 1 1 calc GR
H45N H 0.7088 0.1041 0.4192 0.077 Uiso 1 1 calc GR
H45O H 0.6540 0.0696 0.4000 0.077 Uiso 1 1 calc GR
C46E C 0.6339(2) 0.22843(19) 0.40506(8) 0.0437(8) Uani 1 1 d .
H46M H 0.6268 0.2703 0.3912 0.066 Uiso 1 1 calc GR
H46N H 0.6915 0.2222 0.4143 0.066 Uiso 1 1 calc GR
H46O H 0.5845 0.2287 0.4204 0.066 Uiso 1 1 calc GR
C47E C 0.5406(2) 0.12858(15) 0.33774(7) 0.0367(7) Uani 1 1 d .
H47E H 0.5728 0.1534 0.3204 0.044 Uiso 1 1 calc R
C48E C 0.4521(3) 0.11973(18) 0.32598(9) 0.0462(9) Uani 1 1 d .
H48M H 0.4190 0.0924 0.3414 0.069 Uiso 1 1 calc GR
H48N H 0.4654 0.0984 0.3086 0.069 Uiso 1 1 calc GR
H48O H 0.4154 0.1627 0.3204 0.069 Uiso 1 1 calc GR
C49E C 0.6016(3) 0.06176(18) 0.34538(9) 0.0555(11) Uani 1 1 d .
H49M H 0.6602 0.0688 0.3508 0.083 Uiso 1 1 calc GR
H49N H 0.6101 0.0399 0.3281 0.083 Uiso 1 1 calc GR
H49O H 0.5733 0.0343 0.3621 0.083 Uiso 1 1 calc GR
C50E C 0.4255(2) 0.16744(16) 0.39459(8) 0.0379(7) Uani 1 1 d .
H50E H 0.4333 0.1883 0.4118 0.045 Uiso 1 1 calc R
C51E C 0.3328(2) 0.19957(17) 0.38270(9) 0.0426(8) Uani 1 1 d .
H51M H 0.3350 0.2456 0.3738 0.064 Uiso 1 1 calc GR
H51N H 0.2865 0.1972 0.3991 0.064 Uiso 1 1 calc GR
H51O H 0.3180 0.1762 0.3677 0.064 Uiso 1 1 calc GR
C52E C 0.4221(3) 0.09388(17) 0.40719(9) 0.0520(10) Uani 1 1 d .
H52M H 0.4109 0.0718 0.3913 0.078 Uiso 1 1 calc GR
H52N H 0.3735 0.0899 0.4228 0.078 Uiso 1 1 calc GR
H52O H 0.4797 0.0734 0.4155 0.078 Uiso 1 1 calc GR
C53E C 0.53572(19) 0.45804(14) 0.30601(7) 0.0279(6) Uani 1 1 d .
Si1E Si 0.82323(5) 0.41202(4) 0.32324(2) 0.02525(16) Uani 1 1 d .
Si2E Si 0.64176(6) 0.24652(4) 0.23377(2) 0.02754(17) Uani 1 1 d .
Si3E Si 0.26452(5) 0.44465(4) 0.28115(2) 0.02880(17) Uani 1 1 d .
Si4E Si 0.52543(6) 0.18240(4) 0.36716(2) 0.03005(18) Uani 1 1 d .
S1E S 0.56494(5) 0.46956(4) 0.33821(2) 0.03047(16) Uani 1 1 d .
S2E S 0.49500(5) 0.50314(4) 0.27488(2) 0.02959(16) Uani 1 1 d .
Ti1E Ti 0.57802(3) 0.35472(3) 0.32907(2) 0.02500(11) Uani 1 1 d .
Ti2E Ti 0.52973(3) 0.38129(2) 0.27827(2) 0.02436(11) Uani 1 1 d .

loop_
_atom_site_aniso_label
_atom_site_aniso_U_11
_atom_site_aniso_U_22
_atom_site_aniso_U_33
_atom_site_aniso_U_23
_atom_site_aniso_U_13
_atom_site_aniso_U_12
C1D 0.0269(13) 0.0246(13) 0.0280(14) -0.0041(11) -0.0011(11) 0.0018(10)
C2D 0.0261(13) 0.0242(13) 0.0285(14) -0.0032(11) -0.0038(11) 0.0030(10)
C3D 0.0263(14) 0.0255(13) 0.0322(15) -0.0066(11) -0.0019(11) 0.0020(11)
C4D 0.0240(13) 0.0272(14) 0.0318(14) -0.0061(11) -0.0022(11) 0.0024(10)
C5D 0.0254(13) 0.0254(13) 0.0289(14) -0.0054(11) -0.0008(11) 0.0025(10)
C6D 0.0290(14) 0.0242(13) 0.0317(15) -0.0036(11) -0.0003(11) -0.0012(11)
C7D 0.0268(14) 0.0271(14) 0.0314(15) -0.0030(11) -0.0013(11) -0.0002(11)
C8D 0.0274(14) 0.0287(14) 0.0278(14) -0.0055(11) 0.0012(11) -0.0023(11)
C9D 0.0296(15) 0.0266(14) 0.0430(18) -0.0050(13) -0.0001(13) -0.0022(11)
C10D 0.0318(16) 0.0307(16) 0.0440(19) -0.0049(14) 0.0020(14) 0.0013(12)
C11D 0.0366(17) 0.0383(18) 0.0420(18) -0.0074(14) 0.0074(14) 0.0023(14)
C12D 0.0370(16) 0.0287(15) 0.0329(16) -0.0058(12) -0.0017(13) 0.0005(12)
C13D 0.0337(16) 0.0425(18) 0.0318(16) -0.0073(14) -0.0010(13) 0.0028(13)
C14D 0.0443(19) 0.0361(17) 0.0401(18) -0.0091(14) -0.0070(15) -0.0019(14)
C15D 0.0371(16) 0.0248(14) 0.0336(16) -0.0022(12) -0.0020(13) -0.0031(12)
C16D 0.0413(18) 0.0279(15) 0.0380(18) -0.0035(13) -0.0019(14) -0.0037(13)
C17D 0.0385(17) 0.0301(16) 0.047(2) -0.0035(14) -0.0043(15) -0.0064(13)
C18D 0.0391(17) 0.0298(15) 0.0442(19) -0.0082(14) 0.0028(14) 0.0000(13)
C19D 0.0417(19) 0.0344(18) 0.059(2) 0.0011(16) 0.0007(17) 0.0048(14)
C20D 0.064(2) 0.0320(18) 0.056(2) -0.0063(16) -0.0034(19) -0.0122(17)
C21D 0.0309(15) 0.0362(17) 0.0356(17) -0.0049(13) 0.0033(13) 0.0005(12)
C22D 0.0316(16) 0.0425(19) 0.049(2) -0.0088(16) 0.0026(14) -0.0033(14)
C23D 0.0399(19) 0.062(2) 0.046(2) -0.0226(19) 0.0039(16) 0.0044(17)
C24D 0.0319(15) 0.0335(16) 0.0353(16) -0.0090(13) -0.0021(13) -0.0018(12)
C25D 0.0357(17) 0.0374(17) 0.0423(19) -0.0048(14) -0.0105(14) -0.0013(13)
C26D 0.0395(18) 0.052(2) 0.0388(18) -0.0162(16) -0.0066(15) -0.0004(15)
C27D 0.0262(13) 0.0273(14) 0.0305(15) -0.0056(11) -0.0035(11) -0.0013(11)
C28D 0.0284(14) 0.0280(14) 0.0281(14) -0.0040(11) -0.0024(11) -0.0036(11)
C29D 0.0254(13) 0.0257(13) 0.0313(15) -0.0071(11) 0.0011(11) -0.0015(11)
C30D 0.0236(13) 0.0249(13) 0.0331(15) -0.0062(11) -0.0016(11) 0.0007(10)
C31D 0.0251(13) 0.0260(14) 0.0314(14) -0.0071(11) -0.0039(11) 0.0014(10)
C32D 0.0279(14) 0.0284(14) 0.0302(15) -0.0093(11) -0.0040(11) 0.0024(11)
C33D 0.0264(14) 0.0279(14) 0.0306(15) -0.0047(11) -0.0020(11) 0.0000(11)
C34D 0.0244(13) 0.0272(14) 0.0348(15) -0.0081(11) -0.0019(11) 0.0022(11)
C35D 0.0284(14) 0.0278(14) 0.0322(15) -0.0015(12) -0.0044(12) -0.0018(11)
C36D 0.0350(16) 0.0343(16) 0.0384(18) -0.0028(14) -0.0079(13) -0.0023(13)
C37D 0.0332(16) 0.0328(16) 0.0344(17) -0.0022(13) -0.0011(13) -0.0047(12)
C38D 0.0333(16) 0.0297(15) 0.0335(16) -0.0044(12) -0.0019(12) 0.0013(12)
C39D 0.0381(17) 0.0374(18) 0.0430(19) -0.0123(15) -0.0053(14) 0.0105(14)
C40D 0.0356(16) 0.0287(15) 0.0336(16) -0.0059(12) -0.0040(13) 0.0007(12)
C41D 0.0251(14) 0.0327(15) 0.0385(17) -0.0057(13) -0.0027(12) -0.0016(12)
C42D 0.0296(16) 0.0450(19) 0.0434(19) -0.0008(15) 0.0029(14) -0.0085(14)
C43D 0.0356(17) 0.0392(18) 0.0455(19) -0.0113(15) 0.0015(14) -0.0098(14)
C44D 0.0463(19) 0.0315(16) 0.0405(18) -0.0100(14) 0.0081(15) -0.0098(14)
C45D 0.089(3) 0.0332(19) 0.058(3) -0.0140(18) 0.009(2) 0.0051(19)
C46D 0.062(2) 0.052(2) 0.050(2) -0.0114(18) -0.0004(19) -0.0215(19)
C47D 0.0340(17) 0.0369(17) 0.0442(19) 0.0000(14) -0.0001(14) 0.0054(13)
C48D 0.054(2) 0.041(2) 0.056(2) 0.0065(17) -0.0058(19) 0.0081(17)
C49D 0.0367(18) 0.0424(19) 0.0407(19) 0.0015(15) -0.0069(15) 0.0010(14)
C50D 0.0369(18) 0.0388(18) 0.052(2) -0.0022(16) 0.0089(15) -0.0019(14)
C51D 0.049(2) 0.045(2) 0.071(3) 0.0001(19) 0.014(2) -0.0103(17)
C52D 0.0284(17) 0.044(2) 0.087(3) -0.006(2) 0.0061(18) -0.0032(15)
C53D 0.0287(14) 0.0273(14) 0.0329(15) -0.0067(11) -0.0003(12) 0.0008(11)
Si1D 0.0289(4) 0.0234(4) 0.0310(4) -0.0041(3) 0.0009(3) -0.0011(3)
Si2D 0.0271(4) 0.0258(4) 0.0315(4) -0.0059(3) 0.0002(3) -0.0013(3)
Si3D 0.0253(4) 0.0253(4) 0.0302(4) -0.0051(3) -0.0035(3) 0.0000(3)
Si4D 0.0287(4) 0.0244(4) 0.0383(5) -0.0045(3) 0.0042(3) 0.0017(3)
S1D 0.0358(4) 0.0279(4) 0.0296(4) -0.0081(3) -0.0014(3) 0.0016(3)
S2D 0.0319(4) 0.0249(3) 0.0341(4) -0.0046(3) -0.0034(3) 0.0021(3)
Ti1D 0.0270(3) 0.0236(2) 0.0266(3) -0.0053(2) -0.0035(2) 0.0031(2)
Ti2D 0.0249(3) 0.0243(2) 0.0282(3) -0.0052(2) -0.0023(2) 0.00123(19)
C1B 0.0196(12) 0.0283(14) 0.0282(14) -0.0086(11) 0.0014(10) -0.0006(10)
C2B 0.0189(12) 0.0278(13) 0.0272(14) -0.0054(11) -0.0010(10) 0.0008(10)
C3B 0.0214(12) 0.0247(13) 0.0244(13) -0.0055(10) 0.0017(10) -0.0005(10)
C4B 0.0182(12) 0.0225(12) 0.0247(13) -0.0061(10) 0.0016(10) -0.0007(9)
C5B 0.0204(12) 0.0237(13) 0.0278(13) -0.0083(10) 0.0023(10) -0.0021(10)
C6B 0.0227(13) 0.0254(13) 0.0286(14) -0.0058(11) 0.0045(11) -0.0037(10)
C7B 0.0250(13) 0.0250(13) 0.0254(13) -0.0045(11) 0.0028(10) -0.0022(10)
C8B 0.0223(12) 0.0238(13) 0.0250(13) -0.0051(10) 0.0017(10) 0.0006(10)
C9B 0.065(3) 0.057(2) 0.059(3) -0.0160(19) -0.001(2) -0.0245(19)
C10B 0.058(2) 0.044(2) 0.051(2) -0.0139(17) 0.0036(18) -0.0192(17)
C11B 0.082(3) 0.074(3) 0.086(4) -0.002(3) -0.011(3) -0.044(3)
C12B 0.046(2) 0.057(2) 0.054(2) -0.0191(18) -0.0029(17) -0.0084(17)
C13B 0.046(2) 0.110(4) 0.064(3) -0.040(3) -0.005(2) -0.016(2)
C14B 0.048(2) 0.049(2) 0.0348(18) -0.0119(15) -0.0029(15) -0.0102(16)
C15B 0.0242(16) 0.086(3) 0.115(4) -0.074(3) -0.0072(19) 0.0004(17)
C16B 0.037(2) 0.196(7) 0.115(4) -0.110(5) 0.006(3) -0.002(3)
C17B 0.050(3) 0.074(3) 0.143(5) -0.045(3) -0.028(3) 0.015(2)
C18B 0.0283(14) 0.0339(15) 0.0254(14) -0.0074(12) -0.0013(11) -0.0009(12)
C19B 0.0416(18) 0.051(2) 0.0296(16) -0.0157(15) -0.0039(14) -0.0013(15)
C20B 0.0357(17) 0.0351(16) 0.0333(17) -0.0045(13) -0.0063(13) -0.0017(13)
C21B 0.0283(14) 0.0298(15) 0.0282(15) -0.0040(12) 0.0052(11) 0.0002(11)
C22B 0.0348(17) 0.050(2) 0.0386(18) -0.0168(16) 0.0130(14) 0.0020(15)
C23B 0.0259(15) 0.0407(18) 0.0419(18) -0.0071(14) 0.0040(13) -0.0028(13)
C24B 0.0335(15) 0.0222(13) 0.0309(15) -0.0047(11) 0.0041(12) 0.0000(11)
C25B 0.0408(18) 0.0307(16) 0.0388(18) -0.0021(14) 0.0051(14) 0.0045(13)
C26B 0.059(2) 0.0290(17) 0.051(2) -0.0129(15) 0.0006(18) -0.0091(15)
C27B 0.0232(12) 0.0234(13) 0.0244(13) -0.0046(10) 0.0003(10) -0.0018(10)
C28B 0.0234(13) 0.0248(13) 0.0251(13) -0.0068(11) -0.0004(10) -0.0035(10)
C29B 0.0221(12) 0.0221(12) 0.0253(13) -0.0080(10) 0.0016(10) -0.0021(10)
C30B 0.0197(12) 0.0206(12) 0.0254(13) -0.0057(10) 0.0014(10) -0.0007(9)
C31B 0.0181(11) 0.0229(12) 0.0260(13) -0.0073(10) 0.0010(10) -0.0019(9)
C32B 0.0211(12) 0.0260(13) 0.0261(13) -0.0095(11) 0.0023(10) -0.0010(10)
C33B 0.0214(12) 0.0268(13) 0.0244(13) -0.0064(11) 0.0017(10) -0.0018(10)
C34B 0.0210(12) 0.0229(12) 0.0241(13) -0.0056(10) 0.0025(10) -0.0023(10)
C35B 0.0214(13) 0.0301(14) 0.0326(15) -0.0066(12) -0.0031(11) -0.0002(11)
C36B 0.0290(15) 0.0468(19) 0.0306(16) -0.0045(14) 0.0036(12) -0.0090(14)
C37B 0.0294(15) 0.0333(16) 0.0413(18) -0.0085(13) 0.0012(13) -0.0072(12)
C38B 0.0280(14) 0.0257(14) 0.0288(14) -0.0023(11) -0.0032(11) -0.0015(11)
C39B 0.0322(15) 0.0321(16) 0.0318(16) 0.0000(12) -0.0035(12) -0.0039(12)
C40B 0.0324(15) 0.0329(16) 0.0342(16) -0.0008(13) -0.0071(13) -0.0003(12)
C41B 0.0313(15) 0.0259(14) 0.0338(16) -0.0078(12) -0.0034(12) 0.0037(11)
C42B 0.0374(17) 0.0367(17) 0.047(2) -0.0172(15) -0.0117(15) 0.0129(14)
C43B 0.0321(15) 0.0275(15) 0.0348(16) -0.0098(12) -0.0041(12) 0.0033(12)
C44B 0.0304(15) 0.0350(16) 0.0374(17) -0.0031(13) 0.0071(13) -0.0074(12)
C45B 0.0307(16) 0.0419(18) 0.049(2) -0.0148(16) 0.0052(14) -0.0048(13)
C46B 0.041(2) 0.044(2) 0.069(3) 0.0074(18) 0.0105(19) -0.0145(16)
C47B 0.0331(15) 0.0261(14) 0.0337(16) -0.0087(12) 0.0071(12) -0.0048(12)
C48B 0.0421(18) 0.0400(18) 0.0421(19) -0.0149(15) 0.0011(15) -0.0108(14)
C49B 0.050(2) 0.0295(16) 0.053(2) -0.0151(15) 0.0027(17) 0.0026(14)
C50B 0.0293(15) 0.0296(15) 0.0290(15) 0.0004(12) 0.0014(12) 0.0003(11)
C51B 0.0318(16) 0.0394(17) 0.0265(15) -0.0033(13) -0.0010(12) -0.0010(13)
C52B 0.0431(19) 0.0336(17) 0.0396(19) 0.0066(14) -0.0018(15) 0.0014(14)
C53B 0.0235(13) 0.0249(13) 0.0315(14) -0.0100(11) 0.0025(11) -0.0020(10)
Si1B 0.0218(4) 0.0455(5) 0.0380(5) -0.0234(4) 0.0027(3) -0.0071(3)
Si2B 0.0249(4) 0.0238(4) 0.0225(4) -0.0068(3) 0.0025(3) -0.0004(3)
Si3B 0.0225(4) 0.0220(4) 0.0266(4) -0.0055(3) -0.0020(3) 0.0015(3)
Si4B 0.0251(4) 0.0218(4) 0.0271(4) -0.0033(3) 0.0030(3) -0.0009(3)
S1B 0.0260(3) 0.0286(4) 0.0323(4) -0.0130(3) -0.0001(3) -0.0020(3)
S2B 0.0279(3) 0.0219(3) 0.0338(4) -0.0070(3) -0.0008(3) -0.0004(3)
Ti1B 0.0193(2) 0.0226(2) 0.0231(2) -0.00647(19) 0.00069(18) -0.00090(18)
Ti2B 0.0208(2) 0.0202(2) 0.0235(2) -0.00572(19) 0.00078(18) -0.00026(18)
C1C 0.0228(13) 0.0266(13) 0.0311(14) -0.0087(11) -0.0003(11) -0.0015(10)
C2C 0.0256(13) 0.0280(14) 0.0288(14) -0.0061(11) 0.0000(11) -0.0045(11)
C3C 0.0234(13) 0.0273(13) 0.0287(14) -0.0088(11) 0.0025(11) -0.0029(10)
C4C 0.0227(12) 0.0248(13) 0.0303(14) -0.0083(11) 0.0016(10) -0.0029(10)
C5C 0.0199(12) 0.0274(13) 0.0302(14) -0.0096(11) 0.0004(10) -0.0022(10)
C6C 0.0226(13) 0.0297(14) 0.0338(15) -0.0128(12) 0.0031(11) -0.0033(11)
C7C 0.0242(13) 0.0305(14) 0.0279(14) -0.0102(11) 0.0035(11) -0.0045(11)
C8C 0.0236(13) 0.0267(13) 0.0288(14) -0.0090(11) 0.0031(11) -0.0031(10)
C9C 0.0220(13) 0.0363(16) 0.0326(15) -0.0055(12) -0.0006(11) -0.0010(11)
C10C 0.0298(16) 0.0384(17) 0.0423(18) -0.0119(14) 0.0011(13) -0.0073(13)
C11C 0.0265(15) 0.0482(19) 0.0376(17) -0.0072(14) -0.0002(13) -0.0071(14)
C12C 0.0299(15) 0.0284(15) 0.0436(18) -0.0103(13) -0.0042(13) 0.0039(12)
C13C 0.0337(17) 0.0369(18) 0.057(2) -0.0206(16) -0.0100(15) 0.0107(13)
C14C 0.0311(16) 0.0326(16) 0.0474(19) -0.0167(14) -0.0044(14) 0.0046(13)
C15C 0.0280(14) 0.0332(16) 0.0319(15) -0.0038(12) -0.0026(12) -0.0005(12)
C16C 0.0367(17) 0.0442(19) 0.0386(18) -0.0027(15) -0.0031(14) -0.0086(14)
C17C 0.0348(17) 0.046(2) 0.0399(19) -0.0013(15) -0.0053(14) -0.0003(14)
C18C 0.0416(18) 0.0372(17) 0.0280(15) -0.0019(13) -0.0001(13) 0.0013(13)
C19C 0.0399(18) 0.047(2) 0.0321(17) -0.0094(15) -0.0038(14) 0.0010(15)
C20C 0.068(3) 0.044(2) 0.049(2) 0.0031(17) -0.008(2) -0.0053(18)
C21C 0.0432(18) 0.048(2) 0.0423(19) -0.0138(15) 0.0147(15) -0.0196(15)
C22C 0.0374(18) 0.058(2) 0.062(2) -0.0270(19) 0.0136(17) -0.0176(16)
C23C 0.064(3) 0.060(3) 0.072(3) 0.001(2) 0.011(2) -0.028(2)
C24C 0.0459(18) 0.0289(15) 0.0315(16) -0.0085(12) 0.0046(13) -0.0053(13)
C25C 0.053(2) 0.043(2) 0.0416(19) -0.0155(16) 0.0025(16) -0.0161(16)
C26C 0.079(3) 0.0374(19) 0.051(2) -0.0171(17) -0.001(2) 0.0060(19)
C27C 0.0238(13) 0.0241(13) 0.0281(14) -0.0067(11) 0.0024(10) 0.0008(10)
C28C 0.0265(13) 0.0231(13) 0.0295(14) -0.0040(11) 0.0027(11) -0.0013(10)
C29C 0.0304(14) 0.0223(13) 0.0362(16) -0.0053(11) -0.0058(12) -0.0015(11)
C30C 0.0205(12) 0.0266(13) 0.0309(14) -0.0109(11) 0.0041(10) -0.0020(10)
C31C 0.0196(12) 0.0248(13) 0.0289(14) -0.0083(11) 0.0017(10) 0.0012(10)
C32C 0.0227(13) 0.0246(13) 0.0289(14) -0.0081(11) 0.0018(11) -0.0004(10)
C33C 0.0216(13) 0.0279(14) 0.0279(14) -0.0072(11) -0.0005(10) 0.0007(10)
C34C 0.0207(12) 0.0296(14) 0.0306(14) -0.0089(11) 0.0014(11) -0.0016(10)
C35C 0.0268(14) 0.0404(17) 0.0366(16) -0.0178(14) -0.0006(12) -0.0011(12)
C36C 0.0352(17) 0.055(2) 0.048(2) -0.0281(18) -0.0069(15) -0.0026(15)
C37C 0.0380(17) 0.051(2) 0.0336(17) -0.0161(15) 0.0023(14) -0.0060(15)
C38C 0.0337(16) 0.0366(16) 0.0423(18) -0.0145(14) 0.0022(13) -0.0105(13)
C39C 0.046(2) 0.0343(17) 0.057(2) -0.0139(16) -0.0003(17) -0.0083(15)
C40C 0.0421(19) 0.054(2) 0.058(2) -0.0132(19) -0.0008(17) -0.0223(17)
C41C 0.0220(14) 0.0443(18) 0.060(2) -0.0281(16) -0.0005(14) -0.0014(13)
C42C 0.0344(18) 0.048(2) 0.075(3) -0.0191(19) -0.0055(18) 0.0093(15)
C43C 0.0303(17) 0.066(3) 0.063(2) -0.036(2) 0.0102(16) -0.0020(16)
C44C 0.0401(17) 0.0253(14) 0.0316(16) -0.0061(12) 0.0052(13) -0.0002(12)
C45C 0.061(2) 0.0335(18) 0.052(2) -0.0145(16) -0.0003(18) -0.0082(16)
C46C 0.0473(19) 0.0287(16) 0.0408(19) -0.0035(14) 0.0050(15) 0.0061(14)
C47C 0.0340(16) 0.0348(16) 0.0259(14) -0.0043(12) 0.0000(12) -0.0029(12)
C48C 0.044(2) 0.052(2) 0.0347(18) -0.0139(16) -0.0046(15) -0.0024(16)
C49C 0.0387(17) 0.0371(17) 0.0345(17) -0.0017(13) -0.0064(14) -0.0014(13)
C50C 0.0297(15) 0.0341(16) 0.0320(16) -0.0048(13) 0.0057(12) 0.0019(12)
C51C 0.0423(19) 0.0449(19) 0.0382(18) -0.0122(15) 0.0084(15) 0.0042(15)
C52C 0.0308(16) 0.0378(18) 0.049(2) -0.0082(15) 0.0028(14) -0.0014(13)
C53C 0.0223(13) 0.0277(14) 0.0426(17) -0.0135(12) 0.0036(12) -0.0037(11)
Si1C 0.0224(4) 0.0270(4) 0.0338(4) -0.0078(3) -0.0015(3) 0.0010(3)
Si2C 0.0321(4) 0.0255(4) 0.0276(4) -0.0056(3) 0.0052(3) -0.0042(3)
Si3C 0.0217(4) 0.0330(4) 0.0376(5) -0.0158(4) 0.0017(3) -0.0028(3)
Si4C 0.0273(4) 0.0255(4) 0.0252(4) -0.0067(3) 0.0021(3) 0.0006(3)
S1C 0.0280(4) 0.0242(3) 0.0435(4) -0.0100(3) -0.0016(3) 0.0007(3)
S2C 0.0257(3) 0.0323(4) 0.0394(4) -0.0178(3) 0.0004(3) -0.0016(3)
Ti1C 0.0208(2) 0.0224(2) 0.0295(3) -0.0075(2) 0.00118(19) 0.00018(18)
Ti2C 0.0206(2) 0.0249(2) 0.0280(3) -0.0093(2) 0.00149(19) -0.00111(19)
C1A 0.0223(12) 0.0244(13) 0.0251(13) -0.0041(10) 0.0010(10) -0.0001(10)
C2A 0.0242(13) 0.0296(14) 0.0244(13) -0.0040(11) 0.0004(10) -0.0039(11)
C3A 0.0231(13) 0.0245(13) 0.0262(13) -0.0056(11) 0.0030(10) -0.0015(10)
C4A 0.0216(12) 0.0253(13) 0.0260(13) -0.0031(10) 0.0035(10) -0.0007(10)
C5A 0.0201(12) 0.0226(12) 0.0247(13) -0.0040(10) 0.0027(10) -0.0022(10)
C6A 0.0211(12) 0.0273(13) 0.0257(13) -0.0064(11) 0.0036(10) -0.0008(10)
C7A 0.0212(12) 0.0288(14) 0.0224(13) -0.0044(11) 0.0049(10) -0.0031(10)
C8A 0.0214(12) 0.0245(13) 0.0243(13) -0.0014(10) 0.0031(10) -0.0006(10)
C9A 0.0465(19) 0.0373(17) 0.0317(16) -0.0087(13) -0.0115(14) 0.0104(14)
C10A 0.071(3) 0.054(2) 0.0308(18) -0.0002(16) -0.0033(17) -0.0019(19)
C11A 0.058(2) 0.070(3) 0.051(2) -0.024(2) -0.027(2) 0.024(2)
C12A 0.0295(15) 0.0275(14) 0.0343(16) -0.0060(12) -0.0013(12) 0.0025(11)
C13A 0.0391(18) 0.0396(19) 0.062(2) -0.0201(18) -0.0161(17) 0.0124(15)
C14A 0.0296(15) 0.0325(16) 0.0384(17) -0.0118(13) -0.0024(13) 0.0005(12)
C15A 0.0225(14) 0.0365(16) 0.0440(18) -0.0104(14) -0.0018(12) -0.0007(12)
C16A 0.0279(16) 0.055(2) 0.0454(19) -0.0047(16) -0.0004(14) -0.0089(15)
C17A 0.0304(17) 0.044(2) 0.075(3) -0.0175(19) 0.0091(17) -0.0107(15)
C18A 0.0404(17) 0.0289(15) 0.0326(16) -0.0027(12) 0.0113(13) -0.0026(12)
C19A 0.0319(16) 0.0398(18) 0.051(2) -0.0071(15) 0.0134(14) -0.0089(13)
C20A 0.058(2) 0.0308(17) 0.046(2) -0.0013(15) 0.0249(18) -0.0064(15)
C21A 0.0433(17) 0.0270(14) 0.0273(15) -0.0034(12) 0.0077(13) -0.0040(12)
C22A 0.049(2) 0.0409(19) 0.0410(19) -0.0115(15) 0.0079(15) -0.0162(15)
C23A 0.070(3) 0.0295(17) 0.040(2) -0.0073(15) 0.0097(18) 0.0083(16)
C24A 0.0351(16) 0.0418(17) 0.0238(14) -0.0010(13) 0.0021(12) 0.0083(13)
C25A 0.061(2) 0.046(2) 0.0330(18) 0.0061(15) -0.0033(17) 0.0139(18)
C26A 0.0345(17) 0.054(2) 0.0278(16) -0.0049(14) -0.0011(13) 0.0002(15)
C27A 0.0217(12) 0.0299(14) 0.0220(13) -0.0038(10) 0.0028(10) 0.0011(10)
C28A 0.0238(13) 0.0292(14) 0.0209(13) -0.0007(10) 0.0037(10) 0.0005(10)
C29A 0.0208(12) 0.0272(14) 0.0281(14) -0.0006(11) 0.0051(10) -0.0012(10)
C30A 0.0192(12) 0.0246(13) 0.0235(13) -0.0027(10) 0.0034(10) 0.0006(10)
C31A 0.0198(12) 0.0239(13) 0.0231(13) -0.0032(10) 0.0023(10) 0.0013(10)
C32A 0.0224(12) 0.0256(13) 0.0232(13) -0.0030(10) 0.0029(10) 0.0004(10)
C33A 0.0201(12) 0.0275(13) 0.0223(13) -0.0040(10) 0.0004(10) 0.0004(10)
C34A 0.0178(12) 0.0279(13) 0.0247(13) -0.0033(11) 0.0019(10) 0.0013(10)
C35A 0.0339(16) 0.0416(17) 0.0246(14) -0.0099(13) 0.0012(12) -0.0025(13)
C36A 0.0302(15) 0.0460(18) 0.0268(15) -0.0030(13) -0.0015(12) 0.0008(13)
C37A 0.0449(19) 0.054(2) 0.0314(17) -0.0160(15) -0.0038(14) -0.0070(16)
C38A 0.0328(15) 0.0351(16) 0.0256(14) -0.0021(12) 0.0050(12) 0.0018(12)
C39A 0.0440(19) 0.052(2) 0.0340(18) -0.0151(16) 0.0094(15) 0.0009(16)
C40A 0.0295(15) 0.0427(18) 0.0412(19) -0.0066(15) 0.0081(13) 0.0002(13)
C41A 0.0382(16) 0.0288(14) 0.0217(14) -0.0052(11) 0.0050(12) -0.0008(12)
C42A 0.062(2) 0.0366(18) 0.042(2) -0.0042(15) -0.0014(17) -0.0122(16)
C43A 0.0447(18) 0.0336(17) 0.0308(16) -0.0040(13) 0.0001(14) 0.0059(14)
C44A 0.0275(14) 0.0255(14) 0.0352(16) -0.0054(12) 0.0015(12) -0.0028(11)
C45A 0.0337(16) 0.0281(15) 0.0436(19) 0.0003(13) 0.0045(14) 0.0014(12)
C46A 0.0378(18) 0.0335(17) 0.054(2) -0.0008(15) -0.0056(15) -0.0101(14)
C47A 0.0321(15) 0.0340(16) 0.0299(15) -0.0110(12) -0.0015(12) 0.0026(12)
C48A 0.0336(16) 0.0474(19) 0.0376(18) -0.0183(15) -0.0040(13) -0.0031(14)
C49A 0.0360(17) 0.0488(19) 0.0273(15) -0.0104(14) -0.0010(13) -0.0024(14)
C50A 0.0231(13) 0.0295(14) 0.0306(15) -0.0064(12) -0.0003(11) -0.0011(11)
C51A 0.0291(15) 0.0328(16) 0.0364(17) -0.0064(13) 0.0030(13) 0.0039(12)
C52A 0.0320(16) 0.0410(18) 0.0342(17) -0.0096(14) 0.0031(13) 0.0046(13)
C53A 0.0213(12) 0.0264(13) 0.0309(14) -0.0037(11) 0.0035(11) -0.0024(10)
Si1A 0.0242(4) 0.0267(4) 0.0286(4) -0.0058(3) -0.0042(3) 0.0015(3)
Si2A 0.0295(4) 0.0244(4) 0.0232(4) -0.0004(3) 0.0051(3) 0.0020(3)
Si3A 0.0284(4) 0.0284(4) 0.0209(4) -0.0044(3) 0.0033(3) -0.0007(3)
Si4A 0.0213(4) 0.0248(4) 0.0280(4) -0.0060(3) 0.0001(3) 0.0002(3)
S1A 0.0264(3) 0.0247(3) 0.0310(4) -0.0016(3) 0.0013(3) -0.0002(3)
S2A 0.0275(3) 0.0274(3) 0.0303(4) -0.0080(3) 0.0014(3) -0.0022(3)
Ti1A 0.0205(2) 0.0237(2) 0.0210(2) -0.00261(19) 0.00171(18) 0.00019(18)
Ti2A 0.0200(2) 0.0237(2) 0.0207(2) -0.00297(19) 0.00198(18) -0.00058(18)
C1E 0.0190(12) 0.0317(14) 0.0239(13) -0.0021(11) 0.0020(10) -0.0013(10)
C2E 0.0205(12) 0.0311(14) 0.0261(14) -0.0006(11) 0.0012(10) -0.0003(10)
C3E 0.0224(13) 0.0253(13) 0.0265(14) 0.0003(11) 0.0021(10) -0.0005(10)
C4E 0.0213(12) 0.0247(13) 0.0269(13) -0.0023(10) 0.0012(10) -0.0009(10)
C5E 0.0179(12) 0.0261(13) 0.0284(14) -0.0021(10) -0.0005(10) -0.0032(10)
C6E 0.0243(13) 0.0275(14) 0.0272(14) 0.0005(11) 0.0021(11) -0.0036(11)
C7E 0.0238(13) 0.0303(14) 0.0256(14) -0.0003(11) 0.0012(11) -0.0034(11)
C8E 0.0229(13) 0.0275(13) 0.0235(13) -0.0010(10) 0.0014(10) -0.0005(10)
C9E 0.0234(13) 0.0305(14) 0.0281(14) -0.0019(11) -0.0009(11) -0.0029(11)
C10E 0.0294(15) 0.0326(16) 0.0400(18) -0.0001(13) 0.0004(13) 0.0014(12)
C11E 0.0308(16) 0.0419(18) 0.0324(16) -0.0076(14) 0.0013(13) 0.0064(13)
C12E 0.0268(14) 0.0270(14) 0.0262(14) -0.0032(11) 0.0000(11) -0.0032(11)
C13E 0.0320(16) 0.0329(16) 0.0456(19) -0.0001(14) -0.0059(14) -0.0077(13)
C14E 0.0331(15) 0.0262(14) 0.0362(17) -0.0031(12) 0.0017(13) -0.0014(12)
C15E 0.0330(16) 0.0389(17) 0.0283(15) -0.0069(13) -0.0013(12) -0.0003(13)
C16E 0.0371(17) 0.050(2) 0.0333(17) -0.0096(15) -0.0050(14) -0.0083(15)
C17E 0.0382(17) 0.050(2) 0.0303(16) -0.0078(14) -0.0035(13) -0.0018(15)
C18E 0.0362(16) 0.0280(14) 0.0265(15) -0.0045(11) 0.0072(12) -0.0025(12)
C19E 0.054(2) 0.0294(16) 0.044(2) -0.0070(14) 0.0061(16) -0.0095(15)
C20E 0.0440(18) 0.0354(17) 0.0318(17) -0.0032(13) 0.0028(14) 0.0025(14)
C21E 0.0304(15) 0.0491(19) 0.0310(16) -0.0102(14) 0.0027(12) -0.0109(13)
C22E 0.0332(17) 0.053(2) 0.0334(17) 0.0010(15) -0.0074(14) -0.0078(15)
C23E 0.046(2) 0.060(2) 0.0316(17) -0.0099(16) -0.0030(15) -0.0182(17)
C24E 0.0336(16) 0.0392(17) 0.0277(15) -0.0026(13) 0.0045(12) -0.0064(13)
C25E 0.0442(19) 0.053(2) 0.0348(18) -0.0137(16) 0.0103(15) -0.0080(16)
C26E 0.0302(16) 0.0451(19) 0.0420(19) -0.0051(15) 0.0074(14) -0.0076(14)
C27E 0.0215(12) 0.0264(13) 0.0314(15) -0.0025(11) -0.0026(11) -0.0019(10)
C28E 0.0246(13) 0.0230(13) 0.0242(13) -0.0013(10) -0.0001(10) 0.0056(10)
C29E 0.0216(13) 0.0246(13) 0.0334(15) -0.0037(11) 0.0023(11) -0.0027(10)
C30E 0.0171(11) 0.0177(12) 0.0338(14) 0.0034(10) -0.0046(10) -0.0037(9)
C31E 0.0200(12) 0.0243(13) 0.0321(14) -0.0023(11) 0.0015(10) -0.0034(10)
C32E 0.0210(13) 0.0305(14) 0.0287(14) -0.0022(11) 0.0036(11) 0.0019(11)
C33E 0.0233(13) 0.0294(14) 0.0285(14) -0.0011(11) 0.0043(11) -0.0027(11)
C34E 0.0227(13) 0.0255(13) 0.0299(14) 0.0005(11) 0.0034(11) 0.0000(10)
C35E 0.0326(16) 0.0270(15) 0.055(2) -0.0071(14) -0.0141(15) 0.0023(12)
C36E 0.043(2) 0.042(2) 0.098(3) -0.036(2) -0.031(2) 0.0156(16)
C37E 0.0323(16) 0.0327(17) 0.052(2) -0.0130(15) -0.0066(14) -0.0003(13)
C38E 0.0373(17) 0.0300(16) 0.0423(18) -0.0038(13) -0.0139(14) 0.0038(13)
C39E 0.047(2) 0.060(3) 0.051(2) -0.0069(19) -0.0221(18) 0.0085(18)
C40E 0.058(2) 0.046(2) 0.046(2) 0.0046(17) -0.0081(18) -0.0080(18)
C41E 0.0229(14) 0.0326(16) 0.0481(19) -0.0082(14) -0.0040(13) -0.0031(12)
C42E 0.0303(17) 0.057(2) 0.048(2) -0.0063(17) -0.0005(15) -0.0100(15)
C43E 0.0318(17) 0.0350(17) 0.070(3) -0.0130(17) 0.0043(17) -0.0079(14)
C44E 0.0340(16) 0.0432(18) 0.0318(16) 0.0031(14) 0.0044(13) 0.0097(13)
C45E 0.057(2) 0.045(2) 0.0372(19) 0.0080(16) 0.0014(17) 0.0158(17)
C46E 0.0359(18) 0.052(2) 0.0378(18) -0.0003(15) -0.0035(14) 0.0013(15)
C47E 0.0440(18) 0.0268(15) 0.0315(16) 0.0001(12) 0.0130(13) 0.0026(13)
C48E 0.052(2) 0.0393(19) 0.047(2) -0.0102(16) 0.0133(16) -0.0141(16)
C49E 0.079(3) 0.0352(19) 0.039(2) -0.0042(15) 0.0144(19) 0.0167(18)
C50E 0.0428(18) 0.0276(15) 0.0367(17) -0.0006(13) 0.0155(14) -0.0021(13)
C51E 0.0340(17) 0.0384(18) 0.050(2) -0.0030(15) 0.0160(15) -0.0055(14)
C52E 0.062(2) 0.0311(17) 0.051(2) 0.0029(15) 0.0294(19) -0.0026(16)
C53E 0.0212(13) 0.0270(13) 0.0344(15) -0.0048(11) 0.0009(11) -0.0030(10)
Si1E 0.0211(4) 0.0281(4) 0.0256(4) -0.0045(3) -0.0002(3) -0.0019(3)
Si2E 0.0281(4) 0.0295(4) 0.0238(4) -0.0029(3) 0.0016(3) -0.0047(3)
Si3E 0.0233(4) 0.0231(4) 0.0390(5) -0.0040(3) -0.0068(3) 0.0000(3)
Si4E 0.0296(4) 0.0260(4) 0.0273(4) 0.0027(3) 0.0074(3) 0.0031(3)
S1E 0.0288(4) 0.0308(4) 0.0315(4) -0.0058(3) -0.0004(3) -0.0045(3)
S2E 0.0301(4) 0.0233(3) 0.0333(4) -0.0007(3) -0.0034(3) -0.0024(3)
Ti1E 0.0207(2) 0.0258(3) 0.0257(3) -0.0004(2) 0.00123(19) -0.00178(19)
Ti2E 0.0217(2) 0.0227(2) 0.0267(3) -0.00075(19) -0.00071(19) -0.00225(18)

loop_
_atom_type_symbol
_atom_type_description
_atom_type_scat_dispersion_real
_atom_type_scat_dispersion_imag
_atom_type_scat_source
C C 0.0033 0.0016 'International Tables Vol C Tables 4.2.6.8 and 6.1.1.4'
H H 0.0000 0.0000 'International Tables Vol C Tables 4.2.6.8 and 6.1.1.4'
S S 0.1246 0.1234 'International Tables Vol C Tables 4.2.6.8 and 6.1.1.4'
Si Si 0.0817 0.0704 'International Tables Vol C Tables 4.2.6.8 and 6.1.1.4'
Ti Ti 0.2776 0.4457 'International Tables Vol C Tables 4.2.6.8 and 6.1.1.4'

loop_
_geom_angle_atom_site_label_1
_geom_angle_atom_site_label_2
_geom_angle_atom_site_label_3
_geom_angle
C2D C1D Si1D 123.7(2)
C2D C1D Ti1D 71.35(16)
C5D C1D C2D 104.3(3)
C5D C1D Si1D 124.9(2)
C5D C1D Ti1D 76.25(17)
Si1D C1D Ti1D 140.23(15)
C1D C2D H2D 124.2
C1D C2D Ti1D 73.24(16)
C3D C2D C1D 111.7(3)
C3D C2D H2D 124.2
C3D C2D Ti1D 75.32(17)
Ti1D C2D H2D 118.9
C2D C3D H3D 126.5
C2D C3D C4D 107.0(3)
C2D C3D Ti1D 70.60(16)
C4D C3D H3D 126.5
C4D C3D Ti1D 77.93(16)
Ti1D C3D H3D 117.1
C3D C4D C8D 144.3(3)
C3D C4D Ti1D 68.27(16)
C3D C4D Ti2D 121.2(2)
C5D C4D C3D 106.6(3)
C5D C4D C8D 109.1(3)
C5D C4D Ti1D 70.52(16)
C5D C4D Ti2D 79.86(16)
C8D C4D Ti1D 126.84(19)
C8D C4D Ti2D 68.31(16)
Ti2D C4D Ti1D 59.18(7)
C1D C5D C4D 110.2(3)
C1D C5D Ti1D 69.42(17)
C1D C5D Ti2D 126.7(2)
C4D C5D Ti1D 76.10(17)
C4D C5D Ti2D 66.46(16)
C6D C5D C1D 142.4(3)
C6D C5D C4D 107.3(3)
C6D C5D Ti1D 122.9(2)
C6D C5D Ti2D 71.26(17)
Ti1D C5D Ti2D 57.93(7)
C5D C6D H6D 126.0
C5D C6D Ti2D 75.84(17)
C7D C6D C5D 108.0(3)
C7D C6D H6D 126.0
C7D C6D Ti2D 68.18(17)
Ti2D C6D H6D 121.6
C6D C7D H7D 124.2
C6D C7D C8D 111.7(3)
C6D C7D Ti2D 78.94(18)
C8D C7D H7D 124.2
C8D C7D Ti2D 69.01(16)
Ti2D C7D H7D 119.3
C4D C8D Si2D 129.5(2)
C4D C8D Ti2D 75.36(16)
C7D C8D C4D 103.8(3)
C7D C8D Si2D 120.8(2)
C7D C8D Ti2D 74.64(17)
Si2D C8D Ti2D 135.54(16)
C10D C9D H9D 107.0
C10D C9D Si1D 115.4(2)
C11D C9D H9D 107.0
C11D C9D C10D 109.3(3)
C11D C9D Si1D 110.7(2)
Si1D C9D H9D 107.0
C9D C10D H10A 109.5
C9D C10D H10B 109.5
C9D C10D H10C 109.5
H10A C10D H10B 109.5
H10A C10D H10C 109.5
H10B C10D H10C 109.5
C9D C11D H11A 109.5
C9D C11D H11B 109.5
C9D C11D H11C 109.5
H11A C11D H11B 109.5
H11A C11D H11C 109.5
H11B C11D H11C 109.5
C13D C12D H12D 106.6
C13D C12D Si1D 115.0(2)
C14D C12D H12D 106.6
C14D C12D C13D 109.7(3)
C14D C12D Si1D 111.7(2)
Si1D C12D H12D 106.6
C12D C13D H13A 109.5
C12D C13D H13B 109.5
C12D C13D H13C 109.5
H13A C13D H13B 109.5
H13A C13D H13C 109.5
H13B C13D H13C 109.5
C12D C14D H14A 109.5
C12D C14D H14B 109.5
C12D C14D H14C 109.5
H14A C14D H14B 109.5
H14A C14D H14C 109.5
H14B C14D H14C 109.5
C16D C15D H15D 106.2
C16D C15D C17D 109.0(3)
C16D C15D Si1D 116.4(2)
C17D C15D H15D 106.2
C17D C15D Si1D 112.3(2)
Si1D C15D H15D 106.2
C15D C16D H16A 109.5
C15D C16D H16B 109.5
C15D C16D H16C 109.5
H16A C16D H16B 109.5
H16A C16D H16C 109.5
H16B C16D H16C 109.5
C15D C17D H17A 109.5
C15D C17D H17B 109.5
C15D C17D H17C 109.5
H17A C17D H17B 109.5
H17A C17D H17C 109.5
H17B C17D H17C 109.5
C19D C18D H18D 104.4
C19D C18D Si2D 114.8(3)
C20D C18D H18D 104.4
C20D C18D C19D 111.4(3)
C20D C18D Si2D 115.8(3)
Si2D C18D H18D 104.4
C18D C19D H19A 109.5
C18D C19D H19B 109.5
C18D C19D H19C 109.5
H19A C19D H19B 109.5
H19A C19D H19C 109.5
H19B C19D H19C 109.5
C18D C20D H20A 109.5
C18D C20D H20B 109.5
C18D C20D H20C 109.5
H20A C20D H20B 109.5
H20A C20D H20C 109.5
H20B C20D H20C 109.5
C22D C21D H21D 105.5
C22D C21D C23D 109.3(3)
C22D C21D Si2D 114.8(2)
C23D C21D H21D 105.5
C23D C21D Si2D 115.2(3)
Si2D C21D H21D 105.5
C21D C22D H22A 109.5
C21D C22D H22B 109.5
C21D C22D H22C 109.5
H22A C22D H22B 109.5
H22A C22D H22C 109.5
H22B C22D H22C 109.5
C21D C23D H23A 109.5
C21D C23D H23B 109.5
C21D C23D H23C 109.5
H23A C23D H23B 109.5
H23A C23D H23C 109.5
H23B C23D H23C 109.5
C25D C24D H24D 106.9
C25D C24D Si2D 112.9(2)
C26D C24D H24D 106.9
C26D C24D C25D 107.7(3)
C26D C24D Si2D 115.1(2)
Si2D C24D H24D 106.9
C24D C25D H25A 109.5
C24D C25D H25B 109.5
C24D C25D H25C 109.5
H25A C25D H25B 109.5
H25A C25D H25C 109.5
H25B C25D H25C 109.5
C24D C26D H26A 109.5
C24D C26D H26B 109.5
C24D C26D H26C 109.5
H26A C26D H26B 109.5
H26A C26D H26C 109.5
H26B C26D H26C 109.5
C28D C27D C31D 104.2(2)
C28D C27D Si3D 118.5(2)
C28D C27D Ti2D 72.22(17)
C31D C27D Si3D 130.4(2)
C31D C27D Ti2D 76.55(17)
Si3D C27D Ti2D 138.00(16)
C27D C28D H28D 124.1
C27D C28D Ti2D 72.55(17)
C29D C28D C27D 111.8(3)
C29D C28D H28D 124.1
C29D C28D Ti2D 76.42(18)
Ti2D C28D H28D 118.5
C28D C29D H29D 126.2
C28D C29D C30D 107.6(3)
C28D C29D Ti2D 69.59(17)
C30D C29D H29D 126.2
C30D C29D Ti2D 78.22(17)
Ti2D C29D H29D 117.9
C29D C30D C31D 106.2(3)
C29D C30D C34D 143.8(3)
C29D C30D Ti1D 120.6(2)
C29D C30D Ti2D 68.67(16)
C31D C30D C34D 109.9(3)
C31D C30D Ti1D 80.50(17)
C31D C30D Ti2D 69.36(17)
C34D C30D Ti1D 68.58(17)
C34D C30D Ti2D 127.0(2)
Ti1D C30D Ti2D 58.91(7)
C27D C31D C30D 109.9(3)
C27D C31D Ti1D 126.1(2)
C27D C31D Ti2D 68.66(17)
C30D C31D Ti1D 65.63(16)
C30D C31D Ti2D 77.17(17)
C32D C31D C27D 143.8(3)
C32D C31D C30D 106.3(3)
C32D C31D Ti1D 70.98(16)
C32D C31D Ti2D 121.9(2)
Ti2D C31D Ti1D 57.83(7)
C31D C32D H32D 126.0
C31D C32D Ti1D 76.19(17)
C33D C32D C31D 108.1(3)
C33D C32D H32D 126.0
C33D C32D Ti1D 67.79(17)
Ti1D C32D H32D 121.7
C32D C33D H33D 124.0
C32D C33D C34D 112.1(3)
C32D C33D Ti1D 78.98(19)
C34D C33D H33D 124.0
C34D C33D Ti1D 69.26(17)
Ti1D C33D H33D 119.2
C30D C34D Si4D 130.4(2)
C30D C34D Ti1D 74.91(17)
C33D C34D C30D 103.5(2)
C33D C34D Si4D 119.3(2)
C33D C34D Ti1D 74.64(17)
Si4D C34D Ti1D 137.29(15)
C36D C35D H35D 107.1
C36D C35D Si3D 112.4(2)
C37D C35D H35D 107.1
C37D C35D C36D 110.1(3)
C37D C35D Si3D 112.8(2)
Si3D C35D H35D 107.1
C35D C36D H36A 109.5
C35D C36D H36B 109.5
C35D C36D H36C 109.5
H36A C36D H36B 109.5
H36A C36D H36C 109.5
H36B C36D H36C 109.5
C35D C37D H37A 109.5
C35D C37D H37B 109.5
C35D C37D H37C 109.5
H37A C37D H37B 109.5
H37A C37D H37C 109.5
H37B C37D H37C 109.5
C39D C38D H38D 106.9
C39D C38D Si3D 111.6(2)
C40D C38D H38D 106.9
C40D C38D C39D 108.4(3)
C40D C38D Si3D 115.6(2)
Si3D C38D H38D 106.9
C38D C39D H39A 109.5
C38D C39D H39B 109.5
C38D C39D H39C 109.5
H39A C39D H39B 109.5
H39A C39D H39C 109.5
H39B C39D H39C 109.5
C38D C40D H40A 109.5
C38D C40D H40B 109.5
C38D C40D H40C 109.5
H40A C40D H40B 109.5
H40A C40D H40C 109.5
H40B C40D H40C 109.5
C42D C41D H41D 107.3
C42D C41D Si3D 112.1(2)
C43D C41D H41D 107.3
C43D C41D C42D 110.2(3)
C43D C41D Si3D 112.4(2)
Si3D C41D H41D 107.3
C41D C42D H42A 109.5
C41D C42D H42B 109.5
C41D C42D H42C 109.5
H42A C42D H42B 109.5
H42A C42D H42C 109.5
H42B C42D H42C 109.5
C41D C43D H43A 109.5
C41D C43D H43B 109.5
C41D C43D H43C 109.5
H43A C43D H43B 109.5
H43A C43D H43C 109.5
H43B C43D H43C 109.5
C45D C44D H44D 106.1
C45D C44D C46D 109.7(3)
C45D C44D Si4D 116.2(3)
C46D C44D H44D 106.1
C46D C44D Si4D 111.9(3)
Si4D C44D H44D 106.1
C44D C45D H45A 109.5
C44D C45D H45B 109.5
C44D C45D H45C 109.5
H45A C45D H45B 109.5
H45A C45D H45C 109.5
H45B C45D H45C 109.5
C44D C46D H46A 109.5
C44D C46D H46B 109.5
C44D C46D H46C 109.5
H46A C46D H46B 109.5
H46A C46D H46C 109.5
H46B C46D H46C 109.5
C48D C47D H47D 106.7
C48D C47D Si4D 114.0(3)
C49D C47D H47D 106.7
C49D C47D C48D 108.9(3)
C49D C47D Si4D 113.2(2)
Si4D C47D H47D 106.7
C47D C48D H48A 109.5
C47D C48D H48B 109.5
C47D C48D H48C 109.5
H48A C48D H48B 109.5
H48A C48D H48C 109.5
H48B C48D H48C 109.5
C47D C49D H49A 109.5
C47D C49D H49B 109.5
C47D C49D H49C 109.5
H49A C49D H49B 109.5
H49A C49D H49C 109.5
H49B C49D H49C 109.5
C51D C50D H50D 105.7
C51D C50D Si4D 114.4(3)
C52D C50D H50D 105.7
C52D C50D C51D 109.1(3)
C52D C50D Si4D 115.3(3)
Si4D C50D H50D 105.7
C50D C51D H51A 109.5
C50D C51D H51B 109.5
C50D C51D H51C 109.5
H51A C51D H51B 109.5
H51A C51D H51C 109.5
H51B C51D H51C 109.5
C50D C52D H52A 109.5
C50D C52D H52B 109.5
C50D C52D H52C 109.5
H52A C52D H52B 109.5
H52A C52D H52C 109.5
H52B C52D H52C 109.5
S1D C53D S2D 137.9(2)
S1D C53D Ti1D 77.76(12)
S1D C53D Ti2D 143.59(17)
S2D C53D Ti1D 144.25(18)
S2D C53D Ti2D 78.43(13)
Ti2D C53D Ti1D 65.98(9)
C1D Si1D C9D 103.89(14)
C1D Si1D C15D 111.53(14)
C12D Si1D C1D 114.25(14)
C12D Si1D C9D 111.01(15)
C12D Si1D C15D 110.29(15)
C15D Si1D C9D 105.35(14)
C8D Si2D C18D 105.68(15)
C8D Si2D C21D 105.10(15)
C8D Si2D C24D 110.36(14)
C21D Si2D C18D 115.04(15)
C21D Si2D C24D 108.61(15)
C24D Si2D C18D 111.76(15)
C27D Si3D C35D 106.30(14)
C27D Si3D C38D 117.54(14)
C27D Si3D C41D 103.57(14)
C35D Si3D C41D 108.37(14)
C38D Si3D C35D 110.30(14)
C38D Si3D C41D 110.24(15)
C34D Si4D C44D 107.53(15)
C34D Si4D C47D 109.91(15)
C34D Si4D C50D 105.76(15)
C44D Si4D C47D 110.63(16)
C44D Si4D C50D 114.62(17)
C50D Si4D C47D 108.23(17)
C53D S1D Ti1D 61.88(11)
C53D S2D Ti2D 61.13(11)
C1D Ti1D C3D 58.68(10)
C1D Ti1D C4D 57.12(10)
C1D Ti1D C5D 34.32(10)
C1D Ti1D C32D 161.18(10)
C1D Ti1D S1D 82.77(7)
C1D Ti1D Ti2D 96.83(7)
C2D Ti1D C1D 35.41(10)
C2D Ti1D C3D 34.09(10)
C2D Ti1D C4D 55.53(10)
C2D Ti1D C5D 56.05(10)
C2D Ti1D C30D 117.98(10)
C2D Ti1D C32D 154.90(10)
C2D Ti1D C33D 121.71(10)
C2D Ti1D S1D 111.65(8)
C2D Ti1D Ti2D 111.83(8)
C3D Ti1D C4D 33.80(10)
C3D Ti1D C5D 56.56(10)
C3D Ti1D C32D 139.84(10)
C3D Ti1D S1D 141.45(8)
C3D Ti1D Ti2D 87.92(7)
C5D Ti1D C4D 33.38(10)
C5D Ti1D C32D 148.71(10)
C5D Ti1D S1D 91.99(7)
C30D Ti1D C1D 141.68(10)
C30D Ti1D C3D 86.21(10)
C30D Ti1D C4D 85.40(10)
C30D Ti1D C5D 114.70(10)
C30D Ti1D C32D 56.51(10)
C30D Ti1D S1D 130.37(7)
C30D Ti1D Ti2D 64.52(8)
C32D Ti1D C4D 138.23(10)
C33D Ti1D C1D 149.18(10)
C33D Ti1D C3D 116.13(11)
C33D Ti1D C4D 137.63(10)
C33D Ti1D C5D 171.01(10)
C33D Ti1D C30D 57.60(11)
C33D Ti1D C32D 33.24(10)
C33D Ti1D S1D 96.75(8)
C33D Ti1D Ti2D 113.72(8)
C34D Ti1D C1D 136.85(10)
C34D Ti1D C2D 101.52(10)
C34D Ti1D C3D 82.84(10)
C34D Ti1D C4D 101.80(10)
C34D Ti1D C5D 135.02(10)
C34D Ti1D C30D 36.51(10)
C34D Ti1D C32D 58.67(10)
C34D Ti1D C33D 36.09(10)
C34D Ti1D S1D 132.74(8)
C34D Ti1D Ti2D 100.77(8)
C53D Ti1D C1D 90.24(11)
C53D Ti1D C2D 125.50(11)
C53D Ti1D C3D 131.00(11)
C53D Ti1D C4D 98.38(11)
C53D Ti1D C5D 76.20(10)
C53D Ti1D C30D 104.07(11)
C53D Ti1D C32D 77.56(11)
C53D Ti1D C33D 109.36(11)
C53D Ti1D C34D 132.16(11)
C53D Ti1D S1D 40.36(8)
C53D Ti1D Ti2D 56.82(8)
S1D Ti1D C4D 124.49(8)
S1D Ti1D C32D 78.65(7)
Ti2D Ti1D C4D 57.13(7)
Ti2D Ti1D C5D 62.86(7)
Ti2D Ti1D C32D 88.49(7)
Ti2D Ti1D S1D 97.13(3)
C4D Ti2D C5D 33.68(10)
C4D Ti2D C6D 56.57(10)
C4D Ti2D C29D 85.00(10)
C4D Ti2D C31D 114.32(10)
C4D Ti2D S2D 130.17(8)
C4D Ti2D Ti1D 63.69(8)
C6D Ti2D C5D 32.90(9)
C7D Ti2D C4D 57.73(10)
C7D Ti2D C5D 54.95(10)
C7D Ti2D C6D 32.88(10)
C7D Ti2D C29D 115.44(10)
C7D Ti2D C31D 170.24(10)
C7D Ti2D S2D 97.19(8)
C7D Ti2D Ti1D 113.60(8)
C8D Ti2D C4D 36.32(10)
C8D Ti2D C5D 58.02(10)
C8D Ti2D C6D 58.49(10)
C8D Ti2D C7D 36.35(10)
C8D Ti2D C27D 135.08(11)
C8D Ti2D C28D 99.90(11)
C8D Ti2D C29D 81.80(10)
C8D Ti2D C31D 133.92(10)
C8D Ti2D S2D 133.36(8)
C8D Ti2D Ti1D 99.67(8)
C27D Ti2D C4D 140.87(11)
C27D Ti2D C5D 156.99(10)
C27D Ti2D C6D 162.35(10)
C27D Ti2D C7D 147.95(11)
C27D Ti2D C29D 58.43(10)
C27D Ti2D C31D 34.79(10)
C27D Ti2D S2D 84.10(8)
C27D Ti2D Ti1D 97.85(8)
C28D Ti2D C4D 116.39(10)
C28D Ti2D C5D 149.86(10)
C28D Ti2D C6D 153.40(11)
C28D Ti2D C7D 120.53(11)
C28D Ti2D C27D 35.23(10)
C28D Ti2D C29D 33.99(10)
C28D Ti2D C31D 56.06(10)
C28D Ti2D S2D 113.44(8)
C28D Ti2D Ti1D 111.24(8)
C29D Ti2D C5D 116.87(10)
C29D Ti2D C6D 138.61(10)
C29D Ti2D C31D 56.09(10)
C29D Ti2D S2D 142.46(7)
C31D Ti2D C5D 122.44(10)
C31D Ti2D C6D 149.92(10)
C31D Ti2D S2D 92.44(7)
C53D Ti2D C4D 103.56(11)
C53D Ti2D C5D 74.54(10)
C53D Ti2D C6D 78.14(11)
C53D Ti2D C7D 109.74(11)
C53D Ti2D C8D 131.98(11)
C53D Ti2D C27D 92.00(11)
C53D Ti2D C28D 126.94(11)
C53D Ti2D C29D 130.59(11)
C53D Ti2D C31D 76.80(11)
C53D Ti2D S2D 40.44(8)
C53D Ti2D Ti1D 57.20(8)
S2D Ti2D C5D 96.54(7)
S2D Ti2D C6D 78.91(7)
Ti1D Ti2D C5D 59.21(7)
Ti1D Ti2D C6D 89.13(7)
Ti1D Ti2D C29D 86.36(7)
Ti1D Ti2D C31D 63.26(7)
Ti1D Ti2D S2D 97.58(3)
C2B C1B C5B 104.0(2)
C2B C1B Si1B 123.0(2)
C2B C1B Ti1B 71.50(15)
C5B C1B Si1B 127.1(2)
C5B C1B Ti1B 76.73(16)
Si1B C1B Ti1B 137.26(14)
C1B C2B H2B 124.1
C1B C2B Ti1B 73.05(15)
C3B C2B C1B 111.9(3)
C3B C2B H2B 124.1
C3B C2B Ti1B 75.89(16)
Ti1B C2B H2B 118.5
C2B C3B H3B 126.4
C2B C3B C4B 107.3(2)
C2B C3B Ti1B 70.10(15)
C4B C3B H3B 126.4
C4B C3B Ti1B 78.37(15)
Ti1B C3B H3B 117.2
C3B C4B C5B 106.5(2)
C3B C4B C8B 144.3(3)
C3B C4B Ti1B 68.22(15)
C3B C4B Ti2B 121.29(18)
C5B C4B C8B 109.2(2)
C5B C4B Ti1B 70.21(15)
C5B C4B Ti2B 78.77(15)
C8B C4B Ti1B 127.01(18)
C8B C4B Ti2B 68.91(14)
Ti2B C4B Ti1B 58.87(6)
C1B C5B C4B 110.2(2)
C1B C5B Ti1B 68.82(15)
C1B C5B Ti2B 126.10(19)
C4B C5B Ti1B 76.47(15)
C4B C5B Ti2B 67.22(15)
C6B C5B C1B 142.6(3)
C6B C5B C4B 107.1(2)
C6B C5B Ti1B 123.76(19)
C6B C5B Ti2B 71.64(16)
Ti1B C5B Ti2B 58.08(6)
C5B C6B H6B 126.1
C5B C6B Ti2B 75.27(16)
C7B C6B C5B 107.9(3)
C7B C6B H6B 126.1
C7B C6B Ti2B 68.70(16)
Ti2B C6B H6B 121.6
C6B C7B H7B 124.0
C6B C7B C8B 111.9(3)
C6B C7B Ti2B 78.24(17)
C8B C7B H7B 124.0
C8B C7B Ti2B 69.57(15)
Ti2B C7B H7B 119.6
C4B C8B Si2B 130.4(2)
C4B C8B Ti2B 74.87(15)
C7B C8B C4B 103.8(2)
C7B C8B Si2B 120.3(2)
C7B C8B Ti2B 74.42(16)
Si2B C8B Ti2B 135.52(15)
C10B C9B H9B 106.3
C10B C9B C11B 110.7(4)
C10B C9B Si1B 114.7(3)
C11B C9B H9B 106.3
C11B C9B Si1B 111.8(3)
Si1B C9B H9B 106.3
C9B C10B H10D 109.5
C9B C10B H10E 109.5
C9B C10B H10F 109.5
H10D C10B H10E 109.5
H10D C10B H10F 109.5
H10E C10B H10F 109.5
C9B C11B H11D 109.5
C9B C11B H11E 109.5
C9B C11B H11F 109.5
H11D C11B H11E 109.5
H11D C11B H11F 109.5
H11E C11B H11F 109.5
C13B C12B H12B 107.9
C13B C12B C14B 108.7(4)
C13B C12B Si1B 111.2(3)
C14B C12B H12B 107.9
C14B C12B Si1B 113.0(3)
Si1B C12B H12B 107.9
C12B C13B H13D 109.5
C12B C13B H13E 109.5
C12B C13B H13F 109.5
H13D C13B H13E 109.5
H13D C13B H13F 109.5
H13E C13B H13F 109.5
C12B C14B H14D 109.5
C12B C14B H14E 109.5
C12B C14B H14F 109.5
H14D C14B H14E 109.5
H14D C14B H14F 109.5
H14E C14B H14F 109.5
C16B C15B H15B 108.2
C16B C15B C17B 105.0(5)
C16B C15B Si1B 117.6(4)
C17B C15B H15B 108.2
C17B C15B Si1B 109.2(3)
Si1B C15B H15B 108.2
C15B C16B H16D 109.5
C15B C16B H16E 109.5
C15B C16B H16F 109.5
H16D C16B H16E 109.5
H16D C16B H16F 109.5
H16E C16B H16F 109.5
C15B C17B H17D 109.5
C15B C17B H17E 109.5
C15B C17B H17F 109.5
H17D C17B H17E 109.5
H17D C17B H17F 109.5
H17E C17B H17F 109.5
C19B C18B H18B 106.9
C19B C18B Si2B 115.8(2)
C20B C18B H18B 106.9
C20B C18B C19B 107.2(3)
C20B C18B Si2B 112.6(2)
Si2B C18B H18B 106.9
C18B C19B H19D 109.5
C18B C19B H19E 109.5
C18B C19B H19F 109.5
H19D C19B H19E 109.5
H19D C19B H19F 109.5
H19E C19B H19F 109.5
C18B C20B H20D 109.5
C18B C20B H20E 109.5
C18B C20B H20F 109.5
H20D C20B H20E 109.5
H20D C20B H20F 109.5
H20E C20B H20F 109.5
C22B C21B H21B 105.8
C22B C21B C23B 109.4(3)
C22B C21B Si2B 114.6(2)
C23B C21B H21B 105.8
C23B C21B Si2B 114.7(2)
Si2B C21B H21B 105.8
C21B C22B H22D 109.5
C21B C22B H22E 109.5
C21B C22B H22F 109.5
H22D C22B H22E 109.5
H22D C22B H22F 109.5
H22E C22B H22F 109.5
C21B C23B H23D 109.5
C21B C23B H23E 109.5
C21B C23B H23F 109.5
H23D C23B H23E 109.5
H23D C23B H23F 109.5
H23E C23B H23F 109.5
C25B C24B H24B 105.3
C25B C24B C26B 110.1(3)
C25B C24B Si2B 114.2(2)
C26B C24B H24B 105.3
C26B C24B Si2B 115.6(2)
Si2B C24B H24B 105.3
C24B C25B H25D 109.5
C24B C25B H25E 109.5
C24B C25B H25F 109.5
H25D C25B H25E 109.5
H25D C25B H25F 109.5
H25E C25B H25F 109.5
C24B C26B H26D 109.5
C24B C26B H26E 109.5
C24B C26B H26F 109.5
H26D C26B H26E 109.5
H26D C26B H26F 109.5
H26E C26B H26F 109.5
C28B C27B C31B 103.8(2)
C28B C27B Si3B 119.7(2)
C28B C27B Ti2B 71.49(15)
C31B C27B Si3B 130.7(2)
C31B C27B Ti2B 76.74(16)
Si3B C27B Ti2B 136.45(14)
C27B C28B H28B 123.9
C27B C28B Ti2B 73.03(16)
C29B C28B C27B 112.1(2)
C29B C28B H28B 123.9
C29B C28B Ti2B 75.54(16)
Ti2B C28B H28B 119.0
C28B C29B H29B 126.4
C28B C29B C30B 107.1(2)
C28B C29B Ti2B 70.25(16)
C30B C29B H29B 126.4
C30B C29B Ti2B 78.10(16)
Ti2B C29B H29B 117.3
C29B C30B C31B 106.4(2)
C29B C30B C34B 143.9(2)
C29B C30B Ti1B 121.37(19)
C29B C30B Ti2B 68.32(15)
C31B C30B C34B 109.6(2)
C31B C30B Ti1B 79.72(16)
C31B C30B Ti2B 70.55(15)
C34B C30B Ti1B 68.56(15)
C34B C30B Ti2B 126.89(19)
Ti1B C30B Ti2B 59.10(6)
C27B C31B C30B 110.3(2)
C27B C31B Ti1B 125.81(19)
C27B C31B Ti2B 68.76(15)
C30B C31B Ti1B 66.34(15)
C30B C31B Ti2B 75.89(15)
C32B C31B C27B 142.6(3)
C32B C31B C30B 107.0(2)
C32B C31B Ti1B 71.69(15)
C32B C31B Ti2B 123.48(19)
Ti2B C31B Ti1B 57.82(6)
C31B C32B H32B 126.1
C31B C32B Ti1B 75.63(15)
C33B C32B C31B 107.8(2)
C33B C32B H32B 126.1
C33B C32B Ti1B 68.15(15)
Ti1B C32B H32B 121.8
C32B C33B H33B 124.0
C32B C33B C34B 112.1(3)
C32B C33B Ti1B 78.74(17)
C34B C33B H33B 124.0
C34B C33B Ti1B 68.98(15)
Ti1B C33B H33B 119.7
C30B C34B Si4B 131.9(2)
C30B C34B Ti1B 75.14(16)
C33B C34B C30B 103.4(2)
C33B C34B Si4B 119.0(2)
C33B C34B Ti1B 74.96(16)
Si4B C34B Ti1B 134.75(14)
C36B C35B H35B 107.3
C36B C35B Si3B 112.4(2)
C37B C35B H35B 107.3
C37B C35B C36B 110.2(3)
C37B C35B Si3B 112.2(2)
Si3B C35B H35B 107.3
C35B C36B H36D 109.5
C35B C36B H36E 109.5
C35B C36B H36F 109.5
H36D C36B H36E 109.5
H36D C36B H36F 109.5
H36E C36B H36F 109.5
C35B C37B H37D 109.5
C35B C37B H37E 109.5
C35B C37B H37F 109.5
H37D C37B H37E 109.5
H37D C37B H37F 109.5
H37E C37B H37F 109.5
C39B C38B H38B 106.5
C39B C38B C40B 109.7(3)
C39B C38B Si3B 113.4(2)
C40B C38B H38B 106.5
C40B C38B Si3B 113.7(2)
Si3B C38B H38B 106.5
C38B C39B H39D 109.5
C38B C39B H39E 109.5
C38B C39B H39F 109.5
H39D C39B H39E 109.5
H39D C39B H39F 109.5
H39E C39B H39F 109.5
C38B C40B H40D 109.5
C38B C40B H40E 109.5
C38B C40B H40F 109.5
H40D C40B H40E 109.5
H40D C40B H40F 109.5
H40E C40B H40F 109.5
C42B C41B H41B 106.6
C42B C41B Si3B 110.7(2)
C43B C41B H41B 106.6
C43B C41B C42B 108.5(3)
C43B C41B Si3B 117.2(2)
Si3B C41B H41B 106.6
C41B C42B H42D 109.5
C41B C42B H42E 109.5
C41B C42B H42F 109.5
H42D C42B H42E 109.5
H42D C42B H42F 109.5
H42E C42B H42F 109.5
C41B C43B H43D 109.5
C41B C43B H43E 109.5
C41B C43B H43F 109.5
H43D C43B H43E 109.5
H43D C43B H43F 109.5
H43E C43B H43F 109.5
C45B C44B H44B 106.1
C45B C44B C46B 108.9(3)
C45B C44B Si4B 113.7(2)
C46B C44B H44B 106.1
C46B C44B Si4B 115.2(2)
Si4B C44B H44B 106.1
C44B C45B H45D 109.5
C44B C45B H45E 109.5
C44B C45B H45F 109.5
H45D C45B H45E 109.5
H45D C45B H45F 109.5
H45E C45B H45F 109.5
C44B C46B H46D 109.5
C44B C46B H46E 109.5
C44B C46B H46F 109.5
H46D C46B H46E 109.5
H46D C46B H46F 109.5
H46E C46B H46F 109.5
C48B C47B H47B 105.4
C48B C47B C49B 110.5(3)
C48B C47B Si4B 114.2(2)
C49B C47B H47B 105.4
C49B C47B Si4B 115.0(2)
Si4B C47B H47B 105.4
C47B C48B H48D 109.5
C47B C48B H48E 109.5
C47B C48B H48F 109.5
H48D C48B H48E 109.5
H48D C48B H48F 109.5
H48E C48B H48F 109.5
C47B C49B H49D 109.5
C47B C49B H49E 109.5
C47B C49B H49F 109.5
H49D C49B H49E 109.5
H49D C49B H49F 109.5
H49E C49B H49F 109.5
C51B C50B H50B 106.7
C51B C50B C52B 108.0(3)
C51B C50B Si4B 113.6(2)
C52B C50B H50B 106.7
C52B C50B Si4B 114.6(2)
Si4B C50B H50B 106.7
C50B C51B H51D 109.5
C50B C51B H51E 109.5
C50B C51B H51F 109.5
H51D C51B H51E 109.5
H51D C51B H51F 109.5
H51E C51B H51F 109.5
C50B C52B H52D 109.5
C50B C52B H52E 109.5
C50B C52B H52F 109.5
H52D C52B H52E 109.5
H52D C52B H52F 109.5
H52E C52B H52F 109.5
S1B C53B S2B 137.65(18)
S1B C53B Ti1B 78.41(12)
S1B C53B Ti2B 144.24(17)
S2B C53B Ti1B 143.93(17)
S2B C53B Ti2B 78.08(12)
Ti1B C53B Ti2B 65.91(8)
C1B Si1B C9B 108.52(17)
C12B Si1B C1B 114.65(16)
C12B Si1B C9B 110.5(2)
C15B Si1B C1B 104.49(15)
C15B Si1B C9B 100.9(2)
C15B Si1B C12B 116.6(2)
C8B Si2B C18B 109.94(13)
C8B Si2B C21B 105.44(14)
C8B Si2B C24B 107.48(13)
C18B Si2B C21B 108.68(14)
C24B Si2B C18B 111.63(14)
C24B Si2B C21B 113.47(14)
C27B Si3B C35B 103.80(13)
C27B Si3B C38B 105.77(13)
C27B Si3B C41B 117.79(13)
C38B Si3B C35B 108.74(14)
C38B Si3B C41B 110.02(14)
C41B Si3B C35B 110.26(14)
C34B Si4B C44B 105.15(13)
C34B Si4B C47B 108.52(13)
C34B Si4B C50B 109.62(13)
C44B Si4B C50B 110.51(15)
C47B Si4B C44B 112.67(15)
C47B Si4B C50B 110.20(14)
C53B S1B Ti1B 61.26(10)
C53B S2B Ti2B 61.43(10)
C1B Ti1B C3B 58.65(10)
C1B Ti1B C5B 34.45(10)
C1B Ti1B C30B 141.21(10)
C1B Ti1B C31B 155.39(10)
C1B Ti1B C32B 161.73(10)
C1B Ti1B S1B 83.35(7)
C1B Ti1B Ti2B 96.20(7)
C2B Ti1B C1B 35.44(10)
C2B Ti1B C3B 34.01(10)
C2B Ti1B C5B 55.93(10)
C2B Ti1B C30B 118.17(10)
C2B Ti1B C31B 151.85(10)
C2B Ti1B C32B 154.37(10)
C2B Ti1B C33B 121.33(10)
C2B Ti1B S1B 112.05(8)
C2B Ti1B Ti2B 111.27(7)
C3B Ti1B C5B 56.23(9)
C3B Ti1B C31B 118.48(9)
C3B Ti1B C32B 139.25(10)
C3B Ti1B S1B 142.00(7)
C3B Ti1B Ti2B 87.58(7)
C5B Ti1B C31B 121.55(9)
C5B Ti1B C32B 149.21(10)
C5B Ti1B S1B 93.10(7)
C30B Ti1B C3B 86.22(9)
C30B Ti1B C5B 113.51(9)
C30B Ti1B C31B 33.94(8)
C30B Ti1B C32B 56.40(9)
C30B Ti1B S1B 129.76(7)
C30B Ti1B Ti2B 63.85(7)
C32B Ti1B C31B 32.67(9)
C33B Ti1B C1B 149.65(10)
C33B Ti1B C3B 114.98(10)
C33B Ti1B C5B 169.19(10)
C33B Ti1B C30B 57.31(10)
C33B Ti1B C31B 54.94(9)
C33B Ti1B C32B 33.11(9)
C33B Ti1B S1B 97.41(7)
C33B Ti1B Ti2B 113.65(7)
C34B Ti1B C1B 136.62(10)
C34B Ti1B C2B 101.36(10)
C34B Ti1B C3B 81.95(10)
C34B Ti1B C5B 133.23(9)
C34B Ti1B C30B 36.30(9)
C34B Ti1B C31B 58.40(9)
C34B Ti1B C32B 58.62(9)
C34B Ti1B C33B 36.06(9)
C34B Ti1B S1B 133.29(7)
C34B Ti1B Ti2B 99.75(7)
C53B Ti1B C1B 89.73(10)
C53B Ti1B C2B 125.04(10)
C53B Ti1B C3B 130.89(10)
C53B Ti1B C5B 76.21(10)
C53B Ti1B C30B 103.82(10)
C53B Ti1B C31B 74.63(10)
C53B Ti1B C32B 78.60(10)
C53B Ti1B C33B 110.50(10)
C53B Ti1B C34B 132.52(10)
C53B Ti1B S1B 40.34(8)
C53B Ti1B Ti2B 57.21(8)
S1B Ti1B C31B 95.88(6)
S1B Ti1B C32B 78.65(7)
Ti2B Ti1B C5B 62.16(7)
Ti2B Ti1B C31B 59.41(6)
Ti2B Ti1B C32B 89.28(7)
Ti2B Ti1B S1B 97.52(3)
C4B Ti2B C5B 34.01(9)
C4B Ti2B C6B 56.69(9)
C4B Ti2B C29B 86.01(9)
C4B Ti2B C31B 114.25(9)
C4B Ti2B S2B 129.81(7)
C4B Ti2B Ti1B 64.18(7)
C6B Ti2B C5B 33.09(9)
C6B Ti2B S2B 78.62(7)
C7B Ti2B C4B 57.48(10)
C7B Ti2B C5B 55.23(10)
C7B Ti2B C6B 33.06(10)
C7B Ti2B C27B 148.35(10)
C7B Ti2B C29B 114.39(10)
C7B Ti2B C31B 169.50(9)
C7B Ti2B S2B 97.57(7)
C7B Ti2B Ti1B 114.27(7)
C8B Ti2B C4B 36.22(10)
C8B Ti2B C5B 58.34(10)
C8B Ti2B C6B 58.51(10)
C8B Ti2B C7B 36.01(10)
C8B Ti2B C27B 136.25(10)
C8B Ti2B C28B 100.90(10)
C8B Ti2B C29B 81.61(10)
C8B Ti2B C31B 133.50(10)
C8B Ti2B S2B 133.35(8)
C8B Ti2B Ti1B 99.98(7)
C27B Ti2B C4B 141.70(10)
C27B Ti2B C5B 156.40(10)
C27B Ti2B C6B 161.27(10)
C27B Ti2B C29B 59.00(9)
C27B Ti2B C31B 34.50(9)
C27B Ti2B S2B 83.23(7)
C27B Ti2B Ti1B 96.87(7)
C28B Ti2B C4B 118.01(10)
C28B Ti2B C5B 151.84(9)
C28B Ti2B C6B 153.27(10)
C28B Ti2B C7B 120.31(10)
C28B Ti2B C27B 35.48(9)
C28B Ti2B C29B 34.21(9)
C28B Ti2B C31B 55.91(9)
C28B Ti2B S2B 112.17(7)
C28B Ti2B Ti1B 111.68(7)
C29B Ti2B C5B 118.41(9)
C29B Ti2B C6B 139.00(9)
C29B Ti2B C31B 56.43(9)
C29B Ti2B S2B 142.23(7)
C29B Ti2B Ti1B 87.73(7)
C31B Ti2B C5B 122.49(9)
C31B Ti2B C6B 150.46(10)
C31B Ti2B S2B 92.85(7)
C53B Ti2B C4B 103.98(10)
C53B Ti2B C5B 74.86(10)
C53B Ti2B C6B 79.28(10)
C53B Ti2B C7B 111.22(10)
C53B Ti2B C8B 132.77(11)
C53B Ti2B C27B 89.94(10)
C53B Ti2B C28B 125.25(10)
C53B Ti2B C29B 130.83(10)
C53B Ti2B C31B 76.15(10)
C53B Ti2B S2B 40.49(8)
C53B Ti2B Ti1B 56.87(8)
S2B Ti2B C5B 95.86(7)
Ti1B Ti2B C5B 59.75(7)
Ti1B Ti2B C6B 90.05(7)
Ti1B Ti2B C31B 62.77(7)
Ti1B Ti2B S2B 97.34(3)
C2C C1C C5C 103.6(2)
C2C C1C Si1C 120.0(2)
C2C C1C Ti1C 71.35(16)
C5C C1C Si1C 130.6(2)
C5C C1C Ti1C 76.36(16)
Si1C C1C Ti1C 136.72(15)
C1C C2C H2C 124.1
C1C C2C Ti1C 73.32(16)
C3C C2C C1C 111.9(3)
C3C C2C H2C 124.1
C3C C2C Ti1C 74.90(17)
Ti1C C2C H2C 119.3
C2C C3C H3C 126.3
C2C C3C C4C 107.5(2)
C2C C3C Ti1C 70.75(17)
C4C C3C H3C 126.3
C4C C3C Ti1C 78.14(17)
Ti1C C3C H3C 116.9
C3C C4C C5C 106.1(2)
C3C C4C C8C 144.0(3)
C3C C4C Ti1C 68.15(16)
C3C C4C Ti2C 121.7(2)
C5C C4C C8C 109.7(2)
C5C C4C Ti1C 70.92(16)
C5C C4C Ti2C 79.66(17)
C8C C4C Ti1C 127.00(19)
C8C C4C Ti2C 68.64(16)
Ti2C C4C Ti1C 59.24(7)
C1C C5C Ti1C 69.05(16)
C1C C5C Ti2C 126.02(19)
C4C C5C C1C 110.7(2)
C4C C5C Ti1C 75.61(16)
C4C C5C Ti2C 66.55(15)
C6C C5C C1C 142.4(3)
C6C C5C C4C 106.9(3)
C6C C5C Ti1C 123.57(19)
C6C C5C Ti2C 71.45(16)
Ti1C C5C Ti2C 57.88(6)
C5C C6C H6C 126.1
C5C C6C Ti2C 75.74(16)
C7C C6C C5C 107.7(3)
C7C C6C H6C 126.1
C7C C6C Ti2C 68.25(16)
Ti2C C6C H6C 121.5
C6C C7C H7C 123.8
C6C C7C C8C 112.4(3)
C6C C7C Ti2C 78.72(18)
C8C C7C H7C 123.8
C8C C7C Ti2C 69.35(16)
Ti2C C7C H7C 119.5
C4C C8C Si2C 132.7(2)
C4C C8C Ti2C 75.05(16)
C7C C8C C4C 103.1(2)
C7C C8C Si2C 118.7(2)
C7C C8C Ti2C 74.65(16)
Si2C C8C Ti2C 134.44(15)
C10C C9C H9C 107.3
C10C C9C C11C 109.8(3)
C10C C9C Si1C 112.4(2)
C11C C9C H9C 107.3
C11C C9C Si1C 112.3(2)
Si1C C9C H9C 107.3
C9C C10C H10G 109.5
C9C C10C H10H 109.5
C9C C10C H10I 109.5
H10G C10C H10H 109.5
H10G C10C H10I 109.5
H10H C10C H10I 109.5
C9C C11C H11G 109.5
C9C C11C H11H 109.5
C9C C11C H11I 109.5
H11G C11C H11H 109.5
H11G C11C H11I 109.5
H11H C11C H11I 109.5
C13C C12C H12C 106.8
C13C C12C Si1C 110.4(2)
C14C C12C H12C 106.8
C14C C12C C13C 107.9(3)
C14C C12C Si1C 117.6(2)
Si1C C12C H12C 106.8
C12C C13C H13G 109.5
C12C C13C H13H 109.5
C12C C13C H13I 109.5
H13G C13C H13H 109.5
H13G C13C H13I 109.5
H13H C13C H13I 109.5
C12C C14C H14G 109.5
C12C C14C H14H 109.5
C12C C14C H14I 109.5
H14G C14C H14H 109.5
H14G C14C H14I 109.5
H14H C14C H14I 109.5
C16C C15C H15C 106.2
C16C C15C C17C 109.8(3)
C16C C15C Si1C 113.8(2)
C17C C15C H15C 106.2
C17C C15C Si1C 114.0(2)
Si1C C15C H15C 106.2
C15C C16C H16G 109.5
C15C C16C H16H 109.5
C15C C16C H16I 109.5
H16G C16C H16H 109.5
H16G C16C H16I 109.5
H16H C16C H16I 109.5
C15C C17C H17G 109.5
C15C C17C H17H 109.5
C15C C17C H17I 109.5
H17G C17C H17H 109.5
H17G C17C H17I 109.5
H17H C17C H17I 109.5
C19C C18C H18C 105.9
C19C C18C C20C 107.5(3)
C19C C18C Si2C 113.9(2)
C20C C18C H18C 105.9
C20C C18C Si2C 116.9(3)
Si2C C18C H18C 105.9
C18C C19C H19G 109.5
C18C C19C H19H 109.5
C18C C19C H19I 109.5
H19G C19C H19H 109.5
H19G C19C H19I 109.5
H19H C19C H19I 109.5
C18C C20C H20G 109.5
C18C C20C H20H 109.5
C18C C20C H20I 109.5
H20G C20C H20H 109.5
H20G C20C H20I 109.5
H20H C20C H20I 109.5
C22C C21C H21C 106.4
C22C C21C C23C 109.5(3)
C22C C21C Si2C 113.4(3)
C23C C21C H21C 106.4
C23C C21C Si2C 114.3(3)
Si2C C21C H21C 106.4
C21C C22C H22G 109.5
C21C C22C H22H 109.5
C21C C22C H22I 109.5
H22G C22C H22H 109.5
H22G C22C H22I 109.5
H22H C22C H22I 109.5
C21C C23C H23G 109.5
C21C C23C H23H 109.5
C21C C23C H23I 109.5
H23G C23C H23H 109.5
H23G C23C H23I 109.5
H23H C23C H23I 109.5
C25C C24C H24C 105.2
C25C C24C Si2C 113.7(2)
C26C C24C H24C 105.2
C26C C24C C25C 110.6(3)
C26C C24C Si2C 115.9(3)
Si2C C24C H24C 105.2
C24C C25C H25G 109.5
C24C C25C H25H 109.5
C24C C25C H25I 109.5
H25G C25C H25H 109.5
H25G C25C H25I 109.5
H25H C25C H25I 109.5
C24C C26C H26G 109.5
C24C C26C H26H 109.5
C24C C26C H26I 109.5
H26G C26C H26H 109.5
H26G C26C H26I 109.5
H26H C26C H26I 109.5
C28C C27C C31C 103.5(2)
C28C C27C Si4C 120.4(2)
C28C C27C Ti1C 74.76(16)
C31C C27C Si4C 130.4(2)
C31C C27C Ti1C 75.27(15)
Si4C C27C Ti1C 135.05(15)
C27C C28C H28C 124.2
C27C C28C Ti1C 69.07(16)
C29C C28C C27C 111.7(3)
C29C C28C H28C 124.2
C29C C28C Ti1C 77.92(18)
Ti1C C28C H28C 120.3
C28C C29C H29C 126.0
C28C C29C C30C 108.1(3)
C28C C29C Ti1C 68.78(17)
C30C C29C H29C 126.0
C30C C29C Ti1C 76.26(17)
Ti1C C29C H29C 120.7
C29C C30C C31C 107.0(3)
C29C C30C C34C 142.8(3)
C29C C30C Ti1C 70.93(17)
C29C C30C Ti2C 122.9(2)
C31C C30C Ti1C 66.67(15)
C31C C30C Ti2C 75.84(16)
C34C C30C C31C 110.2(3)
C34C C30C Ti1C 125.92(19)
C34C C30C Ti2C 68.83(16)
Ti2C C30C Ti1C 57.89(6)
C27C C31C Ti1C 68.42(15)
C27C C31C Ti2C 126.70(18)
C30C C31C C27C 109.6(2)
C30C C31C Ti1C 79.47(16)
C30C C31C Ti2C 70.69(15)
C32C C31C C27C 143.6(3)
C32C C31C C30C 106.8(2)
C32C C31C Ti1C 121.47(19)
C32C C31C Ti2C 68.42(15)
Ti1C C31C Ti2C 59.11(6)
C31C C32C H32C 126.4
C31C C32C Ti2C 78.24(16)
C33C C32C C31C 107.1(3)
C33C C32C H32C 126.4
C33C C32C Ti2C 70.08(15)
Ti2C C32C H32C 117.3
C32C C33C H33C 124.2
C32C C33C C34C 111.6(3)
C32C C33C Ti2C 75.49(16)
C34C C33C H33C 124.2
C34C C33C Ti2C 73.23(16)
Ti2C C33C H33C 118.6
C30C C34C C33C 104.1(2)
C30C C34C Si3C 126.9(2)
C30C C34C Ti2C 76.79(16)
C33C C34C Si3C 122.8(2)
C33C C34C Ti2C 71.31(16)
Si3C C34C Ti2C 137.96(15)
C36C C35C H35C 107.0
C36C C35C Si3C 111.6(2)
C37C C35C H35C 107.0
C37C C35C C36C 109.8(3)
C37C C35C Si3C 114.1(2)
Si3C C35C H35C 107.0
C35C C36C H36G 109.5
C35C C36C H36H 109.5
C35C C36C H36I 109.5
H36G C36C H36H 109.5
H36G C36C H36I 109.5
H36H C36C H36I 109.5
C35C C37C H37G 109.5
C35C C37C H37H 109.5
C35C C37C H37I 109.5
H37G C37C H37H 109.5
H37G C37C H37I 109.5
H37H C37C H37I 109.5
C39C C38C H38C 106.1
C39C C38C C40C 109.8(3)
C39C C38C Si3C 115.0(2)
C40C C38C H38C 106.1
C40C C38C Si3C 112.9(3)
Si3C C38C H38C 106.1
C38C C39C H39G 109.5
C38C C39C H39H 109.5
C38C C39C H39I 109.5
H39G C39C H39H 109.5
H39G C39C H39I 109.5
H39H C39C H39I 109.5
C38C C40C H40G 109.5
C38C C40C H40H 109.5
C38C C40C H40I 109.5
H40G C40C H40H 109.5
H40G C40C H40I 109.5
H40H C40C H40I 109.5
C42C C41C H41C 107.0
C42C C41C C43C 109.0(3)
C42C C41C Si3C 115.9(2)
C43C C41C H41C 107.0
C43C C41C Si3C 110.5(3)
Si3C C41C H41C 107.0
C41C C42C H42G 109.5
C41C C42C H42H 109.5
C41C C42C H42I 109.5
H42G C42C H42H 109.5
H42G C42C H42I 109.5
H42H C42C H42I 109.5
C41C C43C H43G 109.5
C41C C43C H43H 109.5
C41C C43C H43I 109.5
H43G C43C H43H 109.5
H43G C43C H43I 109.5
H43H C43C H43I 109.5
C45C C44C H44C 105.3
C45C C44C Si4C 115.8(2)
C46C C44C H44C 105.3
C46C C44C C45C 110.1(3)
C46C C44C Si4C 114.0(2)
Si4C C44C H44C 105.3
C44C C45C H45G 109.5
C44C C45C H45H 109.5
C44C C45C H45I 109.5
H45G C45C H45H 109.5
H45G C45C H45I 109.5
H45H C45C H45I 109.5
C44C C46C H46G 109.5
C44C C46C H46H 109.5
C44C C46C H46I 109.5
H46G C46C H46H 109.5
H46G C46C H46I 109.5
H46H C46C H46I 109.5
C48C C47C H47C 106.7
C48C C47C C49C 108.0(3)
C48C C47C Si4C 115.3(2)
C49C C47C H47C 106.7
C49C C47C Si4C 112.9(2)
Si4C C47C H47C 106.7
C47C C48C H48G 109.5
C47C C48C H48H 109.5
C47C C48C H48I 109.5
H48G C48C H48H 109.5
H48G C48C H48I 109.5
H48H C48C H48I 109.5
C47C C49C H49G 109.5
C47C C49C H49H 109.5
C47C C49C H49I 109.5
H49G C49C H49H 109.5
H49G C49C H49I 109.5
H49H C49C H49I 109.5
C51C C50C H50C 105.5
C51C C50C Si4C 114.5(2)
C52C C50C H50C 105.5
C52C C50C C51C 109.7(3)
C52C C50C Si4C 115.1(2)
Si4C C50C H50C 105.5
C50C C51C H51G 109.5
C50C C51C H51H 109.5
C50C C51C H51I 109.5
H51G C51C H51H 109.5
H51G C51C H51I 109.5
H51H C51C H51I 109.5
C50C C52C H52G 109.5
C50C C52C H52H 109.5
C50C C52C H52I 109.5
H52G C52C H52H 109.5
H52G C52C H52I 109.5
H52H C52C H52I 109.5
S1C C53C Ti1C 77.99(13)
S1C C53C Ti2C 143.90(18)
S2C C53C S1C 137.59(19)
S2C C53C Ti1C 144.42(18)
S2C C53C Ti2C 78.48(13)
Ti2C C53C Ti1C 65.99(8)
C1C Si1C C9C 103.62(14)
C1C Si1C C12C 118.38(14)
C1C Si1C C15C 106.88(14)
C12C Si1C C9C 109.76(15)
C12C Si1C C15C 108.90(15)
C15C Si1C C9C 108.92(14)
C8C Si2C C18C 109.56(14)
C8C Si2C C21C 104.40(15)
C8C Si2C C24C 109.35(14)
C21C Si2C C18C 110.06(17)
C24C Si2C C18C 110.29(15)
C24C Si2C C21C 113.00(16)
C34C Si3C C35C 113.06(14)
C34C Si3C C38C 109.28(14)
C34C Si3C C41C 104.47(14)
C35C Si3C C38C 112.30(15)
C35C Si3C C41C 111.00(16)
C41C Si3C C38C 106.23(16)
C27C Si4C C44C 107.45(14)
C27C Si4C C47C 109.55(13)
C27C Si4C C50C 105.57(14)
C44C Si4C C47C 111.71(15)
C44C Si4C C50C 113.28(14)
C47C Si4C C50C 109.05(14)
C53C S1C Ti1C 61.46(11)
C53C S2C Ti2C 61.15(11)
C1C Ti1C C3C 58.94(10)
C1C Ti1C C4C 57.73(10)
C1C Ti1C C5C 34.59(10)
C1C Ti1C C29C 160.90(10)
C1C Ti1C C31C 141.99(10)
C1C Ti1C S1C 82.80(7)
C1C Ti1C Ti2C 96.83(8)
C2C Ti1C C1C 35.32(10)
C2C Ti1C C3C 34.35(10)
C2C Ti1C C4C 55.81(10)
C2C Ti1C C5C 55.88(10)
C2C Ti1C C28C 120.90(11)
C2C Ti1C C29C 154.04(11)
C2C Ti1C C31C 119.05(10)
C2C Ti1C S1C 111.35(7)
C2C Ti1C Ti2C 112.01(8)
C3C Ti1C C4C 33.71(9)
C3C Ti1C C5C 56.31(9)
C3C Ti1C C29C 139.60(10)
C3C Ti1C S1C 141.74(7)
C3C Ti1C Ti2C 88.19(7)
C5C Ti1C C4C 33.47(9)
C5C Ti1C C29C 149.79(10)
C5C Ti1C S1C 92.95(7)
C27C Ti1C C1C 136.76(10)
C27C Ti1C C2C 101.61(10)
C27C Ti1C C3C 81.84(10)
C27C Ti1C C4C 99.84(10)
C27C Ti1C C5C 133.20(10)
C27C Ti1C C28C 36.17(10)
C27C Ti1C C29C 58.85(10)
C27C Ti1C C31C 36.31(10)
C27C Ti1C S1C 133.51(8)
C27C Ti1C Ti2C 99.57(8)
C28C Ti1C C1C 148.92(11)
C28C Ti1C C3C 114.69(10)
C28C Ti1C C4C 135.88(9)
C28C Ti1C C5C 169.34(10)
C28C Ti1C C29C 33.30(10)
C28C Ti1C C31C 57.43(10)
C28C Ti1C S1C 97.56(7)
C28C Ti1C Ti2C 113.82(8)
C29C Ti1C C4C 138.55(10)
C29C Ti1C S1C 78.50(7)
C31C Ti1C C3C 86.75(10)
C31C Ti1C C4C 84.83(10)
C31C Ti1C C5C 113.92(10)
C31C Ti1C C29C 56.55(10)
C31C Ti1C S1C 129.60(7)
C31C Ti1C Ti2C 63.71(7)
C53C Ti1C C1C 89.70(10)
C53C Ti1C C2C 124.90(10)
C53C Ti1C C3C 131.06(11)
C53C Ti1C C4C 98.74(11)
C53C Ti1C C5C 76.31(10)
C53C Ti1C C27C 132.45(11)
C53C Ti1C C28C 110.81(11)
C53C Ti1C C29C 78.62(10)
C53C Ti1C C31C 103.45(11)
C53C Ti1C S1C 40.55(9)
C53C Ti1C Ti2C 56.93(9)
S1C Ti1C C4C 125.56(7)
Ti2C Ti1C C4C 57.23(7)
Ti2C Ti1C C5C 62.71(7)
Ti2C Ti1C C29C 89.45(7)
Ti2C Ti1C S1C 97.46(3)
C4C Ti2C C6C 56.36(9)
C4C Ti2C C30C 113.76(10)
C4C Ti2C C31C 84.71(9)
C4C Ti2C C32C 86.25(10)
C4C Ti2C S2C 129.53(7)
C4C Ti2C Ti1C 63.53(7)
C6C Ti2C C31C 138.39(10)
C7C Ti2C C4C 57.20(10)
C7C Ti2C C6C 33.03(10)
C7C Ti2C C30C 168.99(10)
C7C Ti2C C31C 135.52(10)
C7C Ti2C C32C 114.44(10)
C7C Ti2C C34C 149.30(11)
C7C Ti2C S2C 97.88(7)
C7C Ti2C Ti1C 113.54(8)
C8C Ti2C C4C 36.32(10)
C8C Ti2C C6C 58.59(10)
C8C Ti2C C7C 36.00(10)
C8C Ti2C C30C 133.03(10)
C8C Ti2C C31C 99.66(10)
C8C Ti2C C32C 81.55(10)
C8C Ti2C C33C 101.22(10)
C8C Ti2C C34C 136.48(10)
C8C Ti2C S2C 133.66(7)
C8C Ti2C Ti1C 99.39(8)
C30C Ti2C C6C 149.91(10)
C30C Ti2C C31C 33.47(9)
C30C Ti2C S2C 92.93(7)
C32C Ti2C C6C 138.96(10)
C32C Ti2C C30C 56.30(10)
C32C Ti2C C31C 33.34(9)
C32C Ti2C S2C 142.13(7)
C32C Ti2C Ti1C 87.64(7)
C33C Ti2C C4C 118.57(10)
C33C Ti2C C6C 153.72(11)
C33C Ti2C C7C 120.81(11)
C33C Ti2C C30C 55.95(10)
C33C Ti2C C31C 55.52(10)
C33C Ti2C C32C 34.43(10)
C33C Ti2C C34C 35.46(10)
C33C Ti2C S2C 111.88(8)
C33C Ti2C Ti1C 111.76(8)
C34C Ti2C C4C 141.51(10)
C34C Ti2C C6C 161.59(10)
C34C Ti2C C30C 34.38(10)
C34C Ti2C C31C 57.36(10)
C34C Ti2C C32C 58.93(10)
C34C Ti2C S2C 83.20(7)
C34C Ti2C Ti1C 96.61(8)
C53C Ti2C C4C 103.58(11)
C53C Ti2C C6C 79.13(10)
C53C Ti2C C7C 111.08(10)
C53C Ti2C C8C 132.68(11)
C53C Ti2C C30C 76.13(10)
C53C Ti2C C31C 98.67(10)
C53C Ti2C C32C 130.75(11)
C53C Ti2C C33C 124.98(11)
C53C Ti2C C34C 89.64(11)
C53C Ti2C S2C 40.37(9)
C53C Ti2C Ti1C 57.08(8)
S2C Ti2C C6C 78.79(7)
S2C Ti2C C31C 125.55(7)
Ti1C Ti2C C6C 89.52(7)
Ti1C Ti2C C30C 62.65(7)
Ti1C Ti2C C31C 57.18(7)
Ti1C Ti2C S2C 97.43(3)
C2A C1A C5A 103.7(2)
C2A C1A Si1A 119.4(2)
C2A C1A Ti1A 71.87(16)
C5A C1A Si1A 129.8(2)
C5A C1A Ti1A 75.98(15)
Si1A C1A Ti1A 139.07(15)
C1A C2A H2A 124.1
C1A C2A Ti1A 72.72(16)
C3A C2A C1A 111.8(3)
C3A C2A H2A 124.1
C3A C2A Ti1A 75.73(17)
Ti1A C2A H2A 119.0
C2A C3A H3A 126.2
C2A C3A C4A 107.6(2)
C2A C3A Ti1A 70.26(16)
C4A C3A H3A 126.2
C4A C3A Ti1A 77.81(17)
Ti1A C3A H3A 117.7
C3A C4A C5A 106.7(2)
C3A C4A C8A 143.8(3)
C3A C4A Ti1A 68.98(16)
C3A C4A Ti2A 121.38(19)
C5A C4A C8A 109.4(2)
C5A C4A Ti1A 70.01(15)
C5A C4A Ti2A 80.29(17)
C8A C4A Ti1A 126.6(2)
C8A C4A Ti2A 68.07(16)
Ti2A C4A Ti1A 59.11(7)
C1A C5A C4A 110.0(2)
C1A C5A Ti1A 69.25(15)
C1A C5A Ti2A 126.54(18)
C4A C5A Ti1A 76.40(15)
C4A C5A Ti2A 66.03(15)
C6A C5A C1A 142.9(3)
C6A C5A C4A 107.1(2)
C6A C5A Ti1A 122.27(19)
C6A C5A Ti2A 71.08(15)
Ti1A C5A Ti2A 57.83(6)
C5A C6A H6A 126.1
C5A C6A Ti2A 76.32(15)
C7A C6A C5A 107.7(2)
C7A C6A H6A 126.1
C7A C6A Ti2A 67.54(15)
Ti2A C6A H6A 121.6
C6A C7A H7A 124.0
C6A C7A C8A 111.9(3)
C6A C7A Ti2A 79.24(16)
C8A C7A H7A 124.0
C8A C7A Ti2A 69.19(15)
Ti2A C7A H7A 118.9
C4A C8A Si2A 129.5(2)
C4A C8A Ti2A 75.61(16)
C7A C8A C4A 103.7(2)
C7A C8A Si2A 119.9(2)
C7A C8A Ti2A 74.65(16)
Si2A C8A Ti2A 137.05(14)
C10A C9A H9A 105.8
C10A C9A C11A 111.4(3)
C10A C9A Si1A 112.9(3)
C11A C9A H9A 105.8
C11A C9A Si1A 114.3(3)
Si1A C9A H9A 105.8
C9A C10A H10J 109.5
C9A C10A H10K 109.5
C9A C10A H10L 109.5
H10J C10A H10K 109.5
H10J C10A H10L 109.5
H10K C10A H10L 109.5
C9A C11A H11J 109.5
C9A C11A H11K 109.5
C9A C11A H11L 109.5
H11J C11A H11K 109.5
H11J C11A H11L 109.5
H11K C11A H11L 109.5
C13A C12A H12A 106.7
C13A C12A C14A 108.7(3)
C13A C12A Si1A 112.0(2)
C14A C12A H12A 106.7
C14A C12A Si1A 115.7(2)
Si1A C12A H12A 106.7
C12A C13A H13J 109.5
C12A C13A H13K 109.5
C12A C13A H13L 109.5
H13J C13A H13K 109.5
H13J C13A H13L 109.5
H13K C13A H13L 109.5
C12A C14A H14J 109.5
C12A C14A H14K 109.5
C12A C14A H14L 109.5
H14J C14A H14K 109.5
H14J C14A H14L 109.5
H14K C14A H14L 109.5
C16A C15A H15A 107.4
C16A C15A C17A 108.8(3)
C16A C15A Si1A 114.2(2)
C17A C15A H15A 107.4
C17A C15A Si1A 111.3(2)
Si1A C15A H15A 107.4
C15A C16A H16J 109.5
C15A C16A H16K 109.5
C15A C16A H16L 109.5
H16J C16A H16K 109.5
H16J C16A H16L 109.5
H16K C16A H16L 109.5
C15A C17A H17J 109.5
C15A C17A H17K 109.5
C15A C17A H17L 109.5
H17J C17A H17K 109.5
H17J C17A H17L 109.5
H17K C17A H17L 109.5
C19A C18A H18A 106.3
C19A C18A C20A 108.4(3)
C19A C18A Si2A 115.1(2)
C20A C18A H18A 106.3
C20A C18A Si2A 113.7(2)
Si2A C18A H18A 106.3
C18A C19A H19J 109.5
C18A C19A H19K 109.5
C18A C19A H19L 109.5
H19J C19A H19K 109.5
H19J C19A H19L 109.5
H19K C19A H19L 109.5
C18A C20A H20J 109.5
C18A C20A H20K 109.5
C18A C20A H20L 109.5
H20J C20A H20K 109.5
H20J C20A H20L 109.5
H20K C20A H20L 109.5
C22A C21A H21A 105.3
C22A C21A C23A 110.3(3)
C22A C21A Si2A 113.6(2)
C23A C21A H21A 105.3
C23A C21A Si2A 116.0(2)
Si2A C21A H21A 105.3
C21A C22A H22J 109.5
C21A C22A H22K 109.5
C21A C22A H22L 109.5
H22J C22A H22K 109.5
H22J C22A H22L 109.5
H22K C22A H22L 109.5
C21A C23A H23J 109.5
C21A C23A H23K 109.5
C21A C23A H23L 109.5
H23J C23A H23K 109.5
H23J C23A H23L 109.5
H23K C23A H23L 109.5
C25A C24A H24A 106.9
C25A C24A C26A 108.5(3)
C25A C24A Si2A 114.9(3)
C26A C24A H24A 106.9
C26A C24A Si2A 112.3(2)
Si2A C24A H24A 106.9
C24A C25A H25J 109.5
C24A C25A H25K 109.5
C24A C25A H25L 109.5
H25J C25A H25K 109.5
H25J C25A H25L 109.5
H25K C25A H25L 109.5
C24A C26A H26J 109.5
C24A C26A H26K 109.5
C24A C26A H26L 109.5
H26J C26A H26K 109.5
H26J C26A H26L 109.5
H26K C26A H26L 109.5
C28A C27A C31A 103.6(2)
C28A C27A Si3A 122.0(2)
C28A C27A Ti1A 74.06(16)
C31A C27A Si3A 128.8(2)
C31A C27A Ti1A 75.16(15)
Si3A C27A Ti1A 135.52(15)
C27A C28A H28A 124.1
C27A C28A Ti1A 69.84(15)
C29A C28A C27A 111.8(3)
C29A C28A H28A 124.1
C29A C28A Ti1A 78.65(16)
Ti1A C28A H28A 118.9
C28A C29A H29A 125.9
C28A C29A C30A 108.2(3)
C28A C29A Ti1A 68.01(16)
C30A C29A H29A 125.9
C30A C29A Ti1A 76.30(16)
Ti1A C29A H29A 121.4
C29A C30A C31A 106.8(3)
C29A C30A C34A 142.9(3)
C29A C30A Ti1A 71.02(16)
C29A C30A Ti2A 123.13(18)
C31A C30A Ti1A 66.55(15)
C31A C30A Ti2A 75.86(15)
C34A C30A C31A 110.2(2)
C34A C30A Ti1A 126.86(18)
C34A C30A Ti2A 69.57(15)
Ti2A C30A Ti1A 58.03(6)
C27A C31A Ti1A 68.60(15)
C27A C31A Ti2A 127.11(18)
C30A C31A C27A 109.4(2)
C30A C31A Ti1A 79.49(15)
C30A C31A Ti2A 70.46(15)
C32A C31A C27A 144.0(3)
C32A C31A C30A 106.5(2)
C32A C31A Ti1A 121.62(18)
C32A C31A Ti2A 68.41(15)
Ti1A C31A Ti2A 59.26(6)
C31A C32A H32A 126.4
C31A C32A Ti2A 77.96(15)
C33A C32A C31A 107.1(3)
C33A C32A H32A 126.4
C33A C32A Ti2A 70.71(15)
Ti2A C32A H32A 117.0
C32A C33A H33A 123.9
C32A C33A C34A 112.1(2)
C32A C33A Ti2A 74.88(16)
C34A C33A H33A 123.9
C34A C33A Ti2A 73.39(15)
Ti2A C33A H33A 119.3
C30A C34A Si4A 124.4(2)
C30A C34A Ti2A 75.69(15)
C33A C34A C30A 103.7(2)
C33A C34A Si4A 123.8(2)
C33A C34A Ti2A 71.40(15)
Si4A C34A Ti2A 141.90(15)
C36A C35A H35A 106.6
C36A C35A C37A 108.6(3)
C36A C35A Si3A 112.2(2)
C37A C35A H35A 106.6
C37A C35A Si3A 115.6(2)
Si3A C35A H35A 106.6
C35A C36A H36J 109.5
C35A C36A H36K 109.5
C35A C36A H36L 109.5
H36J C36A H36K 109.5
H36J C36A H36L 109.5
H36K C36A H36L 109.5
C35A C37A H37J 109.5
C35A C37A H37K 109.5
C35A C37A H37L 109.5
H37J C37A H37K 109.5
H37J C37A H37L 109.5
H37K C37A H37L 109.5
C39A C38A H38A 105.6
C39A C38A Si3A 114.9(2)
C40A C38A H38A 105.6
C40A C38A C39A 109.5(3)
C40A C38A Si3A 114.7(2)
Si3A C38A H38A 105.6
C38A C39A H39J 109.5
C38A C39A H39K 109.5
C38A C39A H39L 109.5
H39J C39A H39K 109.5
H39J C39A H39L 109.5
H39K C39A H39L 109.5
C38A C40A H40J 109.5
C38A C40A H40K 109.5
C38A C40A H40L 109.5
H40J C40A H40K 109.5
H40J C40A H40L 109.5
H40K C40A H40L 109.5
C42A C41A H41A 104.8
C42A C41A C43A 110.9(3)
C42A C41A Si3A 115.4(2)
C43A C41A H41A 104.8
C43A C41A Si3A 114.7(2)
Si3A C41A H41A 104.8
C41A C42A H42J 109.5
C41A C42A H42K 109.5
C41A C42A H42L 109.5
H42J C42A H42K 109.5
H42J C42A H42L 109.5
H42K C42A H42L 109.5
C41A C43A H43J 109.5
C41A C43A H43K 109.5
C41A C43A H43L 109.5
H43J C43A H43K 109.5
H43J C43A H43L 109.5
H43K C43A H43L 109.5
C45A C44A H44A 106.2
C45A C44A C46A 109.4(3)
C45A C44A Si4A 116.6(2)
C46A C44A H44A 106.2
C46A C44A Si4A 111.4(2)
Si4A C44A H44A 106.2
C44A C45A H45J 109.5
C44A C45A H45K 109.5
C44A C45A H45L 109.5
H45J C45A H45K 109.5
H45J C45A H45L 109.5
H45K C45A H45L 109.5
C44A C46A H46J 109.5
C44A C46A H46K 109.5
C44A C46A H46L 109.5
H46J C46A H46K 109.5
H46J C46A H46L 109.5
H46K C46A H46L 109.5
C48A C47A H47A 106.4
C48A C47A Si4A 112.0(2)
C49A C47A H47A 106.4
C49A C47A C48A 110.0(3)
C49A C47A Si4A 115.2(2)
Si4A C47A H47A 106.4
C47A C48A H48J 109.5
C47A C48A H48K 109.5
C47A C48A H48L 109.5
H48J C48A H48K 109.5
H48J C48A H48L 109.5
H48K C48A H48L 109.5
C47A C49A H49J 109.5
C47A C49A H49K 109.5
C47A C49A H49L 109.5
H49J C49A H49K 109.5
H49J C49A H49L 109.5
H49K C49A H49L 109.5
C51A C50A H50A 107.1
C51A C50A Si4A 114.3(2)
C52A C50A H50A 107.1
C52A C50A C51A 109.8(3)
C52A C50A Si4A 111.0(2)
Si4A C50A H50A 107.1
C50A C51A H51J 109.5
C50A C51A H51K 109.5
C50A C51A H51L 109.5
H51J C51A H51K 109.5
H51J C51A H51L 109.5
H51K C51A H51L 109.5
C50A C52A H52J 109.5
C50A C52A H52K 109.5
C50A C52A H52L 109.5
H52J C52A H52K 109.5
H52J C52A H52L 109.5
H52K C52A H52L 109.5
S1A C53A Ti1A 77.98(12)
S1A C53A Ti2A 143.87(18)
S2A C53A S1A 138.12(19)
S2A C53A Ti1A 143.89(17)
S2A C53A Ti2A 77.98(12)
Ti2A C53A Ti1A 65.98(8)
C1A Si1A C9A 105.70(14)
C1A Si1A C12A 116.71(14)
C1A Si1A C15A 103.55(14)
C9A Si1A C12A 110.68(15)
C15A Si1A C9A 107.14(17)
C15A Si1A C12A 112.35(14)
C8A Si2A C18A 105.22(13)
C8A Si2A C21A 108.43(13)
C8A Si2A C24A 109.74(15)
C18A Si2A C24A 109.60(15)
C21A Si2A C18A 113.04(15)
C21A Si2A C24A 110.64(15)
C27A Si3A C35A 109.95(13)
C27A Si3A C38A 106.31(14)
C27A Si3A C41A 106.02(13)
C38A Si3A C35A 108.99(14)
C41A Si3A C35A 111.60(15)
C41A Si3A C38A 113.77(14)
C34A Si4A C44A 111.86(13)
C34A Si4A C47A 114.19(14)
C34A Si4A C50A 102.90(13)
C44A Si4A C50A 105.31(13)
C47A Si4A C44A 110.98(15)
C47A Si4A C50A 110.96(14)
C53A S1A Ti1A 61.57(11)
C53A S2A Ti2A 61.40(10)
C1A Ti1A C3A 58.69(9)
C1A Ti1A C4A 57.54(9)
C1A Ti1A C5A 34.78(9)
C1A Ti1A C29A 162.05(10)
C1A Ti1A C31A 141.26(10)
C1A Ti1A S1A 84.02(7)
C1A Ti1A Ti2A 97.93(7)
C2A Ti1A C1A 35.41(10)
C2A Ti1A C3A 34.01(10)
C2A Ti1A C4A 55.29(10)
C2A Ti1A C5A 56.10(10)
C2A Ti1A C29A 153.17(10)
C2A Ti1A C31A 117.01(10)
C2A Ti1A S1A 113.37(7)
C2A Ti1A Ti2A 111.84(7)
C3A Ti1A C4A 33.21(9)
C3A Ti1A C5A 56.27(9)
C3A Ti1A C29A 138.58(10)
C3A Ti1A S1A 142.66(7)
C3A Ti1A Ti2A 87.24(7)
C5A Ti1A C4A 33.59(9)
C5A Ti1A C29A 150.17(10)
C5A Ti1A S1A 92.70(7)
C27A Ti1A C1A 135.30(11)
C27A Ti1A C2A 99.98(10)
C27A Ti1A C3A 81.36(10)
C27A Ti1A C4A 99.96(10)
C27A Ti1A C5A 133.37(10)
C27A Ti1A C28A 36.10(10)
C27A Ti1A C29A 58.62(10)
C27A Ti1A C31A 36.24(10)
C27A Ti1A S1A 133.60(8)
C27A Ti1A Ti2A 99.36(7)
C28A Ti1A C1A 147.78(10)
C28A Ti1A C2A 119.86(10)
C28A Ti1A C3A 114.42(10)
C28A Ti1A C4A 135.93(9)
C28A Ti1A C5A 169.47(10)
C28A Ti1A C29A 33.34(10)
C28A Ti1A C31A 57.53(9)
C28A Ti1A S1A 97.76(7)
C28A Ti1A Ti2A 113.63(7)
C29A Ti1A C4A 138.22(9)
C29A Ti1A S1A 78.71(7)
C31A Ti1A C3A 85.44(10)
C31A Ti1A C4A 84.67(9)
C31A Ti1A C5A 114.22(9)
C31A Ti1A C29A 56.46(9)
C31A Ti1A S1A 129.61(7)
C31A Ti1A Ti2A 63.52(7)
C53A Ti1A C1A 91.51(10)
C53A Ti1A C2A 126.65(10)
C53A Ti1A C3A 130.75(10)
C53A Ti1A C4A 98.51(10)
C53A Ti1A C5A 76.65(10)
C53A Ti1A C27A 132.10(11)
C53A Ti1A C28A 110.72(11)
C53A Ti1A C29A 78.51(10)
C53A Ti1A C31A 103.24(10)
C53A Ti1A S1A 40.46(8)
C53A Ti1A Ti2A 56.71(8)
S1A Ti1A C4A 125.23(7)
Ti2A Ti1A C4A 57.21(7)
Ti2A Ti1A C5A 63.43(7)
Ti2A Ti1A C29A 89.08(7)
Ti2A Ti1A S1A 97.13(3)
C4A Ti2A C6A 56.36(9)
C4A Ti2A C30A 114.06(10)
C4A Ti2A C31A 84.76(9)
C4A Ti2A C32A 86.27(10)
C4A Ti2A S2A 129.91(7)
C4A Ti2A Ti1A 63.68(7)
C6A Ti2A C31A 137.78(9)
C7A Ti2A C4A 57.49(10)
C7A Ti2A C6A 33.22(9)
C7A Ti2A C30A 170.30(10)
C7A Ti2A C31A 136.63(10)
C7A Ti2A C32A 115.68(10)
C7A Ti2A C33A 121.92(10)
C7A Ti2A C34A 149.39(10)
C7A Ti2A S2A 96.47(7)
C7A Ti2A Ti1A 113.13(7)
C8A Ti2A C4A 36.32(10)
C8A Ti2A C6A 58.61(9)
C8A Ti2A C7A 36.16(10)
C8A Ti2A C30A 134.28(10)
C8A Ti2A C31A 100.70(10)
C8A Ti2A C32A 82.48(10)
C8A Ti2A C33A 102.02(10)
C8A Ti2A C34A 137.11(10)
C8A Ti2A S2A 132.49(7)
C8A Ti2A Ti1A 99.69(8)
C30A Ti2A C6A 148.50(9)
C30A Ti2A C31A 33.68(9)
C30A Ti2A S2A 92.89(7)
C32A Ti2A C6A 139.58(10)
C32A Ti2A C30A 56.64(9)
C32A Ti2A C31A 33.63(9)
C32A Ti2A S2A 142.01(7)
C32A Ti2A Ti1A 87.96(7)
C33A Ti2A C4A 118.58(10)
C33A Ti2A C6A 155.07(10)
C33A Ti2A C30A 56.07(9)
C33A Ti2A C31A 55.69(9)
C33A Ti2A C32A 34.41(10)
C33A Ti2A C34A 35.21(9)
C33A Ti2A S2A 111.50(7)
C33A Ti2A Ti1A 111.97(7)
C34A Ti2A C4A 141.81(10)
C34A Ti2A C6A 161.13(10)
C34A Ti2A C30A 34.74(9)
C34A Ti2A C31A 57.73(9)
C34A Ti2A C32A 58.99(10)
C34A Ti2A S2A 83.02(7)
C34A Ti2A Ti1A 97.17(7)
C53A Ti2A C4A 103.81(10)
C53A Ti2A C6A 77.64(10)
C53A Ti2A C7A 109.48(10)
C53A Ti2A C8A 131.98(10)
C53A Ti2A C30A 76.26(10)
C53A Ti2A C31A 98.96(10)
C53A Ti2A C32A 131.28(10)
C53A Ti2A C33A 125.13(10)
C53A Ti2A C34A 90.05(10)
C53A Ti2A S2A 40.61(8)
C53A Ti2A Ti1A 57.31(8)
S2A Ti2A C6A 78.32(7)
S2A Ti2A C31A 125.76(7)
Ti1A Ti2A C6A 88.24(7)
Ti1A Ti2A C30A 62.80(7)
Ti1A Ti2A C31A 57.22(6)
Ti1A Ti2A S2A 97.90(3)
C2E C1E C5E 103.6(2)
C2E C1E Si1E 123.7(2)
C2E C1E Ti1E 71.31(15)
C5E C1E Si1E 123.9(2)
C5E C1E Ti1E 75.88(16)
Si1E C1E Ti1E 142.87(15)
C1E C2E H2E 124.0
C1E C2E Ti1E 73.37(16)
C3E C2E C1E 112.0(3)
C3E C2E H2E 124.0
C3E C2E Ti1E 75.47(16)
Ti1E C2E H2E 118.7
C2E C3E H3E 126.2
C2E C3E C4E 107.7(3)
C2E C3E Ti1E 70.33(16)
C4E C3E H3E 126.2
C4E C3E Ti1E 78.70(16)
Ti1E C3E H3E 116.8
C3E C4E C5E 106.1(3)
C3E C4E C8E 144.6(3)
C3E C4E Ti1E 67.97(16)
C3E C4E Ti2E 120.98(19)
C5E C4E C8E 109.2(2)
C5E C4E Ti1E 69.72(16)
C5E C4E Ti2E 78.93(16)
C8E C4E Ti1E 127.22(18)
C8E C4E Ti2E 68.89(15)
Ti2E C4E Ti1E 58.99(6)
C1E C5E C4E 110.3(2)
C1E C5E Ti1E 69.38(15)
C1E C5E Ti2E 126.93(19)
C4E C5E Ti1E 76.71(16)
C4E C5E Ti2E 66.91(15)
C6E C5E C1E 142.4(3)
C6E C5E C4E 107.3(3)
C6E C5E Ti1E 123.35(19)
C6E C5E Ti2E 71.47(16)
Ti1E C5E Ti2E 58.23(6)
C5E C6E H6E 126.0
C5E C6E Ti2E 75.63(16)
C7E C6E C5E 107.9(3)
C7E C6E H6E 126.0
C7E C6E Ti2E 68.20(16)
Ti2E C6E H6E 121.8
C6E C7E H7E 124.1
C6E C7E C8E 111.8(3)
C6E C7E Ti2E 78.46(17)
C8E C7E H7E 124.1
C8E C7E Ti2E 69.80(15)
Ti2E C7E H7E 119.1
C4E C8E Si2E 129.3(2)
C4E C8E Ti2E 74.87(16)
C7E C8E C4E 103.7(2)
C7E C8E Si2E 121.4(2)
C7E C8E Ti2E 73.94(16)
Si2E C8E Ti2E 136.03(15)
C10E C9E H9E 107.2
C10E C9E Si1E 114.3(2)
C11E C9E H9E 107.2
C11E C9E C10E 109.8(3)
C11E C9E Si1E 110.9(2)
Si1E C9E H9E 107.2
C9E C10E H10M 109.5
C9E C10E H10N 109.5
C9E C10E H10O 109.5
H10M C10E H10N 109.5
H10M C10E H10O 109.5
H10N C10E H10O 109.5
C9E C11E H11M 109.5
C9E C11E H11N 109.5
C9E C11E H11O 109.5
H11M C11E H11N 109.5
H11M C11E H11O 109.5
H11N C11E H11O 109.5
C13E C12E H12E 106.8
C13E C12E Si1E 110.5(2)
C14E C12E H12E 106.8
C14E C12E C13E 108.9(3)
C14E C12E Si1E 116.5(2)
Si1E C12E H12E 106.8
C12E C13E H13M 109.5
C12E C13E H13N 109.5
C12E C13E H13O 109.5
H13M C13E H13N 109.5
H13M C13E H13O 109.5
H13N C13E H13O 109.5
C12E C14E H14M 109.5
C12E C14E H14N 109.5
C12E C14E H14O 109.5
H14M C14E H14N 109.5
H14M C14E H14O 109.5
H14N C14E H14O 109.5
C16E C15E H15E 106.1
C16E C15E Si1E 112.0(2)
C17E C15E H15E 106.1
C17E C15E C16E 110.7(3)
C17E C15E Si1E 115.0(2)
Si1E C15E H15E 106.1
C15E C16E H16M 109.5
C15E C16E H16N 109.5
C15E C16E H16O 109.5
H16M C16E H16N 109.5
H16M C16E H16O 109.5
H16N C16E H16O 109.5
C15E C17E H17M 109.5
C15E C17E H17N 109.5
C15E C17E H17O 109.5
H17M C17E H17N 109.5
H17M C17E H17O 109.5
H17N C17E H17O 109.5
C19E C18E H18E 105.1
C19E C18E C20E 110.5(3)
C19E C18E Si2E 115.4(2)
C20E C18E H18E 105.1
C20E C18E Si2E 114.5(2)
Si2E C18E H18E 105.1
C18E C19E H19M 109.5
C18E C19E H19N 109.5
C18E C19E H19O 109.5
H19M C19E H19N 109.5
H19M C19E H19O 109.5
H19N C19E H19O 109.5
C18E C20E H20M 109.5
C18E C20E H20N 109.5
C18E C20E H20O 109.5
H20M C20E H20N 109.5
H20M C20E H20O 109.5
H20N C20E H20O 109.5
C22E C21E H21E 107.0
C22E C21E C23E 107.9(3)
C22E C21E Si2E 112.4(2)
C23E C21E H21E 107.0
C23E C21E Si2E 115.1(2)
Si2E C21E H21E 107.0
C21E C22E H22M 109.5
C21E C22E H22N 109.5
C21E C22E H22O 109.5
H22M C22E H22N 109.5
H22M C22E H22O 109.5
H22N C22E H22O 109.5
C21E C23E H23M 109.5
C21E C23E H23N 109.5
C21E C23E H23O 109.5
H23M C23E H23N 109.5
H23M C23E H23O 109.5
H23N C23E H23O 109.5
C25E C24E H24E 105.7
C25E C24E Si2E 114.7(2)
C26E C24E H24E 105.7
C26E C24E C25E 109.5(3)
C26E C24E Si2E 114.6(2)
Si2E C24E H24E 105.7
C24E C25E H25M 109.5
C24E C25E H25N 109.5
C24E C25E H25O 109.5
H25M C25E H25N 109.5
H25M C25E H25O 109.5
H25N C25E H25O 109.5
C24E C26E H26M 109.5
C24E C26E H26N 109.5
C24E C26E H26O 109.5
H26M C26E H26N 109.5
H26M C26E H26O 109.5
H26N C26E H26O 109.5
C28E C27E C31E 103.5(2)
C28E C27E Si3E 120.6(2)
C28E C27E Ti2E 70.22(16)
C31E C27E Si3E 129.7(2)
C31E C27E Ti2E 76.35(16)
Si3E C27E Ti2E 138.37(15)
C27E C28E H28E 123.4
C27E C28E Ti2E 74.62(17)
C29E C28E C27E 113.2(3)
C29E C28E H28E 123.4
C29E C28E Ti2E 76.83(17)
Ti2E C28E H28E 116.6
C28E C29E H29E 126.9
C28E C29E C30E 106.2(2)
C28E C29E Ti2E 68.85(17)
C30E C29E H29E 126.9
C30E C29E Ti2E 78.60(16)
Ti2E C29E H29E 117.7
C29E C30E Ti1E 119.25(18)
C29E C30E Ti2E 67.13(15)
C31E C30E C29E 105.3(2)
C31E C30E C34E 113.1(3)
C31E C30E Ti1E 80.77(16)
C31E C30E Ti2E 69.64(15)
C34E C30E C29E 141.6(3)
C34E C30E Ti1E 68.66(16)
C34E C30E Ti2E 126.43(19)
Ti1E C30E Ti2E 58.83(6)
C27E C31E Ti1E 126.25(19)
C27E C31E Ti2E 69.04(16)
C30E C31E C27E 111.7(3)
C30E C31E C32E 105.1(2)
C30E C31E Ti1E 65.97(15)
C30E C31E Ti2E 77.61(16)
C32E C31E C27E 143.2(3)
C32E C31E Ti1E 70.94(16)
C32E C31E Ti2E 122.49(19)
Ti2E C31E Ti1E 57.83(6)
C31E C32E H32E 126.1
C31E C32E Ti1E 76.18(16)
C33E C32E C31E 107.8(3)
C33E C32E H32E 126.1
C33E C32E Ti1E 67.79(16)
Ti1E C32E H32E 121.6
C32E C33E H33E 124.0
C32E C33E C34E 112.0(3)
C32E C33E Ti1E 78.86(17)
C34E C33E H33E 124.0
C34E C33E Ti1E 69.06(16)
Ti1E C33E H33E 119.5
C30E C34E C33E 101.9(2)
C30E C34E Si4E 130.8(2)
C30E C34E Ti1E 75.63(16)
C33E C34E Si4E 120.2(2)
C33E C34E Ti1E 74.59(17)
Si4E C34E Ti1E 136.50(15)
C36E C35E H35E 106.9
C36E C35E Si3E 110.9(2)
C37E C35E H35E 106.9
C37E C35E C36E 108.3(3)
C37E C35E Si3E 116.5(2)
Si3E C35E H35E 106.9
C35E C36E H36M 109.5
C35E C36E H36N 109.5
C35E C36E H36O 109.5
H36M C36E H36N 109.5
H36M C36E H36O 109.5
H36N C36E H36O 109.5
C35E C37E H37M 109.5
C35E C37E H37N 109.5
C35E C37E H37O 109.5
H37M C37E H37N 109.5
H37M C37E H37O 109.5
H37N C37E H37O 109.5
C39E C38E H38E 105.6
C39E C38E Si3E 115.0(3)
C40E C38E H38E 105.6
C40E C38E C39E 110.8(3)
C40E C38E Si3E 113.4(3)
Si3E C38E H38E 105.6
C38E C39E H39M 109.5
C38E C39E H39N 109.5
C38E C39E H39O 109.5
H39M C39E H39N 109.5
H39M C39E H39O 109.5
H39N C39E H39O 109.5
C38E C40E H40M 109.5
C38E C40E H40N 109.5
C38E C40E H40O 109.5
H40M C40E H40N 109.5
H40M C40E H40O 109.5
H40N C40E H40O 109.5
C42E C41E H41E 107.4
C42E C41E Si3E 113.9(2)
C43E C41E H41E 107.4
C43E C41E C42E 108.8(3)
C43E C41E Si3E 111.6(2)
Si3E C41E H41E 107.4
C41E C42E H42M 109.5
C41E C42E H42N 109.5
C41E C42E H42O 109.5
H42M C42E H42N 109.5
H42M C42E H42O 109.5
H42N C42E H42O 109.5
C41E C43E H43M 109.5
C41E C43E H43N 109.5
C41E C43E H43O 109.5
H43M C43E H43N 109.5
H43M C43E H43O 109.5
H43N C43E H43O 109.5
C45E C44E H44E 107.0
C45E C44E Si4E 115.1(3)
C46E C44E H44E 107.0
C46E C44E C45E 107.7(3)
C46E C44E Si4E 112.6(2)
Si4E C44E H44E 107.0
C44E C45E H45M 109.5
C44E C45E H45N 109.5
C44E C45E H45O 109.5
H45M C45E H45N 109.5
H45M C45E H45O 109.5
H45N C45E H45O 109.5
C44E C46E H46M 109.5
C44E C46E H46N 109.5
C44E C46E H46O 109.5
H46M C46E H46N 109.5
H46M C46E H46O 109.5
H46N C46E H46O 109.5
C48E C47E H47E 105.0
C48E C47E C49E 110.5(3)
C48E C47E Si4E 114.2(2)
C49E C47E H47E 105.0
C49E C47E Si4E 115.8(3)
Si4E C47E H47E 105.0
C47E C48E H48M 109.5
C47E C48E H48N 109.5
C47E C48E H48O 109.5
H48M C48E H48N 109.5
H48M C48E H48O 109.5
H48N C48E H48O 109.5
C47E C49E H49M 109.5
C47E C49E H49N 109.5
C47E C49E H49O 109.5
H49M C49E H49N 109.5
H49M C49E H49O 109.5
H49N C49E H49O 109.5
C51E C50E H50E 106.4
C51E C50E C52E 108.8(3)
C51E C50E Si4E 114.4(2)
C52E C50E H50E 106.4
C52E C50E Si4E 113.8(2)
Si4E C50E H50E 106.4
C50E C51E H51M 109.5
C50E C51E H51N 109.5
C50E C51E H51O 109.5
H51M C51E H51N 109.5
H51M C51E H51O 109.5
H51N C51E H51O 109.5
C50E C52E H52M 109.5
C50E C52E H52N 109.5
C50E C52E H52O 109.5
H52M C52E H52N 109.5
H52M C52E H52O 109.5
H52N C52E H52O 109.5
S1E C53E S2E 138.26(19)
S1E C53E Ti1E 78.21(12)
S1E C53E Ti2E 143.99(17)
S2E C53E Ti1E 143.52(18)
S2E C53E Ti2E 77.73(12)
Ti1E C53E Ti2E 65.86(8)
C1E Si1E C9E 103.24(13)
C1E Si1E C12E 111.78(13)
C1E Si1E C15E 113.83(14)
C12E Si1E C9E 106.07(13)
C15E Si1E C9E 111.26(14)
C15E Si1E C12E 110.21(14)
C8E Si2E C18E 107.13(13)
C8E Si2E C21E 109.70(14)
C8E Si2E C24E 106.23(14)
C18E Si2E C21E 111.18(15)
C18E Si2E C24E 113.20(14)
C24E Si2E C21E 109.23(15)
C27E Si3E C35E 117.52(14)
C27E Si3E C38E 106.23(14)
C27E Si3E C41E 103.36(14)
C35E Si3E C38E 110.17(16)
C35E Si3E C41E 111.58(16)
C41E Si3E C38E 107.32(16)
C34E Si4E C44E 109.52(15)
C34E Si4E C47E 107.61(14)
C34E Si4E C50E 105.49(13)
C47E Si4E C44E 111.34(15)
C47E Si4E C50E 113.00(16)
C50E Si4E C44E 109.65(16)
C53E S1E Ti1E 61.40(10)
C53E S2E Ti2E 61.72(11)
C1E Ti1E C3E 58.77(10)
C1E Ti1E C4E 57.53(10)
C1E Ti1E C5E 34.74(9)
C1E Ti1E C32E 161.67(11)
C1E Ti1E S1E 83.91(8)
C1E Ti1E Ti2E 96.81(7)
C2E Ti1E C1E 35.32(10)
C2E Ti1E C3E 34.20(10)
C2E Ti1E C4E 55.44(10)
C2E Ti1E C5E 56.10(9)
C2E Ti1E C30E 118.45(10)
C2E Ti1E C32E 154.34(10)
C2E Ti1E C33E 121.04(10)
C2E Ti1E S1E 112.62(8)
C2E Ti1E Ti2E 111.42(8)
C3E Ti1E C4E 33.33(9)
C3E Ti1E C5E 56.37(9)
C3E Ti1E C32E 139.16(10)
C3E Ti1E S1E 142.68(7)
C3E Ti1E Ti2E 87.33(7)
C5E Ti1E C4E 33.57(9)
C5E Ti1E C32E 149.09(9)
C5E Ti1E S1E 93.39(7)
C30E Ti1E C1E 142.35(10)
C30E Ti1E C3E 86.64(10)
C30E Ti1E C4E 85.62(10)
C30E Ti1E C5E 114.90(10)
C30E Ti1E C32E 55.49(10)
C30E Ti1E S1E 128.93(7)
C30E Ti1E Ti2E 64.68(7)
C32E Ti1E C4E 137.90(10)
C33E Ti1E C1E 148.94(10)
C33E Ti1E C3E 115.03(10)
C33E Ti1E C4E 136.06(10)
C33E Ti1E C5E 169.63(10)
C33E Ti1E C30E 56.40(11)
C33E Ti1E C32E 33.35(10)
C33E Ti1E S1E 96.74(8)
C33E Ti1E Ti2E 113.76(8)
C34E Ti1E C1E 136.02(10)
C34E Ti1E C2E 100.83(10)
C34E Ti1E C3E 81.62(10)
C34E Ti1E C4E 99.91(10)
C34E Ti1E C5E 133.35(10)
C34E Ti1E C30E 35.72(10)
C34E Ti1E C32E 59.00(10)
C34E Ti1E C33E 36.35(10)
C34E Ti1E S1E 132.92(8)
C34E Ti1E Ti2E 99.83(8)
C53E Ti1E C1E 90.62(10)
C53E Ti1E C2E 125.80(10)
C53E Ti1E C3E 131.25(10)
C53E Ti1E C4E 99.12(10)
C53E Ti1E C5E 76.63(10)
C53E Ti1E C30E 103.75(10)
C53E Ti1E C32E 77.91(10)
C53E Ti1E C33E 109.98(10)
C53E Ti1E C34E 132.35(10)
C53E Ti1E S1E 40.39(8)
C53E Ti1E Ti2E 57.35(8)
S1E Ti1E C4E 126.07(7)
S1E Ti1E C32E 78.08(8)
Ti2E Ti1E C4E 56.87(6)
Ti2E Ti1E C5E 62.42(7)
Ti2E Ti1E C32E 89.04(7)
Ti2E Ti1E S1E 97.71(3)
C4E Ti2E C5E 34.16(9)
C4E Ti2E C6E 56.81(9)
C4E Ti2E C29E 85.41(10)
C4E Ti2E C31E 114.26(10)
C4E Ti2E S2E 130.35(7)
C4E Ti2E Ti1E 64.14(7)
C6E Ti2E C5E 32.90(9)
C6E Ti2E S2E 78.77(7)
C7E Ti2E C4E 57.72(10)
C7E Ti2E C5E 55.33(10)
C7E Ti2E C6E 33.34(10)
C7E Ti2E C27E 148.09(11)
C7E Ti2E C29E 114.84(10)
C7E Ti2E C31E 169.93(10)
C7E Ti2E S2E 97.47(8)
C7E Ti2E Ti1E 114.06(8)
C8E Ti2E C4E 36.24(10)
C8E Ti2E C5E 58.47(10)
C8E Ti2E C6E 58.83(10)
C8E Ti2E C7E 36.26(10)
C8E Ti2E C27E 135.67(11)
C8E Ti2E C28E 100.60(10)
C8E Ti2E C29E 81.59(10)
C8E Ti2E C31E 133.67(10)
C8E Ti2E S2E 133.54(8)
C8E Ti2E Ti1E 100.03(7)
C27E Ti2E C4E 141.23(10)
C27E Ti2E C5E 156.54(10)
C27E Ti2E C6E 161.64(10)
C27E Ti2E C29E 58.78(10)
C27E Ti2E C31E 34.61(10)
C27E Ti2E S2E 83.40(7)
C27E Ti2E Ti1E 97.33(8)
C28E Ti2E C4E 117.39(10)
C28E Ti2E C5E 151.33(9)
C28E Ti2E C6E 153.79(10)
C28E Ti2E C7E 120.50(10)
C28E Ti2E C27E 35.16(10)
C28E Ti2E C29E 34.32(9)
C28E Ti2E C31E 55.89(10)
C28E Ti2E S2E 112.26(7)
C28E Ti2E Ti1E 111.70(7)
C29E Ti2E C5E 117.82(9)
C29E Ti2E C6E 139.00(10)
C29E Ti2E C31E 56.35(10)
C29E Ti2E S2E 142.16(7)
C29E Ti2E Ti1E 87.39(7)
C31E Ti2E C5E 122.36(10)
C31E Ti2E C6E 149.91(10)
C31E Ti2E S2E 92.52(7)
C53E Ti2E C4E 104.19(10)
C53E Ti2E C5E 74.85(10)
C53E Ti2E C6E 78.80(10)
C53E Ti2E C7E 110.90(11)
C53E Ti2E C8E 132.84(11)
C53E Ti2E C27E 90.50(10)
C53E Ti2E C28E 125.45(10)
C53E Ti2E C29E 130.52(11)
C53E Ti2E C31E 76.11(10)
C53E Ti2E S2E 40.55(8)
C53E Ti2E Ti1E 56.79(8)
S2E Ti2E C5E 96.25(7)
Ti1E Ti2E C5E 59.35(7)
Ti1E Ti2E C6E 89.29(7)
Ti1E Ti2E C31E 63.04(7)
Ti1E Ti2E S2E 97.32(3)

loop_
_geom_bond_atom_site_label_1
_geom_bond_atom_site_label_2
_geom_bond_distance
C1D C2D 1.447(4)
C1D C5D 1.441(4)
C1D Si1D 1.888(3)
C1D Ti1D 2.392(3)
C2D H2D 0.9500
C2D C3D 1.406(4)
C2D Ti1D 2.367(3)
C3D H3D 0.9500
C3D C4D 1.454(4)
C3D Ti1D 2.427(3)
C4D C5D 1.448(4)
C4D C8D 1.466(4)
C4D Ti1D 2.555(3)
C4D Ti2D 2.394(3)
C5D C6D 1.440(4)
C5D Ti1D 2.482(3)
C5D Ti2D 2.571(3)
C6D H6D 0.9500
C6D C7D 1.389(4)
C6D Ti2D 2.510(3)
C7D H7D 0.9500
C7D C8D 1.459(4)
C7D Ti2D 2.375(3)
C8D Si2D 1.872(3)
C8D Ti2D 2.299(3)
C9D H9D 1.0000
C9D C10D 1.540(4)
C9D C11D 1.526(5)
C9D Si1D 1.909(3)
C10D H10A 0.9800
C10D H10B 0.9800
C10D H10C 0.9800
C11D H11A 0.9800
C11D H11B 0.9800
C11D H11C 0.9800
C12D H12D 1.0000
C12D C13D 1.551(5)
C12D C14D 1.549(5)
C12D Si1D 1.888(3)
C13D H13A 0.9800
C13D H13B 0.9800
C13D H13C 0.9800
C14D H14A 0.9800
C14D H14B 0.9800
C14D H14C 0.9800
C15D H15D 1.0000
C15D C16D 1.536(4)
C15D C17D 1.551(5)
C15D Si1D 1.900(3)
C16D H16A 0.9800
C16D H16B 0.9800
C16D H16C 0.9800
C17D H17A 0.9800
C17D H17B 0.9800
C17D H17C 0.9800
C18D H18D 1.0000
C18D C19D 1.536(5)
C18D C20D 1.526(5)
C18D Si2D 1.917(4)
C19D H19A 0.9800
C19D H19B 0.9800
C19D H19C 0.9800
C20D H20A 0.9800
C20D H20B 0.9800
C20D H20C 0.9800
C21D H21D 1.0000
C21D C22D 1.548(5)
C21D C23D 1.549(5)
C21D Si2D 1.905(3)
C22D H22A 0.9800
C22D H22B 0.9800
C22D H22C 0.9800
C23D H23A 0.9800
C23D H23B 0.9800
C23D H23C 0.9800
C24D H24D 1.0000
C24D C25D 1.546(5)
C24D C26D 1.545(5)
C24D Si2D 1.907(3)
C25D H25A 0.9800
C25D H25B 0.9800
C25D H25C 0.9800
C26D H26A 0.9800
C26D H26B 0.9800
C26D H26C 0.9800
C27D C28D 1.434(4)
C27D C31D 1.453(4)
C27D Si3D 1.891(3)
C27D Ti2D 2.372(3)
C28D H28D 0.9500
C28D C29D 1.412(4)
C28D Ti2D 2.367(3)
C29D H29D 0.9500
C29D C30D 1.439(4)
C29D Ti2D 2.455(3)
C30D C31D 1.459(4)
C30D C34D 1.470(4)
C30D Ti1D 2.385(3)
C30D Ti2D 2.580(3)
C31D C32D 1.442(4)
C31D Ti1D 2.582(3)
C31D Ti2D 2.477(3)
C32D H32D 0.9500
C32D C33D 1.404(4)
C32D Ti1D 2.514(3)
C33D H33D 0.9500
C33D C34D 1.449(4)
C33D Ti1D 2.371(3)
C34D Si4D 1.885(3)
C34D Ti1D 2.300(3)
C35D H35D 1.0000
C35D C36D 1.544(4)
C35D C37D 1.538(4)
C35D Si3D 1.908(3)
C36D H36A 0.9800
C36D H36B 0.9800
C36D H36C 0.9800
C37D H37A 0.9800
C37D H37B 0.9800
C37D H37C 0.9800
C38D H38D 1.0000
C38D C39D 1.554(4)
C38D C40D 1.537(4)
C38D Si3D 1.895(3)
C39D H39A 0.9800
C39D H39B 0.9800
C39D H39C 0.9800
C40D H40A 0.9800
C40D H40B 0.9800
C40D H40C 0.9800
C41D H41D 1.0000
C41D C42D 1.540(5)
C41D C43D 1.526(5)
C41D Si3D 1.910(3)
C42D H42A 0.9800
C42D H42B 0.9800
C42D H42C 0.9800
C43D H43A 0.9800
C43D H43B 0.9800
C43D H43C 0.9800
C44D H44D 1.0000
C44D C45D 1.526(5)
C44D C46D 1.547(6)
C44D Si4D 1.899(4)
C45D H45A 0.9800
C45D H45B 0.9800
C45D H45C 0.9800
C46D H46A 0.9800
C46D H46B 0.9800
C46D H46C 0.9800
C47D H47D 1.0000
C47D C48D 1.541(5)
C47D C49D 1.526(5)
C47D Si4D 1.932(4)
C48D H48A 0.9800
C48D H48B 0.9800
C48D H48C 0.9800
C49D H49A 0.9800
C49D H49B 0.9800
C49D H49C 0.9800
C50D H50D 1.0000
C50D C51D 1.548(5)
C50D C52D 1.531(5)
C50D Si4D 1.910(4)
C51D H51A 0.9800
C51D H51B 0.9800
C51D H51C 0.9800
C52D H52A 0.9800
C52D H52B 0.9800
C52D H52C 0.9800
C53D S1D 1.654(3)
C53D S2D 1.661(3)
C53D Ti1D 2.252(3)
C53D Ti2D 2.243(3)
S1D Ti1D 2.4960(9)
S2D Ti2D 2.5090(9)
Ti1D Ti2D 2.4478(8)
C1B C2B 1.446(4)
C1B C5B 1.447(4)
C1B Si1B 1.883(3)
C1B Ti1B 2.384(3)
C2B H2B 0.9500
C2B C3B 1.406(4)
C2B Ti1B 2.364(3)
C3B H3B 0.9500
C3B C4B 1.446(4)
C3B Ti1B 2.438(3)
C4B C5B 1.453(4)
C4B C8B 1.466(4)
C4B Ti1B 2.572(3)
C4B Ti2B 2.395(3)
C5B C6B 1.438(4)
C5B Ti1B 2.489(3)
C5B Ti2B 2.548(3)
C6B H6B 0.9500
C6B C7B 1.393(4)
C6B Ti2B 2.500(3)
C7B H7B 0.9500
C7B C8B 1.452(4)
C7B Ti2B 2.379(3)
C8B Si2B 1.880(3)
C8B Ti2B 2.315(3)
C9B H9B 1.0000
C9B C10B 1.482(6)
C9B C11B 1.551(6)
C9B Si1B 1.975(5)
C10B H10D 0.9800
C10B H10E 0.9800
C10B H10F 0.9800
C11B H11D 0.9800
C11B H11E 0.9800
C11B H11F 0.9800
C12B H12B 1.0000
C12B C13B 1.548(6)
C12B C14B 1.580(6)
C12B Si1B 1.873(4)
C13B H13D 0.9800
C13B H13E 0.9800
C13B H13F 0.9800
C14B H14D 0.9800
C14B H14E 0.9800
C14B H14F 0.9800
C15B H15B 1.0000
C15B C16B 1.444(7)
C15B C17B 1.636(8)
C15B Si1B 1.856(4)
C16B H16D 0.9800
C16B H16E 0.9800
C16B H16F 0.9800
C17B H17D 0.9800
C17B H17E 0.9800
C17B H17F 0.9800
C18B H18B 1.0000
C18B C19B 1.550(4)
C18B C20B 1.546(4)
C18B Si2B 1.909(3)
C19B H19D 0.9800
C19B H19E 0.9800
C19B H19F 0.9800
C20B H20D 0.9800
C20B H20E 0.9800
C20B H20F 0.9800
C21B H21B 1.0000
C21B C22B 1.544(4)
C21B C23B 1.546(5)
C21B Si2B 1.910(3)
C22B H22D 0.9800
C22B H22E 0.9800
C22B H22F 0.9800
C23B H23D 0.9800
C23B H23E 0.9800
C23B H23F 0.9800
C24B H24B 1.0000
C24B C25B 1.541(5)
C24B C26B 1.543(5)
C24B Si2B 1.904(3)
C25B H25D 0.9800
C25B H25E 0.9800
C25B H25F 0.9800
C26B H26D 0.9800
C26B H26E 0.9800
C26B H26F 0.9800
C27B C28B 1.446(4)
C27B C31B 1.447(4)
C27B Si3B 1.893(3)
C27B Ti2B 2.382(3)
C28B H28B 0.9500
C28B C29B 1.411(4)
C28B Ti2B 2.362(3)
C29B H29B 0.9500
C29B C30B 1.446(4)
C29B Ti2B 2.430(3)
C30B C31B 1.458(4)
C30B C34B 1.465(4)
C30B Ti1B 2.392(3)
C30B Ti2B 2.558(3)
C31B C32B 1.432(4)
C31B Ti1B 2.569(3)
C31B Ti2B 2.488(3)
C32B H32B 0.9500
C32B C33B 1.402(4)
C32B Ti1B 2.518(3)
C33B H33B 0.9500
C33B C34B 1.453(4)
C33B Ti1B 2.383(3)
C34B Si4B 1.887(3)
C34B Ti1B 2.303(3)
C35B H35B 1.0000
C35B C36B 1.539(4)
C35B C37B 1.529(4)
C35B Si3B 1.911(3)
C36B H36D 0.9800
C36B H36E 0.9800
C36B H36F 0.9800
C37B H37D 0.9800
C37B H37E 0.9800
C37B H37F 0.9800
C38B H38B 1.0000
C38B C39B 1.537(4)
C38B C40B 1.544(4)
C38B Si3B 1.906(3)
C39B H39D 0.9800
C39B H39E 0.9800
C39B H39F 0.9800
C40B H40D 0.9800
C40B H40E 0.9800
C40B H40F 0.9800
C41B H41B 1.0000
C41B C42B 1.552(4)
C41B C43B 1.534(4)
C41B Si3B 1.909(3)
C42B H42D 0.9800
C42B H42E 0.9800
C42B H42F 0.9800
C43B H43D 0.9800
C43B H43E 0.9800
C43B H43F 0.9800
C44B H44B 1.0000
C44B C45B 1.540(5)
C44B C46B 1.548(5)
C44B Si4B 1.907(3)
C45B H45D 0.9800
C45B H45E 0.9800
C45B H45F 0.9800
C46B H46D 0.9800
C46B H46E 0.9800
C46B H46F 0.9800
C47B H47B 1.0000
C47B C48B 1.534(5)
C47B C49B 1.536(4)
C47B Si4B 1.905(3)
C48B H48D 0.9800
C48B H48E 0.9800
C48B H48F 0.9800
C49B H49D 0.9800
C49B H49E 0.9800
C49B H49F 0.9800
C50B H50B 1.0000
C50B C51B 1.526(5)
C50B C52B 1.549(4)
C50B Si4B 1.919(3)
C51B H51D 0.9800
C51B H51E 0.9800
C51B H51F 0.9800
C52B H52D 0.9800
C52B H52E 0.9800
C52B H52F 0.9800
C53B S1B 1.656(3)
C53B S2B 1.665(3)
C53B Ti1B 2.243(3)
C53B Ti2B 2.252(3)
S1B Ti1B 2.5065(9)
S2B Ti2B 2.5091(9)
Ti1B Ti2B 2.4456(7)
C1C C2C 1.442(4)
C1C C5C 1.452(4)
C1C Si1C 1.895(3)
C1C Ti1C 2.389(3)
C2C H2C 0.9500
C2C C3C 1.412(4)
C2C Ti1C 2.363(3)
C3C H3C 0.9500
C3C C4C 1.445(4)
C3C Ti1C 2.417(3)
C4C C5C 1.451(4)
C4C C8C 1.467(4)
C4C Ti1C 2.548(3)
C4C Ti2C 2.394(3)
C5C C6C 1.435(4)
C5C Ti1C 2.486(3)
C5C Ti2C 2.567(3)
C6C H6C 0.9500
C6C C7C 1.396(4)
C6C Ti2C 2.511(3)
C7C H7C 0.9500
C7C C8C 1.449(4)
C7C Ti2C 2.378(3)
C8C Si2C 1.890(3)
C8C Ti2C 2.307(3)
C9C H9C 1.0000
C9C C10C 1.531(4)
C9C C11C 1.533(4)
C9C Si1C 1.908(3)
C10C H10G 0.9800
C10C H10H 0.9800
C10C H10I 0.9800
C11C H11G 0.9800
C11C H11H 0.9800
C11C H11I 0.9800
C12C H12C 1.0000
C12C C13C 1.558(4)
C12C C14C 1.533(5)
C12C Si1C 1.906(3)
C13C H13G 0.9800
C13C H13H 0.9800
C13C H13I 0.9800
C14C H14G 0.9800
C14C H14H 0.9800
C14C H14I 0.9800
C15C H15C 1.0000
C15C C16C 1.538(5)
C15C C17C 1.543(4)
C15C Si1C 1.906(3)
C16C H16G 0.9800
C16C H16H 0.9800
C16C H16I 0.9800
C17C H17G 0.9800
C17C H17H 0.9800
C17C H17I 0.9800
C18C H18C 1.0000
C18C C19C 1.533(5)
C18C C20C 1.536(5)
C18C Si2C 1.927(4)
C19C H19G 0.9800
C19C H19H 0.9800
C19C H19I 0.9800
C20C H20G 0.9800
C20C H20H 0.9800
C20C H20I 0.9800
C21C H21C 1.0000
C21C C22C 1.534(6)
C21C C23C 1.550(6)
C21C Si2C 1.905(3)
C22C H22G 0.9800
C22C H22H 0.9800
C22C H22I 0.9800
C23C H23G 0.9800
C23C H23H 0.9800
C23C H23I 0.9800
C24C H24C 1.0000
C24C C25C 1.541(5)
C24C C26C 1.536(5)
C24C Si2C 1.899(3)
C25C H25G 0.9800
C25C H25H 0.9800
C25C H25I 0.9800
C26C H26G 0.9800
C26C H26H 0.9800
C26C H26I 0.9800
C27C C28C 1.455(4)
C27C C31C 1.467(4)
C27C Si4C 1.879(3)
C27C Ti1C 2.303(3)
C28C H28C 0.9500
C28C C29C 1.401(4)
C28C Ti1C 2.379(3)
C29C H29C 0.9500
C29C C30C 1.431(4)
C29C Ti1C 2.496(3)
C30C C31C 1.454(4)
C30C C34C 1.443(4)
C30C Ti1C 2.565(3)
C30C Ti2C 2.487(3)
C31C C32C 1.435(4)
C31C Ti1C 2.395(3)
C31C Ti2C 2.555(3)
C32C H32C 0.9500
C32C C33C 1.417(4)
C32C Ti2C 2.427(3)
C33C H33C 0.9500
C33C C34C 1.444(4)
C33C Ti2C 2.357(3)
C34C Si3C 1.883(3)
C34C Ti2C 2.382(3)
C35C H35C 1.0000
C35C C36C 1.551(4)
C35C C37C 1.536(5)
C35C Si3C 1.891(3)
C36C H36G 0.9800
C36C H36H 0.9800
C36C H36I 0.9800
C37C H37G 0.9800
C37C H37H 0.9800
C37C H37I 0.9800
C38C H38C 1.0000
C38C C39C 1.537(5)
C38C C40C 1.544(5)
C38C Si3C 1.916(4)
C39C H39G 0.9800
C39C H39H 0.9800
C39C H39I 0.9800
C40C H40G 0.9800
C40C H40H 0.9800
C40C H40I 0.9800
C41C H41C 1.0000
C41C C42C 1.529(6)
C41C C43C 1.542(5)
C41C Si3C 1.905(3)
C42C H42G 0.9800
C42C H42H 0.9800
C42C H42I 0.9800
C43C H43G 0.9800
C43C H43H 0.9800
C43C H43I 0.9800
C44C H44C 1.0000
C44C C45C 1.542(5)
C44C C46C 1.542(5)
C44C Si4C 1.902(3)
C45C H45G 0.9800
C45C H45H 0.9800
C45C H45I 0.9800
C46C H46G 0.9800
C46C H46H 0.9800
C46C H46I 0.9800
C47C H47C 1.0000
C47C C48C 1.540(5)
C47C C49C 1.545(4)
C47C Si4C 1.906(3)
C48C H48G 0.9800
C48C H48H 0.9800
C48C H48I 0.9800
C49C H49G 0.9800
C49C H49H 0.9800
C49C H49I 0.9800
C50C H50C 1.0000
C50C C51C 1.546(5)
C50C C52C 1.534(5)
C50C Si4C 1.908(3)
C51C H51G 0.9800
C51C H51H 0.9800
C51C H51I 0.9800
C52C H52G 0.9800
C52C H52H 0.9800
C52C H52I 0.9800
C53C S1C 1.664(3)
C53C S2C 1.659(3)
C53C Ti1C 2.248(3)
C53C Ti2C 2.244(3)
S1C Ti1C 2.5027(9)
S2C Ti2C 2.5104(9)
Ti1C Ti2C 2.4460(8)
C1A C2A 1.446(4)
C1A C5A 1.453(4)
C1A Si1A 1.890(3)
C1A Ti1A 2.382(3)
C2A H2A 0.9500
C2A C3A 1.409(4)
C2A Ti1A 2.371(3)
C3A H3A 0.9500
C3A C4A 1.432(4)
C3A Ti1A 2.441(3)
C4A C5A 1.455(4)
C4A C8A 1.466(4)
C4A Ti1A 2.557(3)
C4A Ti2A 2.398(3)
C5A C6A 1.434(4)
C5A Ti1A 2.472(3)
C5A Ti2A 2.586(3)
C6A H6A 0.9500
C6A C7A 1.404(4)
C6A Ti2A 2.518(3)
C7A H7A 0.9500
C7A C8A 1.449(4)
C7A Ti2A 2.369(3)
C8A Si2A 1.885(3)
C8A Ti2A 2.296(3)
C9A H9A 1.0000
C9A C10A 1.520(6)
C9A C11A 1.549(5)
C9A Si1A 1.902(3)
C10A H10J 0.9800
C10A H10K 0.9800
C10A H10L 0.9800
C11A H11J 0.9800
C11A H11K 0.9800
C11A H11L 0.9800
C12A H12A 1.0000
C12A C13A 1.544(4)
C12A C14A 1.545(4)
C12A Si1A 1.902(3)
C13A H13J 0.9800
C13A H13K 0.9800
C13A H13L 0.9800
C14A H14J 0.9800
C14A H14K 0.9800
C14A H14L 0.9800
C15A H15A 1.0000
C15A C16A 1.537(5)
C15A C17A 1.543(5)
C15A Si1A 1.902(3)
C16A H16J 0.9800
C16A H16K 0.9800
C16A H16L 0.9800
C17A H17J 0.9800
C17A H17K 0.9800
C17A H17L 0.9800
C18A H18A 1.0000
C18A C19A 1.541(5)
C18A C20A 1.562(4)
C18A Si2A 1.911(3)
C19A H19J 0.9800
C19A H19K 0.9800
C19A H19L 0.9800
C20A H20J 0.9800
C20A H20K 0.9800
C20A H20L 0.9800
C21A H21A 1.0000
C21A C22A 1.534(5)
C21A C23A 1.545(4)
C21A Si2A 1.894(3)
C22A H22J 0.9800
C22A H22K 0.9800
C22A H22L 0.9800
C23A H23J 0.9800
C23A H23K 0.9800
C23A H23L 0.9800
C24A H24A 1.0000
C24A C25A 1.538(5)
C24A C26A 1.545(5)
C24A Si2A 1.912(3)
C25A H25J 0.9800
C25A H25K 0.9800
C25A H25L 0.9800
C26A H26J 0.9800
C26A H26K 0.9800
C26A H26L 0.9800
C27A C28A 1.448(4)
C27A C31A 1.464(4)
C27A Si3A 1.878(3)
C27A Ti1A 2.306(3)
C28A H28A 0.9500
C28A C29A 1.400(4)
C28A Ti1A 2.362(3)
C29A H29A 0.9500
C29A C30A 1.426(4)
C29A Ti1A 2.498(3)
C30A C31A 1.458(4)
C30A C34A 1.457(4)
C30A Ti1A 2.566(3)
C30A Ti2A 2.478(3)
C31A C32A 1.444(4)
C31A Ti1A 2.395(3)
C31A Ti2A 2.549(3)
C32A H32A 0.9500
C32A C33A 1.419(4)
C32A Ti2A 2.424(3)
C33A H33A 0.9500
C33A C34A 1.442(4)
C33A Ti2A 2.370(3)
C34A Si4A 1.877(3)
C34A Ti2A 2.396(3)
C35A H35A 1.0000
C35A C36A 1.541(5)
C35A C37A 1.546(4)
C35A Si3A 1.912(3)
C36A H36J 0.9800
C36A H36K 0.9800
C36A H36L 0.9800
C37A H37J 0.9800
C37A H37K 0.9800
C37A H37L 0.9800
C38A H38A 1.0000
C38A C39A 1.544(5)
C38A C40A 1.537(5)
C38A Si3A 1.909(3)
C39A H39J 0.9800
C39A H39K 0.9800
C39A H39L 0.9800
C40A H40J 0.9800
C40A H40K 0.9800
C40A H40L 0.9800
C41A H41A 1.0000
C41A C42A 1.533(5)
C41A C43A 1.543(5)
C41A Si3A 1.898(3)
C42A H42J 0.9800
C42A H42K 0.9800
C42A H42L 0.9800
C43A H43J 0.9800
C43A H43K 0.9800
C43A H43L 0.9800
C44A H44A 1.0000
C44A C45A 1.538(4)
C44A C46A 1.543(4)
C44A Si4A 1.905(3)
C45A H45J 0.9800
C45A H45K 0.9800
C45A H45L 0.9800
C46A H46J 0.9800
C46A H46K 0.9800
C46A H46L 0.9800
C47A H47A 1.0000
C47A C48A 1.548(5)
C47A C49A 1.524(5)
C47A Si4A 1.901(3)
C48A H48J 0.9800
C48A H48K 0.9800
C48A H48L 0.9800
C49A H49J 0.9800
C49A H49K 0.9800
C49A H49L 0.9800
C50A H50A 1.0000
C50A C51A 1.544(4)
C50A C52A 1.528(4)
C50A Si4A 1.910(3)
C51A H51J 0.9800
C51A H51K 0.9800
C51A H51L 0.9800
C52A H52J 0.9800
C52A H52K 0.9800
C52A H52L 0.9800
C53A S1A 1.664(3)
C53A S2A 1.661(3)
C53A Ti1A 2.255(3)
C53A Ti2A 2.240(3)
S1A Ti1A 2.5085(9)
S2A Ti2A 2.4952(9)
Ti1A Ti2A 2.4478(7)
C1E C2E 1.443(4)
C1E C5E 1.455(4)
C1E Si1E 1.873(3)
C1E Ti1E 2.391(3)
C2E H2E 0.9500
C2E C3E 1.411(4)
C2E Ti1E 2.363(3)
C3E H3E 0.9500
C3E C4E 1.440(4)
C3E Ti1E 2.430(3)
C4E C5E 1.460(4)
C4E C8E 1.465(4)
C4E Ti1E 2.570(3)
C4E Ti2E 2.392(3)
C5E C6E 1.431(4)
C5E Ti1E 2.477(3)
C5E Ti2E 2.552(3)
C6E H6E 0.9500
C6E C7E 1.401(4)
C6E Ti2E 2.498(3)
C7E H7E 0.9500
C7E C8E 1.457(4)
C7E Ti2E 2.367(3)
C8E Si2E 1.876(3)
C8E Ti2E 2.311(3)
C9E H9E 1.0000
C9E C10E 1.547(4)
C9E C11E 1.543(4)
C9E Si1E 1.909(3)
C10E H10M 0.9800
C10E H10N 0.9800
C10E H10O 0.9800
C11E H11M 0.9800
C11E H11N 0.9800
C11E H11O 0.9800
C12E H12E 1.0000
C12E C13E 1.547(4)
C12E C14E 1.537(4)
C12E Si1E 1.904(3)
C13E H13M 0.9800
C13E H13N 0.9800
C13E H13O 0.9800
C14E H14M 0.9800
C14E H14N 0.9800
C14E H14O 0.9800
C15E H15E 1.0000
C15E C16E 1.551(5)
C15E C17E 1.538(5)
C15E Si1E 1.897(3)
C16E H16M 0.9800
C16E H16N 0.9800
C16E H16O 0.9800
C17E H17M 0.9800
C17E H17N 0.9800
C17E H17O 0.9800
C18E H18E 1.0000
C18E C19E 1.532(5)
C18E C20E 1.543(5)
C18E Si2E 1.899(3)
C19E H19M 0.9800
C19E H19N 0.9800
C19E H19O 0.9800
C20E H20M 0.9800
C20E H20N 0.9800
C20E H20O 0.9800
C21E H21E 1.0000
C21E C22E 1.545(5)
C21E C23E 1.545(5)
C21E Si2E 1.912(3)
C22E H22M 0.9800
C22E H22N 0.9800
C22E H22O 0.9800
C23E H23M 0.9800
C23E H23N 0.9800
C23E H23O 0.9800
C24E H24E 1.0000
C24E C25E 1.549(5)
C24E C26E 1.543(5)
C24E Si2E 1.908(3)
C25E H25M 0.9800
C25E H25N 0.9800
C25E H25O 0.9800
C26E H26M 0.9800
C26E H26N 0.9800
C26E H26O 0.9800
C27E C28E 1.425(4)
C27E C31E 1.451(4)
C27E Si3E 1.891(3)
C27E Ti2E 2.385(3)
C28E H28E 0.9500
C28E C29E 1.407(4)
C28E Ti2E 2.328(3)
C29E H29E 0.9500
C29E C30E 1.485(4)
C29E Ti2E 2.431(3)
C30E C31E 1.432(4)
C30E C34E 1.437(4)
C30E Ti1E 2.385(3)
C30E Ti2E 2.586(3)
C31E C32E 1.441(4)
C31E Ti1E 2.578(3)
C31E Ti2E 2.482(3)
C32E H32E 0.9500
C32E C33E 1.406(4)
C32E Ti1E 2.509(3)
C33E H33E 0.9500
C33E C34E 1.455(4)
C33E Ti1E 2.367(3)
C34E Si4E 1.886(3)
C34E Ti1E 2.293(3)
C35E H35E 1.0000
C35E C36E 1.553(5)
C35E C37E 1.535(5)
C35E Si3E 1.898(3)
C36E H36M 0.9800
C36E H36N 0.9800
C36E H36O 0.9800
C37E H37M 0.9800
C37E H37N 0.9800
C37E H37O 0.9800
C38E H38E 1.0000
C38E C39E 1.540(5)
C38E C40E 1.531(5)
C38E Si3E 1.904(4)
C39E H39M 0.9800
C39E H39N 0.9800
C39E H39O 0.9800
C40E H40M 0.9800
C40E H40N 0.9800
C40E H40O 0.9800
C41E H41E 1.0000
C41E C42E 1.546(5)
C41E C43E 1.543(5)
C41E Si3E 1.902(3)
C42E H42M 0.9800
C42E H42N 0.9800
C42E H42O 0.9800
C43E H43M 0.9800
C43E H43N 0.9800
C43E H43O 0.9800
C44E H44E 1.0000
C44E C45E 1.549(5)
C44E C46E 1.547(5)
C44E Si4E 1.916(4)
C45E H45M 0.9800
C45E H45N 0.9800
C45E H45O 0.9800
C46E H46M 0.9800
C46E H46N 0.9800
C46E H46O 0.9800
C47E H47E 1.0000
C47E C48E 1.536(5)
C47E C49E 1.545(5)
C47E Si4E 1.901(3)
C48E H48M 0.9800
C48E H48N 0.9800
C48E H48O 0.9800
C49E H49M 0.9800
C49E H49N 0.9800
C49E H49O 0.9800
C50E H50E 1.0000
C50E C51E 1.549(5)
C50E C52E 1.552(5)
C50E Si4E 1.904(3)
C51E H51M 0.9800
C51E H51N 0.9800
C51E H51O 0.9800
C52E H52M 0.9800
C52E H52N 0.9800
C52E H52O 0.9800
C53E S1E 1.656(3)
C53E S2E 1.667(3)
C53E Ti1E 2.244(3)
C53E Ti2E 2.258(3)
S1E Ti1E 2.5019(9)
S2E Ti2E 2.5059(9)
Ti1E Ti2E 2.4477(7)

loop_
_geom_torsion_atom_site_label_1
_geom_torsion_atom_site_label_2
_geom_torsion_atom_site_label_3
_geom_torsion_atom_site_label_4
_geom_torsion
C1D C2D C3D C4D -5.3(3)
C1D C2D C3D Ti1D 64.8(2)
C1D C5D C6D C7D -172.6(4)
C1D C5D C6D Ti2D 126.4(4)
C2D C1D C5D C4D -0.6(3)
C2D C1D C5D C6D 176.2(4)
C2D C1D C5D Ti1D -66.29(19)
C2D C1D C5D Ti2D -75.7(3)
C2D C1D Si1D C9D -53.1(3)
C2D C1D Si1D C12D 68.0(3)
C2D C1D Si1D C15D -166.1(2)
C2D C3D C4D C5D 4.7(3)
C2D C3D C4D C8D -171.4(4)
C2D C3D C4D Ti1D 65.1(2)
C2D C3D C4D Ti2D 92.7(3)
C3D C4D C5D C1D -2.5(3)
C3D C4D C5D C6D 179.5(2)
C3D C4D C5D Ti1D 59.00(19)
C3D C4D C5D Ti2D 119.7(2)
C3D C4D C8D C7D 176.5(4)
C3D C4D C8D Si2D 24.1(6)
C3D C4D C8D Ti2D -113.7(4)
C4D C5D C6D C7D 4.2(3)
C4D C5D C6D Ti2D -56.8(2)
C4D C8D Si2D C18D -20.7(3)
C4D C8D Si2D C21D 101.3(3)
C4D C8D Si2D C24D -141.7(3)
C5D C1D C2D C3D 3.7(3)
C5D C1D C2D Ti1D 69.83(19)
C5D C1D Si1D C9D 92.7(3)
C5D C1D Si1D C12D -146.2(2)
C5D C1D Si1D C15D -20.3(3)
C5D C4D C8D C7D 0.5(3)
C5D C4D C8D Si2D -151.9(2)
C5D C4D C8D Ti2D 70.2(2)
C5D C6D C7D C8D -4.1(3)
C5D C6D C7D Ti2D -66.0(2)
C6D C7D C8D C4D 2.2(3)
C6D C7D C8D Si2D 157.7(2)
C6D C7D C8D Ti2D -68.1(2)
C7D C8D Si2D C18D -169.2(2)
C7D C8D Si2D C21D -47.1(3)
C7D C8D Si2D C24D 69.8(3)
C8D C4D C5D C1D 175.1(2)
C8D C4D C5D C6D -2.9(3)
C8D C4D C5D Ti1D -123.4(2)
C8D C4D C5D Ti2D -62.67(19)
C13D C12D Si1D C1D -27.5(3)
C13D C12D Si1D C9D 89.5(3)
C13D C12D Si1D C15D -154.1(2)
C14D C12D Si1D C1D -153.4(2)
C14D C12D Si1D C9D -36.4(3)
C14D C12D Si1D C15D 80.0(3)
C27D C28D C29D C30D -5.1(4)
C27D C28D C29D Ti2D 64.6(2)
C27D C31D C32D C33D -173.6(4)
C27D C31D C32D Ti1D 125.7(5)
C28D C27D C31D C30D -0.6(3)
C28D C27D C31D C32D 177.3(4)
C28D C27D C31D Ti1D -74.4(3)
C28D C27D C31D Ti2D -67.4(2)
C28D C27D Si3D C35D 38.2(3)
C28D C27D Si3D C38D 162.3(2)
C28D C27D Si3D C41D -75.9(3)
C28D C29D C30D C31D 4.4(3)
C28D C29D C30D C34D -172.0(4)
C28D C29D C30D Ti1D 92.9(3)
C28D C29D C30D Ti2D 63.9(2)
C29D C30D C31D C27D -2.3(3)
C29D C30D C31D C32D 178.9(2)
C29D C30D C31D Ti1D 119.3(2)
C29D C30D C31D Ti2D 59.0(2)
C29D C30D C34D C33D 177.3(4)
C29D C30D C34D Si4D 27.4(6)
C29D C30D C34D Ti1D -113.0(4)
C30D C31D C32D C33D 4.4(3)
C30D C31D C32D Ti1D -56.2(2)
C30D C34D Si4D C44D -19.9(3)
C30D C34D Si4D C47D -140.4(3)
C30D C34D Si4D C50D 103.0(3)
C31D C27D C28D C29D 3.5(3)
C31D C27D C28D Ti2D 70.5(2)
C31D C27D Si3D C35D -175.9(3)
C31D C27D Si3D C38D -51.8(3)
C31D C27D Si3D C41D 70.0(3)
C31D C30D C34D C33D 1.0(3)
C31D C30D C34D Si4D -148.9(2)
C31D C30D C34D Ti1D 70.7(2)
C31D C32D C33D C34D -4.0(4)
C31D C32D C33D Ti1D -66.1(2)
C32D C33D C34D C30D 1.9(3)
C32D C33D C34D Si4D 155.9(2)
C32D C33D C34D Ti1D -68.0(2)
C33D C34D Si4D C44D -165.9(2)
C33D C34D Si4D C47D 73.6(3)
C33D C34D Si4D C50D -43.0(3)
C34D C30D C31D C27D 175.4(3)
C34D C30D C31D C32D -3.3(3)
C34D C30D C31D Ti1D -63.0(2)
C34D C30D C31D Ti2D -123.2(2)
C39D C38D Si3D C27D 156.8(2)
C39D C38D Si3D C35D -81.2(3)
C39D C38D Si3D C41D 38.4(3)
C40D C38D Si3D C27D 32.2(3)
C40D C38D Si3D C35D 154.3(2)
C40D C38D Si3D C41D -86.1(3)
C45D C44D Si4D C34D -157.8(3)
C45D C44D Si4D C47D -37.8(3)
C45D C44D Si4D C50D 84.9(3)
C46D C44D Si4D C34D 75.1(3)
C46D C44D Si4D C47D -164.9(2)
C46D C44D Si4D C50D -42.2(3)
Si1D C1D C2D C3D 155.3(2)
Si1D C1D C2D Ti1D -138.6(2)
Si1D C1D C5D C4D -151.8(2)
Si1D C1D C5D C6D 25.0(6)
Si1D C1D C5D Ti1D 142.6(2)
Si1D C1D C5D Ti2D 133.1(2)
Si3D C27D C28D C29D 157.5(2)
Si3D C27D C28D Ti2D -135.6(2)
Si3D C27D C31D C30D -150.1(2)
Si3D C27D C31D C32D 27.9(6)
Si3D C27D C31D Ti1D 136.1(2)
Si3D C27D C31D Ti2D 143.1(3)
S1D C53D S2D Ti2D -178.0(3)
S2D C53D S1D Ti1D -178.0(3)
Ti1D C1D C2D C3D -66.1(2)
Ti1D C1D C5D C4D 65.7(2)
Ti1D C1D C5D C6D -117.5(4)
Ti1D C1D C5D Ti2D -9.44(19)
Ti1D C1D Si1D C9D -154.7(2)
Ti1D C1D Si1D C12D -33.6(3)
Ti1D C1D Si1D C15D 92.3(2)
Ti1D C2D C3D C4D -70.2(2)
Ti1D C3D C4D C5D -60.5(2)
Ti1D C3D C4D C8D 123.5(4)
Ti1D C3D C4D Ti2D 27.57(18)
Ti1D C4D C5D C1D -61.5(2)
Ti1D C4D C5D C6D 120.5(2)
Ti1D C4D C5D Ti2D 60.74(6)
Ti1D C4D C8D C7D -79.0(3)
Ti1D C4D C8D Si2D 128.5(2)
Ti1D C4D C8D Ti2D -9.3(2)
Ti1D C5D C6D C7D 88.6(3)
Ti1D C5D C6D Ti2D 27.56(18)
Ti1D C30D C31D C27D -121.6(2)
Ti1D C30D C31D C32D 59.6(2)
Ti1D C30D C31D Ti2D -60.24(6)
Ti1D C30D C34D C33D -69.7(2)
Ti1D C30D C34D Si4D 140.4(3)
Ti1D C31D C32D C33D 60.7(2)
Ti1D C32D C33D C34D 62.1(2)
Ti1D C33D C34D C30D 69.91(19)
Ti1D C33D C34D Si4D -136.0(2)
Ti1D C34D Si4D C44D 94.9(3)
Ti1D C34D Si4D C47D -25.6(3)
Ti1D C34D Si4D C50D -142.2(2)
Ti1D C53D S2D Ti2D 5.4(2)
Ti2D C4D C5D C1D -122.2(2)
Ti2D C4D C5D C6D 59.8(2)
Ti2D C4D C5D Ti1D -60.74(6)
Ti2D C4D C8D C7D -69.75(19)
Ti2D C4D C8D Si2D 137.8(3)
Ti2D C5D C6D C7D 61.0(2)
Ti2D C6D C7D C8D 61.9(2)
Ti2D C7D C8D C4D 70.28(19)
Ti2D C7D C8D Si2D -134.3(2)
Ti2D C8D Si2D C18D 91.1(2)
Ti2D C8D Si2D C21D -146.8(2)
Ti2D C8D Si2D C24D -29.9(3)
Ti2D C27D C28D C29D -67.0(2)
Ti2D C27D C31D C30D 66.7(2)
Ti2D C27D C31D C32D -115.3(5)
Ti2D C27D C31D Ti1D -7.04(19)
Ti2D C27D Si3D C35D -56.6(3)
Ti2D C27D Si3D C38D 67.5(3)
Ti2D C27D Si3D C41D -170.7(2)
Ti2D C28D C29D C30D -69.7(2)
Ti2D C29D C30D C31D -59.5(2)
Ti2D C29D C30D C34D 124.1(4)
Ti2D C29D C30D Ti1D 28.96(17)
Ti2D C30D C31D C27D -61.4(2)
Ti2D C30D C31D C32D 119.9(2)
Ti2D C30D C31D Ti1D 60.24(6)
Ti2D C30D C34D C33D -77.7(3)
Ti2D C30D C34D Si4D 132.4(2)
Ti2D C30D C34D Ti1D -7.96(19)
Ti2D C31D C32D C33D 89.2(3)
Ti2D C31D C32D Ti1D 28.58(17)
Ti2D C53D S1D Ti1D 5.4(2)
C1B C2B C3B C4B -5.5(3)
C1B C2B C3B Ti1B 64.9(2)
C1B C5B C6B C7B -172.6(3)
C1B C5B C6B Ti2B 126.0(4)
C2B C1B C5B C4B -1.0(3)
C2B C1B C5B C6B 174.9(4)
C2B C1B C5B Ti1B -66.77(17)
C2B C1B C5B Ti2B -76.9(3)
C2B C1B Si1B C9B -164.9(3)
C2B C1B Si1B C12B 71.0(3)
C2B C1B Si1B C15B -57.9(3)
C2B C3B C4B C5B 4.6(3)
C2B C3B C4B C8B -171.6(4)
C2B C3B C4B Ti1B 64.67(18)
C2B C3B C4B Ti2B 91.2(2)
C3B C4B C5B C1B -2.2(3)
C3B C4B C5B C6B -179.6(2)
C3B C4B C5B Ti1B 58.82(18)
C3B C4B C5B Ti2B 119.6(2)
C3B C4B C8B C7B 176.0(4)
C3B C4B C8B Si2B 23.1(6)
C3B C4B C8B Ti2B -114.7(4)
C4B C5B C6B C7B 3.3(3)
C4B C5B C6B Ti2B -58.05(18)
C4B C8B Si2B C18B -141.3(3)
C4B C8B Si2B C21B 101.7(3)
C4B C8B Si2B C24B -19.6(3)
C5B C1B C2B C3B 4.0(3)
C5B C1B C2B Ti1B 70.58(18)
C5B C1B Si1B C9B -16.5(3)
C5B C1B Si1B C12B -140.6(3)
C5B C1B Si1B C15B 90.5(3)
C5B C4B C8B C7B -0.2(3)
C5B C4B C8B Si2B -153.0(2)
C5B C4B C8B Ti2B 69.20(19)
C5B C6B C7B C8B -3.6(3)
C5B C6B C7B Ti2B -65.65(19)
C6B C7B C8B C4B 2.3(3)
C6B C7B C8B Si2B 158.6(2)
C6B C7B C8B Ti2B -67.4(2)
C7B C8B Si2B C18B 69.5(3)
C7B C8B Si2B C21B -47.5(3)
C7B C8B Si2B C24B -168.8(2)
C8B C4B C5B C1B 175.4(2)
C8B C4B C5B C6B -1.9(3)
C8B C4B C5B Ti1B -123.5(2)
C8B C4B C5B Ti2B -62.78(18)
C13B C12B Si1B C1B -158.3(3)
C13B C12B Si1B C9B 78.6(4)
C13B C12B Si1B C15B -35.8(4)
C14B C12B Si1B C1B -35.7(3)
C14B C12B Si1B C9B -158.7(3)
C14B C12B Si1B C15B 86.9(3)
C16B C15B Si1B C1B -46.6(5)
C16B C15B Si1B C9B 65.9(5)
C16B C15B Si1B C12B -174.3(5)
C17B C15B Si1B C1B 72.8(3)
C17B C15B Si1B C9B -174.7(3)
C17B C15B Si1B C12B -54.9(4)
C27B C28B C29B C30B -5.6(3)
C27B C28B C29B Ti2B 64.5(2)
C27B C31B C32B C33B -173.5(4)
C27B C31B C32B Ti1B 125.6(4)
C28B C27B C31B C30B -1.8(3)
C28B C27B C31B C32B 175.4(4)
C28B C27B C31B Ti1B -76.7(3)
C28B C27B C31B Ti2B -66.83(18)
C28B C27B Si3B C35B -80.1(2)
C28B C27B Si3B C38B 34.3(3)
C28B C27B Si3B C41B 157.7(2)
C28B C29B C30B C31B 4.1(3)
C28B C29B C30B C34B -171.8(4)
C28B C29B C30B Ti1B 91.9(2)
C28B C29B C30B Ti2B 64.77(19)
C29B C30B C31B C27B -1.4(3)
C29B C30B C31B C32B -179.6(2)
C29B C30B C31B Ti1B 119.9(2)
C29B C30B C31B Ti2B 59.18(18)
C29B C30B C34B C33B 175.6(4)
C29B C30B C34B Si4B 23.5(6)
C29B C30B C34B Ti1B -114.2(4)
C30B C31B C32B C33B 3.8(3)
C30B C31B C32B Ti1B -57.11(18)
C30B C34B Si4B C44B 100.3(3)
C30B C34B Si4B C47B -20.5(3)
C30B C34B Si4B C50B -140.9(3)
C31B C27B C28B C29B 4.6(3)
C31B C27B C28B Ti2B 70.67(18)
C31B C27B Si3B C35B 68.2(3)
C31B C27B Si3B C38B -177.4(3)
C31B C27B Si3B C41B -54.0(3)
C31B C30B C34B C33B -0.3(3)
C31B C30B C34B Si4B -152.3(2)
C31B C30B C34B Ti1B 69.93(19)
C31B C32B C33B C34B -4.2(3)
C31B C32B C33B Ti1B -65.8(2)
C32B C33B C34B C30B 2.7(3)
C32B C33B C34B Si4B 159.2(2)
C32B C33B C34B Ti1B -67.6(2)
C33B C34B Si4B C44B -48.3(3)
C33B C34B Si4B C47B -169.1(2)
C33B C34B Si4B C50B 70.5(2)
C34B C30B C31B C27B 176.1(2)
C34B C30B C31B C32B -2.2(3)
C34B C30B C31B Ti1B -62.69(18)
C34B C30B C31B Ti2B -123.4(2)
Si1B C1B C2B C3B 158.5(2)
Si1B C1B C2B Ti1B -134.9(2)
Si1B C1B C5B C4B -154.0(2)
Si1B C1B C5B C6B 21.8(5)
Si1B C1B C5B Ti1B 140.2(2)
Si1B C1B C5B Ti2B 130.03(19)
Si3B C27B C28B C29B 160.4(2)
Si3B C27B C28B Ti2B -133.54(19)
Si3B C27B C31B C30B -153.8(2)
Si3B C27B C31B C32B 23.4(6)
Si3B C27B C31B Ti1B 131.3(2)
Si3B C27B C31B Ti2B 141.2(3)
S1B C53B S2B Ti2B -178.3(3)
S2B C53B S1B Ti1B -179.0(3)
Ti1B C1B C2B C3B -66.6(2)
Ti1B C1B C5B C4B 65.82(19)
Ti1B C1B C5B C6B -118.3(4)
Ti1B C1B C5B Ti2B -10.13(18)
Ti1B C1B Si1B C9B 96.8(3)
Ti1B C1B Si1B C12B -27.3(3)
Ti1B C1B Si1B C15B -156.2(3)
Ti1B C2B C3B C4B -70.31(19)
Ti1B C3B C4B C5B -60.11(18)
Ti1B C3B C4B C8B 123.7(4)
Ti1B C3B C4B Ti2B 26.58(17)
Ti1B C4B C5B C1B -61.03(19)
Ti1B C4B C5B C6B 121.6(2)
Ti1B C4B C5B Ti2B 60.74(5)
Ti1B C4B C8B C7B -79.4(3)
Ti1B C4B C8B Si2B 127.7(2)
Ti1B C4B C8B Ti2B -10.04(18)
Ti1B C5B C6B C7B 88.2(3)
Ti1B C5B C6B Ti2B 26.88(17)
Ti1B C30B C31B C27B -121.3(2)
Ti1B C30B C31B C32B 60.50(19)
Ti1B C30B C31B Ti2B -60.69(6)
Ti1B C30B C34B C33B -70.18(18)
Ti1B C30B C34B Si4B 137.8(2)
Ti1B C31B C32B C33B 60.93(19)
Ti1B C32B C33B C34B 61.6(2)
Ti1B C33B C34B C30B 70.31(18)
Ti1B C33B C34B Si4B -133.2(2)
Ti1B C34B Si4B C44B -145.8(2)
Ti1B C34B Si4B C47B 93.4(2)
Ti1B C34B Si4B C50B -27.0(2)
Ti1B C53B S2B Ti2B 3.3(2)
Ti2B C4B C5B C1B -121.8(2)
Ti2B C4B C5B C6B 60.86(19)
Ti2B C4B C5B Ti1B -60.74(5)
Ti2B C4B C8B C7B -69.35(18)
Ti2B C4B C8B Si2B 137.8(3)
Ti2B C5B C6B C7B 61.36(19)
Ti2B C6B C7B C8B 62.1(2)
Ti2B C7B C8B C4B 69.68(17)
Ti2B C7B C8B Si2B -134.0(2)
Ti2B C8B Si2B C18B -29.2(2)
Ti2B C8B Si2B C21B -146.2(2)
Ti2B C8B Si2B C24B 92.5(2)
Ti2B C27B C28B C29B -66.1(2)
Ti2B C27B C31B C30B 64.98(19)
Ti2B C27B C31B C32B -117.8(4)
Ti2B C27B C31B Ti1B -9.92(18)
Ti2B C27B Si3B C35B -174.06(19)
Ti2B C27B Si3B C38B -59.7(2)
Ti2B C27B Si3B C41B 63.8(2)
Ti2B C28B C29B C30B -70.13(19)
Ti2B C29B C30B C31B -60.63(18)
Ti2B C29B C30B C34B 123.5(4)
Ti2B C29B C30B Ti1B 27.17(16)
Ti2B C30B C31B C27B -60.56(19)
Ti2B C30B C31B C32B 121.2(2)
Ti2B C30B C31B Ti1B 60.69(6)
Ti2B C30B C34B C33B -80.2(3)
Ti2B C30B C34B Si4B 127.8(2)
Ti2B C30B C34B Ti1B -10.00(17)
Ti2B C31B C32B C33B 87.9(3)
Ti2B C31B C32B Ti1B 26.94(16)
Ti2B C53B S1B Ti1B 3.8(2)
C1C C2C C3C C4C 5.6(3)
C1C C2C C3C Ti1C -64.6(2)
C1C C5C C6C C7C 173.3(4)
C1C C5C C6C Ti2C -125.5(4)
C2C C1C C5C C4C 2.0(3)
C2C C1C C5C C6C -175.2(4)
C2C C1C C5C Ti1C 66.60(18)
C2C C1C C5C Ti2C 77.4(3)
C2C C1C Si1C C9C 79.6(3)
C2C C1C Si1C C12C -158.6(2)
C2C C1C Si1C C15C -35.3(3)
C2C C3C C4C C5C -4.0(3)
C2C C3C C4C C8C 171.3(4)
C2C C3C C4C Ti1C -65.2(2)
C2C C3C C4C Ti2C -91.7(3)
C3C C4C C5C C1C 1.2(3)
C3C C4C C5C C6C 179.4(2)
C3C C4C C5C Ti1C -59.35(19)
C3C C4C C5C Ti2C -120.2(2)
C3C C4C C8C C7C -175.2(4)
C3C C4C C8C Si2C -22.8(6)
C3C C4C C8C Ti2C 114.9(4)
C4C C5C C6C C7C -3.9(3)
C4C C5C C6C Ti2C 57.28(19)
C4C C8C Si2C C18C 141.0(3)
C4C C8C Si2C C21C -101.2(3)
C4C C8C Si2C C24C 20.0(3)
C5C C1C C2C C3C -4.7(3)
C5C C1C C2C Ti1C -70.26(19)
C5C C1C Si1C C9C -68.9(3)
C5C C1C Si1C C12C 52.9(3)
C5C C1C Si1C C15C 176.1(3)
C5C C4C C8C C7C 0.1(3)
C5C C4C C8C Si2C 152.5(2)
C5C C4C C8C Ti2C -69.8(2)
C5C C6C C7C C8C 4.2(3)
C5C C6C C7C Ti2C 66.1(2)
C6C C7C C8C C4C -2.6(3)
C6C C7C C8C Si2C -159.8(2)
C6C C7C C8C Ti2C 67.6(2)
C7C C8C Si2C C18C -70.0(3)
C7C C8C Si2C C21C 47.8(3)
C7C C8C Si2C C24C 169.0(2)
C8C C4C C5C C1C -175.9(2)
C8C C4C C5C C6C 2.3(3)
C8C C4C C5C Ti1C 123.5(2)
C8C C4C C5C Ti2C 62.69(19)
C25C C24C Si2C C8C -73.8(3)
C25C C24C Si2C C18C 165.6(2)
C25C C24C Si2C C21C 42.0(3)
C26C C24C Si2C C8C 156.3(3)
C26C C24C Si2C C18C 35.8(3)
C26C C24C Si2C C21C -87.9(3)
C27C C28C C29C C30C 5.3(3)
C27C C28C C29C Ti1C -61.4(2)
C27C C31C C32C C33C 172.3(4)
C27C C31C C32C Ti2C -123.1(4)
C28C C27C C31C C30C 0.4(3)
C28C C27C C31C C32C -175.9(4)
C28C C27C C31C Ti1C 69.98(18)
C28C C27C C31C Ti2C 80.4(3)
C28C C27C Si4C C44C 168.8(2)
C28C C27C Si4C C47C -69.7(3)
C28C C27C Si4C C50C 47.6(3)
C28C C29C C30C C31C -4.8(3)
C28C C29C C30C C34C 173.3(4)
C28C C29C C30C Ti1C -61.8(2)
C28C C29C C30C Ti2C -88.6(3)
C29C C30C C31C C27C 2.7(3)
C29C C30C C31C C32C -179.7(2)
C29C C30C C31C Ti1C -59.8(2)
C29C C30C C31C Ti2C -120.5(2)
C29C C30C C34C C33C -176.6(4)
C29C C30C C34C Si3C -24.2(6)
C29C C30C C34C Ti2C 116.9(4)
C30C C31C C32C C33C -4.0(3)
C30C C31C C32C Ti2C 60.59(18)
C30C C34C Si3C C35C 141.8(2)
C30C C34C Si3C C38C 15.9(3)
C30C C34C Si3C C41C -97.4(3)
C31C C27C C28C C29C -3.5(3)
C31C C27C C28C Ti1C -70.36(17)
C31C C27C Si4C C44C 20.1(3)
C31C C27C Si4C C47C 141.7(3)
C31C C27C Si4C C50C -101.0(3)
C31C C30C C34C C33C 1.5(3)
C31C C30C C34C Si3C 153.9(2)
C31C C30C C34C Ti2C -65.1(2)
C31C C32C C33C C34C 5.2(3)
C31C C32C C33C Ti2C 70.21(19)
C32C C33C C34C C30C -4.1(3)
C32C C33C C34C Si3C -158.0(2)
C32C C33C C34C Ti2C 66.4(2)
C33C C34C Si3C C35C -70.5(3)
C33C C34C Si3C C38C 163.6(2)
C33C C34C Si3C C41C 50.3(3)
C34C C30C C31C C27C -176.1(2)
C34C C30C C31C C32C 1.6(3)
C34C C30C C31C Ti1C 121.5(2)
C34C C30C C31C Ti2C 60.70(19)
C36C C35C Si3C C34C 159.9(2)
C36C C35C Si3C C38C -75.9(3)
C36C C35C Si3C C41C 42.9(3)
C37C C35C Si3C C34C 34.8(3)
C37C C35C Si3C C38C 159.0(2)
C37C C35C Si3C C41C -82.2(3)
Si1C C1C C2C C3C -160.6(2)
Si1C C1C C2C Ti1C 133.8(2)
Si1C C1C C5C C4C 154.3(2)
Si1C C1C C5C C6C -22.9(6)
Si1C C1C C5C Ti1C -141.1(3)
Si1C C1C C5C Ti2C -130.3(2)
Si4C C27C C28C C29C -159.5(2)
Si4C C27C C28C Ti1C 133.7(2)
Si4C C27C C31C C30C 153.0(2)
Si4C C27C C31C C32C -23.3(6)
Si4C C27C C31C Ti1C -137.5(3)
Si4C C27C C31C Ti2C -127.0(2)
S1C C53C S2C Ti2C 178.3(3)
S2C C53C S1C Ti1C 179.2(3)
Ti1C C1C C2C C3C 65.6(2)
Ti1C C1C C5C C4C -64.6(2)
Ti1C C1C C5C C6C 118.2(4)
Ti1C C1C C5C Ti2C 10.81(18)
Ti1C C1C Si1C C9C 173.9(2)
Ti1C C1C Si1C C12C -64.3(3)
Ti1C C1C Si1C C15C 59.0(2)
Ti1C C2C C3C C4C 70.2(2)
Ti1C C3C C4C C5C 61.16(19)
Ti1C C3C C4C C8C -123.5(4)
Ti1C C3C C4C Ti2C -26.47(17)
Ti1C C4C C5C C1C 60.6(2)
Ti1C C4C C5C C6C -121.2(2)
Ti1C C4C C5C Ti2C -60.85(6)
Ti1C C4C C8C C7C 80.6(3)
Ti1C C4C C8C Si2C -127.0(2)
Ti1C C4C C8C Ti2C 10.72(18)
Ti1C C5C C6C C7C -87.6(3)
Ti1C C5C C6C Ti2C -26.41(17)
Ti1C C27C C28C C29C 66.9(2)
Ti1C C27C C31C C30C -69.57(19)
Ti1C C27C C31C C32C 114.2(4)
Ti1C C27C C31C Ti2C 10.47(19)
Ti1C C27C Si4C C44C -92.1(2)
Ti1C C27C Si4C C47C 29.4(3)
Ti1C C27C Si4C C50C 146.7(2)
Ti1C C28C C29C C30C 66.7(2)
Ti1C C29C C30C C31C 57.06(19)
Ti1C C29C C30C C34C -124.9(4)
Ti1C C29C C30C Ti2C -26.78(18)
Ti1C C30C C31C C27C 62.42(18)
Ti1C C30C C31C C32C -119.9(2)
Ti1C C30C C31C Ti2C -60.78(6)
Ti1C C30C C34C C33C 76.7(3)
Ti1C C30C C34C Si3C -130.9(2)
Ti1C C30C C34C Ti2C 10.16(19)
Ti1C C31C C32C C33C -91.8(3)
Ti1C C31C C32C Ti2C -27.19(17)
Ti1C C53C S2C Ti2C -3.1(2)
Ti2C C4C C5C C1C 121.4(2)
Ti2C C4C C5C C6C -60.4(2)
Ti2C C4C C5C Ti1C 60.85(6)
Ti2C C4C C8C C7C 69.92(18)
Ti2C C4C C8C Si2C -137.7(3)
Ti2C C5C C6C C7C -61.1(2)
Ti2C C6C C7C C8C -61.9(2)
Ti2C C7C C8C C4C -70.21(18)
Ti2C C7C C8C Si2C 132.7(2)
Ti2C C8C Si2C C18C 26.5(2)
Ti2C C8C Si2C C21C 144.4(2)
Ti2C C8C Si2C C24C -94.4(2)
Ti2C C30C C31C C27C 123.2(2)
Ti2C C30C C31C C32C -59.13(18)
Ti2C C30C C31C Ti1C 60.78(6)
Ti2C C30C C34C C33C 66.54(18)
Ti2C C30C C34C Si3C -141.0(2)
Ti2C C31C C32C C33C -64.63(19)
Ti2C C32C C33C C34C -65.0(2)
Ti2C C33C C34C C30C -70.52(18)
Ti2C C33C C34C Si3C 135.6(2)
Ti2C C34C Si3C C35C 27.9(3)
Ti2C C34C Si3C C38C -98.0(2)
Ti2C C34C Si3C C41C 148.7(2)
Ti2C C53C S1C Ti1C -3.7(2)
C1A C2A C3A C4A 5.2(3)
C1A C2A C3A Ti1A -64.4(2)
C1A C5A C6A C7A 173.2(4)
C1A C5A C6A Ti2A -126.2(4)
C2A C1A C5A C4A 0.9(3)
C2A C1A C5A C6A -176.6(4)
C2A C1A C5A Ti1A 67.00(18)
C2A C1A C5A Ti2A 75.3(3)
C2A C1A Si1A C9A -29.0(3)
C2A C1A Si1A C12A -152.5(2)
C2A C1A Si1A C15A 83.5(3)
C2A C3A C4A C5A -4.3(3)
C2A C3A C4A C8A 171.7(4)
C2A C3A C4A Ti1A -64.5(2)
C2A C3A C4A Ti2A -93.0(3)
C3A C4A C5A C1A 2.1(3)
C3A C4A C5A C6A -179.5(2)
C3A C4A C5A Ti1A -59.48(19)
C3A C4A C5A Ti2A -120.0(2)
C3A C4A C8A C7A -176.5(4)
C3A C4A C8A Si2A -26.6(6)
C3A C4A C8A Ti2A 113.6(4)
C4A C5A C6A C7A -4.3(3)
C4A C5A C6A Ti2A 56.32(19)
C4A C8A Si2A C18A -102.2(3)
C4A C8A Si2A C21A 19.0(3)
C4A C8A Si2A C24A 139.9(3)
C5A C1A C2A C3A -3.7(3)
C5A C1A C2A Ti1A -70.00(18)
C5A C1A Si1A C9A -174.4(3)
C5A C1A Si1A C12A 62.1(3)
C5A C1A Si1A C15A -61.9(3)
C5A C4A C8A C7A -0.6(3)
C5A C4A C8A Si2A 149.4(2)
C5A C4A C8A Ti2A -70.5(2)
C5A C6A C7A C8A 4.1(3)
C5A C6A C7A Ti2A 66.4(2)
C6A C7A C8A C4A -2.2(3)
C6A C7A C8A Si2A -155.7(2)
C6A C7A C8A Ti2A 68.4(2)
C7A C8A Si2A C18A 43.6(3)
C7A C8A Si2A C21A 164.8(2)
C7A C8A Si2A C24A -74.2(3)
C8A C4A C5A C1A -175.4(2)
C8A C4A C5A C6A 3.0(3)
C8A C4A C5A Ti1A 123.0(2)
C8A C4A C5A Ti2A 62.48(19)
C22A C21A Si2A C8A -74.1(3)
C22A C21A Si2A C18A 42.1(3)
C22A C21A Si2A C24A 165.5(2)
C23A C21A Si2A C8A 156.4(3)
C23A C21A Si2A C18A -87.3(3)
C23A C21A Si2A C24A 36.0(3)
C27A C28A C29A C30A 3.6(3)
C27A C28A C29A Ti1A -62.70(19)
C27A C31A C32A C33A 170.8(4)
C27A C31A C32A Ti2A -124.0(4)
C28A C27A C31A C30A -0.7(3)
C28A C27A C31A C32A -176.2(4)
C28A C27A C31A Ti1A 69.10(18)
C28A C27A C31A Ti2A 79.1(3)
C28A C27A Si3A C35A -72.2(3)
C28A C27A Si3A C38A 45.7(3)
C28A C27A Si3A C41A 167.0(2)
C28A C29A C30A C31A -3.8(3)
C28A C29A C30A C34A 172.4(3)
C28A C29A C30A Ti1A -60.91(19)
C28A C29A C30A Ti2A -87.7(3)
C29A C30A C31A C27A 2.8(3)
C29A C30A C31A C32A -180.0(2)
C29A C30A C31A Ti1A -59.91(19)
C29A C30A C31A Ti2A -120.8(2)
C29A C30A C34A C33A -175.3(4)
C29A C30A C34A Si4A -25.8(5)
C29A C30A C34A Ti2A 118.3(4)
C30A C31A C32A C33A -4.7(3)
C30A C31A C32A Ti2A 60.47(18)
C30A C34A Si4A C44A 25.5(3)
C30A C34A Si4A C47A 152.6(2)
C30A C34A Si4A C50A -87.1(2)
C31A C27A C28A C29A -1.8(3)
C31A C27A C28A Ti1A -69.91(17)
C31A C27A Si3A C35A 138.4(3)
C31A C27A Si3A C38A -103.8(3)
C31A C27A Si3A C41A 17.6(3)
C31A C30A C34A C33A 0.9(3)
C31A C30A C34A Si4A 150.4(2)
C31A C30A C34A Ti2A -65.49(19)
C31A C32A C33A C34A 5.6(3)
C31A C32A C33A Ti2A 70.17(18)
C32A C33A C34A C30A -4.0(3)
C32A C33A C34A Si4A -153.8(2)
C32A C33A C34A Ti2A 65.5(2)
C33A C34A Si4A C44A 169.2(2)
C33A C34A Si4A C47A -63.7(3)
C33A C34A Si4A C50A 56.6(3)
C34A C30A C31A C27A -174.8(2)
C34A C30A C31A C32A 2.4(3)
C34A C30A C31A Ti1A 122.5(2)
C34A C30A C31A Ti2A 61.55(18)
C42A C41A Si3A C27A 148.4(2)
C42A C41A Si3A C35A 28.7(3)
C42A C41A Si3A C38A -95.1(3)
C43A C41A Si3A C27A -80.7(2)
C43A C41A Si3A C35A 159.6(2)
C43A C41A Si3A C38A 35.7(3)
Si1A C1A C2A C3A -157.0(2)
Si1A C1A C2A Ti1A 136.7(2)
Si1A C1A C5A C4A 150.2(2)
Si1A C1A C5A C6A -27.2(6)
Si1A C1A C5A Ti1A -143.7(3)
Si1A C1A C5A Ti2A -135.35(19)
Si3A C27A C28A C29A -157.7(2)
Si3A C27A C28A Ti1A 134.2(2)
Si3A C27A C31A C30A 153.0(2)
Si3A C27A C31A C32A -22.5(6)
Si3A C27A C31A Ti1A -137.2(2)
Si3A C27A C31A Ti2A -127.3(2)
S1A C53A S2A Ti2A 178.3(3)
S2A C53A S1A Ti1A 178.9(3)
Ti1A C1A C2A C3A 66.2(2)
Ti1A C1A C5A C4A -66.1(2)
Ti1A C1A C5A C6A 116.5(4)
Ti1A C1A C5A Ti2A 8.32(18)
Ti1A C1A Si1A C9A 67.0(3)
Ti1A C1A Si1A C12A -56.5(3)
Ti1A C1A Si1A C15A 179.5(2)
Ti1A C2A C3A C4A 69.6(2)
Ti1A C3A C4A C5A 60.14(19)
Ti1A C3A C4A C8A -123.8(4)
Ti1A C3A C4A Ti2A -28.55(17)
Ti1A C4A C5A C1A 61.58(19)
Ti1A C4A C5A C6A -120.0(2)
Ti1A C4A C5A Ti2A -60.53(6)
Ti1A C4A C8A C7A 78.5(3)
Ti1A C4A C8A Si2A -131.5(2)
Ti1A C4A C8A Ti2A 8.62(18)
Ti1A C5A C6A C7A -88.7(3)
Ti1A C5A C6A Ti2A -28.10(16)
Ti1A C27A C28A C29A 68.1(2)
Ti1A C27A C31A C30A -69.78(19)
Ti1A C27A C31A C32A 114.7(4)
Ti1A C27A C31A Ti2A 9.95(19)
Ti1A C27A Si3A C35A 27.9(2)
Ti1A C27A Si3A C38A 145.7(2)
Ti1A C27A Si3A C41A -92.9(2)
Ti1A C28A C29A C30A 66.29(19)
Ti1A C29A C30A C31A 57.08(18)
Ti1A C29A C30A C34A -126.6(4)
Ti1A C29A C30A Ti2A -26.74(18)
Ti1A C30A C31A C27A 62.70(18)
Ti1A C30A C31A C32A -120.1(2)
Ti1A C30A C31A Ti2A -60.93(5)
Ti1A C30A C34A C33A 76.1(3)
Ti1A C30A C34A Si4A -134.27(18)
Ti1A C30A C34A Ti2A 9.79(18)
Ti1A C31A C32A C33A -92.4(3)
Ti1A C31A C32A Ti2A -27.21(18)
Ti1A C53A S2A Ti2A -3.6(2)
Ti2A C4A C5A C1A 122.1(2)
Ti2A C4A C5A C6A -59.49(19)
Ti2A C4A C5A Ti1A 60.53(6)
Ti2A C4A C8A C7A 69.90(18)
Ti2A C4A C8A Si2A -140.2(2)
Ti2A C5A C6A C7A -60.61(19)
Ti2A C6A C7A C8A -62.2(2)
Ti2A C7A C8A C4A -70.61(18)
Ti2A C7A C8A Si2A 135.9(2)
Ti2A C8A Si2A C18A 143.4(2)
Ti2A C8A Si2A C21A -95.4(2)
Ti2A C8A Si2A C24A 25.6(3)
Ti2A C30A C31A C27A 123.6(2)
Ti2A C30A C31A C32A -59.15(18)
Ti2A C30A C31A Ti1A 60.93(5)
Ti2A C30A C34A C33A 66.35(17)
Ti2A C30A C34A Si4A -144.1(2)
Ti2A C31A C32A C33A -65.22(18)
Ti2A C32A C33A C34A -64.6(2)
Ti2A C33A C34A C30A -69.47(17)
Ti2A C33A C34A Si4A 140.7(2)
Ti2A C34A Si4A C44A -87.4(3)
Ti2A C34A Si4A C47A 39.7(3)
Ti2A C34A Si4A C50A 160.1(2)
Ti2A C53A S1A Ti1A -4.0(2)
C1E C2E C3E C4E 5.6(3)
C1E C2E C3E Ti1E -64.9(2)
C1E C5E C6E C7E 172.0(4)
C1E C5E C6E Ti2E -127.1(4)
C2E C1E C5E C4E 0.0(3)
C2E C1E C5E C6E -175.4(4)
C2E C1E C5E Ti1E 66.35(17)
C2E C1E C5E Ti2E 75.8(3)
C2E C1E Si1E C9E 54.9(3)
C2E C1E Si1E C12E 168.5(2)
C2E C1E Si1E C15E -65.9(3)
C2E C3E C4E C5E -5.3(3)
C2E C3E C4E C8E 171.2(4)
C2E C3E C4E Ti1E -64.91(19)
C2E C3E C4E Ti2E -91.9(3)
C3E C4E C5E C1E 3.3(3)
C3E C4E C5E C6E -179.7(2)
C3E C4E C5E Ti1E -58.47(18)
C3E C4E C5E Ti2E -119.3(2)
C3E C4E C8E C7E -177.0(4)
C3E C4E C8E Si2E -23.8(6)
C3E C4E C8E Ti2E 114.2(4)
C4E C5E C6E C7E -3.4(3)
C4E C5E C6E Ti2E 57.50(18)
C4E C8E Si2E C18E 19.6(3)
C4E C8E Si2E C21E 140.4(3)
C4E C8E Si2E C24E -101.6(3)
C5E C1E C2E C3E -3.4(3)
C5E C1E C2E Ti1E -69.68(18)
C5E C1E Si1E C9E -87.4(3)
C5E C1E Si1E C12E 26.2(3)
C5E C1E Si1E C15E 151.9(2)
C5E C4E C8E C7E -0.5(3)
C5E C4E C8E Si2E 152.7(2)
C5E C4E C8E Ti2E -69.36(19)
C5E C6E C7E C8E 3.3(3)
C5E C6E C7E Ti2E 65.8(2)
C6E C7E C8E C4E -1.7(3)
C6E C7E C8E Si2E -157.6(2)
C6E C7E C8E Ti2E 67.8(2)
C7E C8E Si2E C18E 168.8(2)
C7E C8E Si2E C21E -70.5(3)
C7E C8E Si2E C24E 47.5(3)
C8E C4E C5E C1E -174.6(2)
C8E C4E C5E C6E 2.4(3)
C8E C4E C5E Ti1E 123.6(2)
C8E C4E C5E Ti2E 62.82(18)
C16E C15E Si1E C1E 146.6(2)
C16E C15E Si1E C9E 30.4(3)
C16E C15E Si1E C12E -86.9(3)
C17E C15E Si1E C1E 19.0(3)
C17E C15E Si1E C9E -97.1(3)
C17E C15E Si1E C12E 145.5(2)
C19E C18E Si2E C8E 150.7(2)
C19E C18E Si2E C21E 30.9(3)
C19E C18E Si2E C24E -92.5(3)
C20E C18E Si2E C8E -79.2(2)
C20E C18E Si2E C21E 160.9(2)
C20E C18E Si2E C24E 37.5(3)
C27E C28E C29E C30E 3.9(3)
C27E C28E C29E Ti2E -66.6(2)
C27E C31E C32E C33E 173.6(4)
C27E C31E C32E Ti1E -125.6(4)
C28E C27E C31E C30E -1.1(3)
C28E C27E C31E C32E -178.0(4)
C28E C27E C31E Ti1E 74.3(3)
C28E C27E C31E Ti2E 65.40(19)
C28E C27E Si3E C35E -154.2(2)
C28E C27E Si3E C38E -30.3(3)
C28E C27E Si3E C41E 82.5(3)
C28E C29E C30E C31E -4.3(3)
C28E C29E C30E C34E 175.9(3)
C28E C29E C30E Ti1E -92.2(2)
C28E C29E C30E Ti2E -63.80(19)
C29E C30E C31E C27E 3.3(3)
C29E C30E C31E C32E -178.6(2)
C29E C30E C31E Ti1E -118.0(2)
C29E C30E C31E Ti2E -57.89(18)
C29E C30E C34E C33E -178.9(3)
C29E C30E C34E Si4E -29.6(5)
C29E C30E C34E Ti1E 110.6(4)
C30E C31E C32E C33E -3.4(3)
C30E C31E C32E Ti1E 57.36(18)
C30E C34E Si4E C44E 142.9(3)
C30E C34E Si4E C47E 21.7(3)
C30E C34E Si4E C50E -99.2(3)
C31E C27E C28E C29E -1.9(3)
C31E C27E C28E Ti2E -69.86(19)
C31E C27E Si3E C35E 58.3(3)
C31E C27E Si3E C38E -177.9(3)
C31E C27E Si3E C41E -65.1(3)
C31E C30E C34E C33E 1.2(3)
C31E C30E C34E Si4E 150.5(2)
C31E C30E C34E Ti1E -69.3(2)
C31E C32E C33E C34E 4.5(3)
C31E C32E C33E Ti1E 66.3(2)
C32E C33E C34E C30E -3.5(3)
C32E C33E C34E Si4E -156.9(2)
C32E C33E C34E Ti1E 67.8(2)
C33E C34E Si4E C44E -72.4(3)
C33E C34E Si4E C47E 166.4(2)
C33E C34E Si4E C50E 45.6(3)
C34E C30E C31E C27E -176.7(2)
C34E C30E C31E C32E 1.3(3)
C34E C30E C31E Ti1E 62.0(2)
C34E C30E C31E Ti2E 122.0(2)
C36E C35E Si3E C27E -163.7(3)
C36E C35E Si3E C38E 74.5(3)
C36E C35E Si3E C41E -44.6(3)
C37E C35E Si3E C27E -39.2(3)
C37E C35E Si3E C38E -161.0(3)
C37E C35E Si3E C41E 79.9(3)
Si1E C1E C2E C3E -151.9(2)
Si1E C1E C2E Ti1E 141.8(2)
Si1E C1E C5E C4E 148.4(2)
Si1E C1E C5E C6E -26.9(5)
Si1E C1E C5E Ti1E -145.2(2)
Si1E C1E C5E Ti2E -135.83(18)
Si3E C27E C28E C29E -156.7(2)
Si3E C27E C28E Ti2E 135.3(2)
Si3E C27E C31E C30E 150.6(2)
Si3E C27E C31E C32E -26.3(6)
Si3E C27E C31E Ti1E -134.0(2)
Si3E C27E C31E Ti2E -142.9(3)
S1E C53E S2E Ti2E 178.4(3)
S2E C53E S1E Ti1E 178.8(3)
Ti1E C1E C2E C3E 66.2(2)
Ti1E C1E C5E C4E -66.4(2)
Ti1E C1E C5E C6E 118.3(4)
Ti1E C1E C5E Ti2E 9.41(19)
Ti1E C1E Si1E C9E 159.0(2)
Ti1E C1E Si1E C12E -87.5(3)
Ti1E C1E Si1E C15E 38.2(3)
Ti1E C2E C3E C4E 70.58(19)
Ti1E C3E C4E C5E 59.60(19)
Ti1E C3E C4E C8E -123.9(4)
Ti1E C3E C4E Ti2E -26.98(18)
Ti1E C4E C5E C1E 61.78(19)
Ti1E C4E C5E C6E -121.2(2)
Ti1E C4E C5E Ti2E -60.83(6)
Ti1E C4E C8E C7E 78.2(3)
Ti1E C4E C8E Si2E -128.6(2)
Ti1E C4E C8E Ti2E 9.31(19)
Ti1E C5E C6E C7E -88.7(3)
Ti1E C5E C6E Ti2E -27.71(18)
Ti1E C30E C31E C27E 121.3(2)
Ti1E C30E C31E C32E -60.62(19)
Ti1E C30E C31E Ti2E 60.07(6)
Ti1E C30E C34E C33E 70.49(18)
Ti1E C30E C34E Si4E -140.2(3)
Ti1E C31E C32E C33E -60.8(2)
Ti1E C32E C33E C34E -61.8(2)
Ti1E C33E C34E C30E -71.28(18)
Ti1E C33E C34E Si4E 135.2(2)
Ti1E C34E Si4E C44E 27.2(3)
Ti1E C34E Si4E C47E -94.0(2)
Ti1E C34E Si4E C50E 145.1(2)
Ti1E C53E S2E Ti2E -3.6(2)
Ti2E C4E C5E C1E 122.6(2)
Ti2E C4E C5E C6E -60.38(19)
Ti2E C4E C5E Ti1E 60.83(6)
Ti2E C4E C8E C7E 68.86(18)
Ti2E C4E C8E Si2E -137.9(2)
Ti2E C5E C6E C7E -60.9(2)
Ti2E C6E C7E C8E -62.5(2)
Ti2E C7E C8E C4E -69.54(18)
Ti2E C7E C8E Si2E 134.6(2)
Ti2E C8E Si2E C18E -91.7(2)
Ti2E C8E Si2E C21E 29.1(2)
Ti2E C8E Si2E C24E 147.1(2)
Ti2E C27E C28E C29E 68.0(2)
Ti2E C27E C31E C30E -66.5(2)
Ti2E C27E C31E C32E 116.6(4)
Ti2E C27E C31E Ti1E 8.95(19)
Ti2E C27E Si3E C35E -59.9(3)
Ti2E C27E Si3E C38E 63.9(3)
Ti2E C27E Si3E C41E 176.7(2)
Ti2E C28E C29E C30E 70.57(19)
Ti2E C29E C30E C31E 59.52(18)
Ti2E C29E C30E C34E -120.4(4)
Ti2E C29E C30E Ti1E -28.36(15)
Ti2E C30E C31E C27E 61.2(2)
Ti2E C30E C31E C32E -120.7(2)
Ti2E C30E C31E Ti1E -60.07(6)
Ti2E C30E C34E C33E 82.3(3)
Ti2E C30E C34E Si4E -128.4(2)
Ti2E C30E C34E Ti1E 11.77(19)
Ti2E C31E C32E C33E -88.2(3)
Ti2E C31E C32E Ti1E -27.39(17)
Ti2E C53E S1E Ti1E -3.8(2)
